data_4111876
loop_
_publ_author_name
'Masakazu Tanaka'
'Kosuke Anan'
'Yosuke Demizu'
'Masaaki Kurihara'
'Mitsunobu Doi'
'Hiroshi Suemune'

_publ_section_title
;
 Side-Chain Chiral Centers of Amino Acid and Helical-Screw Handedness of
 Its Peptides
;
_journal_name_full 'Journal of the American Chemical Society'
_journal_page_first 11570
_journal_page_last 11571
_journal_paper_doi 10.1021/ja053842c
_journal_volume 127
_journal_year 2005
_chemical_absolute_configuration rm
_chemical_compound_source synthesis
_chemical_formula_moiety 'C67 H92 N6 O9, 0.5(C2 H6 O)'
_chemical_formula_sum 'C68 H95 N6 O9.5'
_chemical_formula_weight 1148.50
_chemical_melting_point 513
_chemical_name_common Boc-[(R,R)-Ab5,6=c]6-OEt
_chemical_name_systematic
; 
 Ethyl 8-{{8-{{8-{{8-{{8-{[(1R,6R)-8-(tert-Butoxycarbonylamino)
bicyclo[4.3.0]non-3-en-8-yl]carbonylamino}-(1R,6R)-bicyclo[4.3.0]non-
3-en-8-yl}carbonylamino}-(1R,6R)-bicyclo[4.3.0]non-3-en-8-yl}-
carbonylamino}-(1R,6R)-bicyclo[4.3.0]non-3-en-8-yl}carbonylamino}-
(1R,6R)-bicyclo[4.3.0]non-3-en-8-yl}carbonylamino}-
(1R,6R)-bicyclo[4.3.0]non-3-en-8-carboxylate 
;
_space_group_IT_number 1
_symmetry_cell_setting triclinic
_symmetry_space_group_name_Hall 'P 1'
_symmetry_space_group_name_H-M 'P 1'
_atom_sites_solution_hydrogens geom
_atom_sites_solution_primary direct
_atom_sites_solution_secondary difmap
_audit_creation_method SHELXL-97
_cell_angle_alpha 74.22(3)
_cell_angle_beta 82.32(3)
_cell_angle_gamma 75.39(3)
_cell_formula_units_Z 4
_cell_length_a 15.765(12)
_cell_length_b 16.535(10)
_cell_length_c 26.90(2)
_cell_measurement_reflns_used 43732
_cell_measurement_temperature 150(2)
_cell_measurement_theta_max 27.6
_cell_measurement_theta_min 3.0
_cell_volume 6514(8)
_computing_cell_refinement 'RIGAKU/MSC CrystalClear'
_computing_data_collection 'RIGAKU/MSC CrystalClear'
_computing_data_reduction 'RIGAKU PROCESS-AUTO'
_computing_structure_refinement 'SHELXL-97 (Sheldrick, 1997)'
_computing_structure_solution 'SHELXS-97 (Sheldrick, 1990)'
_diffrn_ambient_temperature 150(2)
_diffrn_detector_area_resol_mean 0.1
_diffrn_measured_fraction_theta_full 0.971
_diffrn_measured_fraction_theta_max 0.971
_diffrn_measurement_device_type 'RIGAKU RAPID'
_diffrn_measurement_method \f-scan
_diffrn_radiation_monochromator graphite
_diffrn_radiation_source 'fine-focus sealed tube'
_diffrn_radiation_type MoK\a
_diffrn_radiation_wavelength 0.71075
_diffrn_reflns_av_R_equivalents 0.0530
_diffrn_reflns_av_sigmaI/netI 0.0989
_diffrn_reflns_limit_h_max 20
_diffrn_reflns_limit_h_min -20
_diffrn_reflns_limit_k_max 21
_diffrn_reflns_limit_k_min -21
_diffrn_reflns_limit_l_max 34
_diffrn_reflns_limit_l_min -34
_diffrn_reflns_number 62528
_diffrn_reflns_theta_full 27.49
_diffrn_reflns_theta_max 27.49
_diffrn_reflns_theta_min 3.01
_exptl_absorpt_coefficient_mu 0.078
_exptl_absorpt_correction_type none
_exptl_crystal_colour colorless
_exptl_crystal_density_diffrn 1.171
_exptl_crystal_description block
_exptl_crystal_F_000 2484
_exptl_crystal_size_max 0.60
_exptl_crystal_size_mid 0.50
_exptl_crystal_size_min 0.40
_refine_diff_density_max 0.513
_refine_diff_density_min -1.180
_refine_diff_density_rms 0.052
_refine_ls_abs_structure_details 'Flack H D (1983), Acta Cryst. A39, 876-881'
_refine_ls_abs_structure_Flack 1.3(9)
_refine_ls_extinction_method none
_refine_ls_goodness_of_fit_ref 0.885
_refine_ls_hydrogen_treatment mixed
_refine_ls_matrix_type fullcycle
_refine_ls_number_parameters 3045
_refine_ls_number_reflns 29059
_refine_ls_number_restraints 477
_refine_ls_restrained_S_all 0.900
_refine_ls_R_factor_all 0.1037
_refine_ls_R_factor_gt 0.0589
_refine_ls_shift/su_max 0.005
_refine_ls_shift/su_mean 0.000
_refine_ls_structure_factor_coef Fsqd
_refine_ls_weighting_details 'calc w=1/[\s^2^(Fo^2^)+(0.0673P)^2^+0.2000P] where P=(Fo^2^+2Fc^2^)/3'
_refine_ls_weighting_scheme calc
_refine_ls_wR_factor_gt 0.1373
_refine_ls_wR_factor_ref 0.1552
_reflns_number_gt 14531
_reflns_number_total 29059
_reflns_threshold_expression I>2\s(I)
_cod_data_source_file ja053842csi20050611_042212.cif
_cod_data_source_block cdi5
_cod_original_formula_sum 'C68 H95 N6 O9.50'
_cod_database_code 4111876

loop_
_symmetry_equiv_pos_as_xyz
'x, y, z'

loop_
_atom_site_label
_atom_site_type_symbol
_atom_site_fract_x
_atom_site_fract_y
_atom_site_fract_z
_atom_site_U_iso_or_equiv
_atom_site_adp_type
_atom_site_occupancy
_atom_site_symmetry_multiplicity
_atom_site_calc_flag
_atom_site_refinement_flags
_atom_site_disorder_assembly
_atom_site_disorder_group
C1_10 C 0.9196(3) 0.3962(3) 0.6455(2) 0.0465(13) Uani 1 1 d . . .
C2_10 C 0.9424(4) 0.4777(4) 0.6514(3) 0.0616(16) Uani 1 1 d . . .
H1_10 H 0.9321 0.5231 0.6193 0.092 Uiso 1 1 calc R . .
H2_10 H 1.0044 0.4648 0.6587 0.092 Uiso 1 1 calc R . .
H3_10 H 0.9054 0.4972 0.6801 0.092 Uiso 1 1 calc R . .
C3_10 C 0.9328(4) 0.3232(4) 0.6944(2) 0.0662(17) Uani 1 1 d . . .
H4_10 H 0.8980 0.3428 0.7237 0.099 Uiso 1 1 calc R . .
H5_10 H 0.9951 0.3057 0.7013 0.099 Uiso 1 1 calc R . .
H6_10 H 0.9137 0.2739 0.6896 0.099 Uiso 1 1 calc R . .
C4_10 C 0.9709(4) 0.3692(4) 0.5985(2) 0.0638(16) Uani 1 1 d . . .
H7_10 H 0.9498 0.3222 0.5923 0.096 Uiso 1 1 calc R . .
H8_10 H 1.0335 0.3496 0.6048 0.096 Uiso 1 1 calc R . .
H9_10 H 0.9624 0.4185 0.5682 0.096 Uiso 1 1 calc R . .
O1_10 O 0.8282(2) 0.4146(2) 0.63144(13) 0.0446(8) Uani 1 1 d . . .
C5_10 C 0.7618(3) 0.4439(3) 0.6638(2) 0.0416(12) Uani 1 1 d . . .
O5_10 O 0.7697(2) 0.4598(2) 0.70457(13) 0.0445(8) Uani 1 1 d . . .
N1_11 N 0.6829(3) 0.4529(2) 0.64506(16) 0.0408(10) Uani 1 1 d . . .
H1_11 H 0.6808 0.4368 0.6167 0.049 Uiso 1 1 calc R . .
C1_11 C 0.6020(3) 0.4892(3) 0.6723(2) 0.0381(11) Uani 1 1 d D . .
C2_11 C 0.5945(3) 0.5856(3) 0.6721(2) 0.0431(12) Uani 1 1 d D . .
H2_11 H 0.5928 0.5917 0.7078 0.052 Uiso 1 1 calc R . .
H3_11 H 0.6453 0.6067 0.6517 0.052 Uiso 1 1 calc R . .
C3_11 C 0.5098(3) 0.6356(3) 0.6474(2) 0.0503(13) Uani 1 1 d D . .
H4_11 H 0.4604 0.6323 0.6748 0.060 Uiso 1 1 calc R . .
C4_11 C 0.5034(4) 0.7296(3) 0.6194(2) 0.0612(16) Uani 1 1 d D . .
H5_11 H 0.4953 0.7644 0.6451 0.073 Uiso 1 1 calc R . .
H6_11 H 0.5589 0.7357 0.5982 0.073 Uiso 1 1 calc R . .
C5_11 C 0.4283(4) 0.7633(4) 0.5850(2) 0.0632(16) Uani 1 1 d D . .
H7_11 H 0.4096 0.8239 0.5718 0.076 Uiso 1 1 calc R . .
C6_11 C 0.3859(4) 0.7114(4) 0.5721(2) 0.0620(16) Uani 1 1 d D . .
H8_11 H 0.3366 0.7379 0.5519 0.074 Uiso 1 1 calc R . .
C7_11 C 0.4108(3) 0.6163(3) 0.5871(2) 0.0513(14) Uani 1 1 d D . .
H9_11 H 0.4124 0.5937 0.5564 0.062 Uiso 1 1 calc R . .
H10_11 H 0.3660 0.5941 0.6131 0.062 Uiso 1 1 calc R . .
C8_11 C 0.5006(3) 0.5841(3) 0.60983(19) 0.0452(11) Uani 1 1 d D . .
H11_11 H 0.5469 0.5916 0.5808 0.054 Uiso 1 1 calc R . .
C9_11 C 0.5233(3) 0.4917(3) 0.6423(2) 0.0414(12) Uani 1 1 d D . .
H12_11 H 0.5403 0.4505 0.6200 0.050 Uiso 1 1 calc R . .
H13_11 H 0.4729 0.4776 0.6665 0.050 Uiso 1 1 calc R . .
C10_11 C 0.5909(3) 0.4335(3) 0.7279(2) 0.0380(11) Uani 1 1 d . . .
O10_11 O 0.5468(2) 0.4649(2) 0.76288(13) 0.0440(7) Uani 1 1 d . . .
N1_12 N 0.6315(2) 0.3499(2) 0.73677(16) 0.0366(8) Uani 1 1 d . . .
H1_12 H 0.6626 0.3309 0.7109 0.044 Uiso 1 1 calc R . .
C1_12 C 0.6268(3) 0.2889(3) 0.78692(19) 0.0380(10) Uani 1 1 d D . .
C2_12 C 0.5312(3) 0.2767(3) 0.8037(2) 0.0409(10) Uani 1 1 d D . .
H2_12 H 0.5110 0.2923 0.8370 0.049 Uiso 1 1 calc R . .
H3_12 H 0.4907 0.3143 0.7773 0.049 Uiso 1 1 calc R . .
C3_12 C 0.5324(3) 0.1823(3) 0.8093(2) 0.0508(12) Uani 1 1 d D . .
H4_12 H 0.5470 0.1494 0.8453 0.061 Uiso 1 1 calc R . .
C4_12 C 0.4509(3) 0.1595(3) 0.7973(2) 0.0542(13) Uani 1 1 d D . .
H5_12 H 0.4057 0.1633 0.8263 0.065 Uiso 1 1 calc R . .
H6_12 H 0.4266 0.2018 0.7658 0.065 Uiso 1 1 calc R . .
C5_12 C 0.4708(4) 0.0717(4) 0.7890(2) 0.0685(16) Uani 1 1 d D . .
H7_12 H 0.4229 0.0460 0.7898 0.082 Uiso 1 1 calc R . .
C6_12 C 0.5524(4) 0.0257(4) 0.7802(2) 0.0685(16) Uani 1 1 d D . .
H8_12 H 0.5589 -0.0303 0.7751 0.082 Uiso 1 1 calc R . .
C7_12 C 0.6329(4) 0.0585(3) 0.7782(2) 0.0549(13) Uani 1 1 d D . .
H9_12 H 0.6735 0.0445 0.7487 0.066 Uiso 1 1 calc R . .
H10_12 H 0.6633 0.0295 0.8104 0.066 Uiso 1 1 calc R . .
C8_12 C 0.6103(3) 0.1549(3) 0.7720(2) 0.0479(12) Uani 1 1 d D . .
H11_12 H 0.5930 0.1833 0.7359 0.057 Uiso 1 1 calc R . .
C9_12 C 0.6796(3) 0.1968(3) 0.7828(2) 0.0420(10) Uani 1 1 d D . .
H12_12 H 0.7261 0.2005 0.7541 0.050 Uiso 1 1 calc R . .
H13_12 H 0.7070 0.1638 0.8155 0.050 Uiso 1 1 calc R . .
C10_12 C 0.6644(3) 0.3151(3) 0.8277(2) 0.0390(10) Uani 1 1 d . . .
O10_12 O 0.6478(2) 0.2826(2) 0.87443(13) 0.0433(7) Uani 1 1 d . . .
N1_13 N 0.7157(3) 0.3722(2) 0.81280(16) 0.0367(8) Uani 1 1 d . . .
H1_13 H 0.7297 0.3911 0.7796 0.044 Uiso 1 1 calc R . .
C1_13 C 0.7490(3) 0.4036(3) 0.85053(19) 0.0374(10) Uani 1 1 d D . .
C2_13 C 0.8138(3) 0.3309(3) 0.8859(2) 0.0425(11) Uani 1 1 d D . .
H2_13 H 0.7864 0.3148 0.9214 0.051 Uiso 1 1 calc R . .
H3_13 H 0.8318 0.2791 0.8719 0.051 Uiso 1 1 calc R . .
C3_13 C 0.8932(3) 0.3686(3) 0.88602(18) 0.0404(10) Uani 1 1 d D . .
H4_13 H 0.8783 0.4073 0.9102 0.048 Uiso 1 1 calc R . .
C4_13 C 0.9801(3) 0.3054(3) 0.8993(2) 0.0530(12) Uani 1 1 d D . .
H5_13 H 0.9807 0.2826 0.9374 0.064 Uiso 1 1 calc R . .
H6_13 H 0.9867 0.2562 0.8837 0.064 Uiso 1 1 calc R . .
C5_13 C 1.0550(4) 0.3483(4) 0.8797(3) 0.0625(15) Uani 1 1 d D . .
H7_13 H 1.1111 0.3182 0.8918 0.075 Uiso 1 1 calc R . .
C6_13 C 1.0496(4) 0.4243(4) 0.8472(3) 0.0639(15) Uani 1 1 d D . .
H8_13 H 1.1013 0.4463 0.8384 0.077 Uiso 1 1 calc R . .
C7_13 C 0.9669(3) 0.4785(3) 0.8230(2) 0.0463(11) Uani 1 1 d D . .
H9_13 H 0.9799 0.5023 0.7856 0.056 Uiso 1 1 calc R . .
H10_13 H 0.9431 0.5273 0.8393 0.056 Uiso 1 1 calc R . .
C8_13 C 0.8988(3) 0.4239(3) 0.83034(18) 0.0425(11) Uani 1 1 d D . .
H11_13 H 0.9171 0.3846 0.8065 0.051 Uiso 1 1 calc R . .
C9_13 C 0.8045(3) 0.4712(3) 0.82231(19) 0.0368(10) Uani 1 1 d D . .
H12_13 H 0.7944 0.4913 0.7850 0.044 Uiso 1 1 calc R . .
H13_13 H 0.7890 0.5216 0.8375 0.044 Uiso 1 1 calc R . .
C10_13 C 0.6738(3) 0.4472(3) 0.88352(19) 0.0378(10) Uani 1 1 d . . .
O10_13 O 0.6888(2) 0.4546(2) 0.92587(13) 0.0433(7) Uani 1 1 d . . .
N1_14 N 0.5930(2) 0.4763(2) 0.86628(16) 0.0383(8) Uani 1 1 d . . .
H1_14 H 0.5843 0.4723 0.8355 0.046 Uiso 1 1 calc R . .
C1_14 C 0.5190(3) 0.5146(3) 0.8978(2) 0.0416(11) Uani 1 1 d D . .
C2_14 C 0.5310(3) 0.6010(3) 0.9057(2) 0.0429(11) Uani 1 1 d D . .
H2_14 H 0.5299 0.5979 0.9430 0.051 Uiso 1 1 calc R . .
H3_14 H 0.5877 0.6133 0.8887 0.051 Uiso 1 1 calc R . .
C3_14 C 0.4544(3) 0.6708(3) 0.88106(19) 0.0475(12) Uani 1 1 d D . .
H4_14 H 0.4030 0.6732 0.9072 0.057 Uiso 1 1 calc R . .
C4_14 C 0.4699(4) 0.7613(3) 0.8596(2) 0.0592(14) Uani 1 1 d D . .
H5_14 H 0.4670 0.7885 0.8885 0.071 Uiso 1 1 calc R . .
H6_14 H 0.5294 0.7579 0.8418 0.071 Uiso 1 1 calc R . .
C5_14 C 0.4037(4) 0.8156(4) 0.8225(3) 0.0679(17) Uani 1 1 d D . .
H7_14 H 0.4000 0.8761 0.8127 0.082 Uiso 1 1 calc R . .
C6_14 C 0.3498(4) 0.7859(3) 0.8023(3) 0.0638(15) Uani 1 1 d D . .
H8_14 H 0.3093 0.8264 0.7794 0.077 Uiso 1 1 calc R . .
C7_14 C 0.3485(3) 0.6907(3) 0.8135(2) 0.0571(13) Uani 1 1 d D . .
H9_14 H 0.3436 0.6758 0.7810 0.069 Uiso 1 1 calc R . .
H10_14 H 0.2971 0.6790 0.8374 0.069 Uiso 1 1 calc R . .
C8_14 C 0.4335(3) 0.6359(3) 0.83806(19) 0.0465(11) Uani 1 1 d D . .
H11_14 H 0.4830 0.6372 0.8106 0.056 Uiso 1 1 calc R . .
C9_14 C 0.4354(3) 0.5426(3) 0.8665(2) 0.0445(11) Uani 1 1 d D . .
H12_14 H 0.4402 0.5066 0.8417 0.053 Uiso 1 1 calc R . .
H13_14 H 0.3819 0.5380 0.8899 0.053 Uiso 1 1 calc R . .
C10_14 C 0.5039(3) 0.4505(3) 0.9490(2) 0.0417(11) Uani 1 1 d . . .
O10_14 O 0.4645(2) 0.4765(2) 0.98655(14) 0.0500(8) Uani 1 1 d . . .
N1_15 N 0.5332(3) 0.3657(2) 0.95088(16) 0.0417(9) Uani 1 1 d . . .
H1_15 H 0.5562 0.3498 0.9224 0.050 Uiso 1 1 calc R . .
C1_15 C 0.5273(3) 0.2995(3) 0.9997(2) 0.0448(11) Uani 1 1 d D . .
C2_15 C 0.4329(3) 0.2897(3) 1.0176(2) 0.0552(14) Uani 1 1 d D . .
H2_15 H 0.4104 0.3156 1.0473 0.066 Uiso 1 1 calc R . .
H3_15 H 0.3934 0.3181 0.9891 0.066 Uiso 1 1 calc R . .
C3_15 C 0.4389(4) 0.1929(3) 1.0334(2) 0.0633(15) Uani 1 1 d D . .
H4_15 H 0.4630 0.1692 1.0683 0.076 Uiso 1 1 calc R . .
C4_15 C 0.3535(5) 0.1628(4) 1.0351(3) 0.099(2) Uani 1 1 d D . .
H5_15 H 0.3138 0.1761 1.0649 0.118 Uiso 1 1 calc R . .
H6_15 H 0.3231 0.1935 1.0030 0.118 Uiso 1 1 calc R . .
C5_15 C 0.3760(5) 0.0652(4) 1.0399(3) 0.083(2) Uani 1 1 d D . .
H7_15 H 0.3307 0.0344 1.0511 0.100 Uiso 1 1 calc R . .
C6_15 C 0.4575(5) 0.0217(4) 1.0290(3) 0.0810(19) Uani 1 1 d D . .
H8_15 H 0.4674 -0.0391 1.0347 0.097 Uiso 1 1 calc R . .
C7_15 C 0.5329(4) 0.0618(3) 1.0087(3) 0.0711(17) Uani 1 1 d D . .
H9_15 H 0.5613 0.0418 0.9778 0.085 Uiso 1 1 calc R . .
H10_15 H 0.5765 0.0426 1.0352 0.085 Uiso 1 1 calc R . .
C8_15 C 0.5064(3) 0.1600(3) 0.9943(2) 0.0545(13) Uani 1 1 d D . .
H11_15 H 0.4801 0.1793 0.9600 0.065 Uiso 1 1 calc R . .
C9_15 C 0.5766(3) 0.2076(3) 0.9917(2) 0.0468(11) Uani 1 1 d D . .
H12_15 H 0.6105 0.2131 0.9576 0.056 Uiso 1 1 calc R . .
H13_15 H 0.6176 0.1769 1.0192 0.056 Uiso 1 1 calc R . .
C10_15 C 0.5726(4) 0.3147(4) 1.0417(2) 0.0592(14) Uani 1 1 d . . .
O10_15 O 0.5515(3) 0.2872(3) 1.08761(15) 0.0841(14) Uani 1 1 d . . .
N1_16 N 0.6423(3) 0.3489(3) 1.02754(17) 0.0505(10) Uani 1 1 d . . .
H1_16 H 0.6585 0.3658 0.9945 0.061 Uiso 1 1 calc R . .
C1_16 C 0.6927(4) 0.3589(3) 1.0666(2) 0.0587(14) Uani 1 1 d D . .
C2_16 C 0.7784(4) 0.3877(4) 1.0416(3) 0.0713(16) Uani 1 1 d D . .
H2_16 H 0.8299 0.3383 1.0475 0.086 Uiso 1 1 calc R . .
H3_16 H 0.7745 0.4126 1.0039 0.086 Uiso 1 1 calc R . .
C3_16 C 0.7858(4) 0.4553(4) 1.0683(3) 0.0781(18) Uani 1 1 d D . .
H4_16 H 0.8070 0.4251 1.1035 0.094 Uiso 1 1 calc R . .
C4_16 C 0.8440(5) 0.5194(5) 1.0410(3) 0.098(2) Uani 1 1 d D . .
H5_16 H 0.9068 0.4902 1.0442 0.117 Uiso 1 1 calc R . .
H6_16 H 0.8334 0.5402 1.0037 0.117 Uiso 1 1 calc R . .
C5_16 C 0.8221(5) 0.5942(5) 1.0656(3) 0.099(3) Uani 1 1 d D . .
H7_16 H 0.8629 0.6301 1.0591 0.119 Uiso 1 1 calc R . .
C6_16 C 0.7516(5) 0.6136(4) 1.0949(3) 0.091(2) Uani 1 1 d D . .
H8_16 H 0.7452 0.6623 1.1085 0.109 Uiso 1 1 calc R . .
C7_16 C 0.6794(5) 0.5652(4) 1.1092(3) 0.0745(17) Uani 1 1 d D . .
H9_16 H 0.6215 0.6063 1.1045 0.089 Uiso 1 1 calc R . .
H10_16 H 0.6811 0.5328 1.1460 0.089 Uiso 1 1 calc R . .
C8_16 C 0.6915(3) 0.5027(3) 1.0746(2) 0.0641(15) Uani 1 1 d D . .
H11_16 H 0.6723 0.5369 1.0396 0.077 Uiso 1 1 calc R . .
C9_16 C 0.6422(4) 0.4311(4) 1.0933(2) 0.0680(16) Uani 1 1 d D . .
H12_16 H 0.5808 0.4519 1.0833 0.082 Uiso 1 1 calc R . .
H13_16 H 0.6417 0.4097 1.1315 0.082 Uiso 1 1 calc R . .
C10_16 C 0.7141(6) 0.2716(5) 1.1053(3) 0.103(3) Uani 1 1 d . . .
O10_16 O 0.7132(5) 0.2621(3) 1.1519(2) 0.150(3) Uani 1 1 d . . .
O1E_16 O 0.7444(5) 0.2076(3) 1.0816(2) 0.136(2) Uani 1 1 d D . .
C1E_16 C 0.8069(8) 0.1113(8) 1.1156(7) 0.217(7) Uani 1 1 d D . .
H14_16 H 0.8500 0.0784 1.0938 0.260 Uiso 1 1 calc R . .
H15_16 H 0.8336 0.1156 1.1458 0.260 Uiso 1 1 calc R . .
C2E_16 C 0.7349(5) 0.0898(7) 1.1259(4) 0.143(4) Uani 1 1 d D . .
H16_16 H 0.6922 0.1328 1.1408 0.214 Uiso 1 1 calc R . .
H17_16 H 0.7424 0.0334 1.1509 0.214 Uiso 1 1 calc R . .
H18_16 H 0.7135 0.0862 1.0942 0.214 Uiso 1 1 calc R . .
C1_20 C 0.7194(4) 0.8046(4) 0.9414(2) 0.0566(13) Uani 1 1 d . . .
C2_20 C 0.6988(4) 0.8784(4) 0.8925(3) 0.0730(17) Uani 1 1 d . . .
H1_20 H 0.7167 0.9290 0.8961 0.110 Uiso 1 1 calc R . .
H2_20 H 0.6355 0.8930 0.8882 0.110 Uiso 1 1 calc R . .
H3_20 H 0.7310 0.8601 0.8622 0.110 Uiso 1 1 calc R . .
C3_20 C 0.6720(4) 0.8305(4) 0.9889(3) 0.0725(17) Uani 1 1 d . . .
H4_20 H 0.6885 0.7835 1.0196 0.109 Uiso 1 1 calc R . .
H5_20 H 0.6084 0.8426 0.9861 0.109 Uiso 1 1 calc R . .
H6_20 H 0.6882 0.8823 0.9919 0.109 Uiso 1 1 calc R . .
C4_20 C 0.7009(4) 0.7214(4) 0.9369(3) 0.0636(15) Uani 1 1 d . . .
H7_20 H 0.7318 0.7067 0.9053 0.095 Uiso 1 1 calc R . .
H8_20 H 0.6376 0.7288 0.9354 0.095 Uiso 1 1 calc R . .
H9_20 H 0.7214 0.6749 0.9671 0.095 Uiso 1 1 calc R . .
O1_20 O 0.8137(2) 0.7901(2) 0.95155(14) 0.0495(8) Uani 1 1 d . . .
C5_20 C 0.8781(3) 0.7628(3) 0.9176(2) 0.0430(11) Uani 1 1 d . . .
O5_20 O 0.8671(2) 0.7487(2) 0.87698(13) 0.0496(8) Uani 1 1 d . . .
N1_21 N 0.9576(3) 0.7530(3) 0.93403(16) 0.0421(9) Uani 1 1 d . . .
H1_21 H 0.9620 0.7703 0.9616 0.051 Uiso 1 1 calc R . .
C1_21 C 1.0373(3) 0.7138(3) 0.9066(2) 0.0434(11) Uani 1 1 d D . .
C2_21 C 1.1199(3) 0.7089(3) 0.9343(2) 0.0415(10) Uani 1 1 d D . .
H2_21 H 1.1563 0.7475 0.9121 0.050 Uiso 1 1 calc R . .
H3_21 H 1.1024 0.7258 0.9674 0.050 Uiso 1 1 calc R . .
C3_21 C 1.1704(3) 0.6146(3) 0.9438(2) 0.0461(11) Uani 1 1 d D . .
H4_21 H 1.2064 0.6066 0.9113 0.055 Uiso 1 1 calc R . .
C4_21 C 1.2314(3) 0.5830(3) 0.9876(2) 0.0506(12) Uani 1 1 d D . .
H5_21 H 1.2022 0.6047 1.0179 0.061 Uiso 1 1 calc R . .
H6_21 H 1.2856 0.6049 0.9765 0.061 Uiso 1 1 calc R . .
C5_21 C 1.2545(4) 0.4845(3) 1.0024(3) 0.0640(15) Uani 1 1 d D . .
H7_21 H 1.3013 0.4558 1.0242 0.077 Uiso 1 1 calc R . .
C6_21 C 1.2125(4) 0.4369(4) 0.9863(3) 0.0721(17) Uani 1 1 d D . .
H8_21 H 1.2335 0.3760 0.9960 0.087 Uiso 1 1 calc R . .
C7_21 C 1.1348(4) 0.4718(3) 0.9541(2) 0.0557(13) Uani 1 1 d D . .
H9_21 H 1.0886 0.4395 0.9693 0.067 Uiso 1 1 calc R . .
H10_21 H 1.1524 0.4640 0.9187 0.067 Uiso 1 1 calc R . .
C8_21 C 1.0991(3) 0.5661(3) 0.9517(2) 0.0508(12) Uani 1 1 d D . .
H11_21 H 1.0658 0.5708 0.9855 0.061 Uiso 1 1 calc R . .
C9_21 C 1.0391(3) 0.6195(3) 0.9084(2) 0.0471(11) Uani 1 1 d D . .
H12_21 H 0.9794 0.6083 0.9164 0.056 Uiso 1 1 calc R . .
H13_21 H 1.0632 0.6060 0.8749 0.056 Uiso 1 1 calc R . .
C10_21 C 1.0462(3) 0.7683(3) 0.85089(19) 0.0392(10) Uani 1 1 d . . .
O10_21 O 1.0885(2) 0.7357(2) 0.81625(14) 0.0459(8) Uani 1 1 d . . .
N1_22 N 1.0079(3) 0.8532(3) 0.84256(16) 0.0394(8) Uani 1 1 d . . .
H1_22 H 0.9792 0.8728 0.8688 0.047 Uiso 1 1 calc R . .
C1_22 C 1.0122(3) 0.9143(3) 0.7916(2) 0.0396(10) Uani 1 1 d D . .
C2_22 C 0.9570(3) 1.0053(3) 0.7948(2) 0.0439(11) Uani 1 1 d D . .
H2_22 H 0.9106 1.0259 0.7699 0.053 Uiso 1 1 calc R . .
H3_22 H 0.9289 1.0039 0.8302 0.053 Uiso 1 1 calc R . .
C3_22 C 1.0218(3) 1.0643(3) 0.7814(2) 0.0531(13) Uani 1 1 d D . .
H4_22 H 1.0241 1.0882 0.7430 0.064 Uiso 1 1 calc R . .
C4_22 C 1.0044(4) 1.1399(3) 0.8057(2) 0.0614(14) Uani 1 1 d D . .
H5_22 H 0.9892 1.1207 0.8433 0.074 Uiso 1 1 calc R . .
H6_22 H 0.9541 1.1849 0.7901 0.074 Uiso 1 1 calc R . .
C5_22 C 1.0855(4) 1.1767(4) 0.7970(2) 0.0663(16) Uani 1 1 d D . .
H7_22 H 1.0782 1.2332 0.8013 0.080 Uiso 1 1 calc R . .
C6_22 C 1.1637(4) 1.1375(4) 0.7842(2) 0.0676(16) Uani 1 1 d D . .
H8_22 H 1.2104 1.1658 0.7811 0.081 Uiso 1 1 calc R . .
C7_22 C 1.1854(4) 1.0478(4) 0.7736(2) 0.0631(15) Uani 1 1 d D . .
H9_22 H 1.1967 1.0531 0.7359 0.076 Uiso 1 1 calc R . .
H10_22 H 1.2392 1.0123 0.7906 0.076 Uiso 1 1 calc R . .
C8_22 C 1.1092(3) 1.0043(3) 0.7941(2) 0.0513(12) Uani 1 1 d D . .
H11_22 H 1.1099 0.9858 0.8327 0.062 Uiso 1 1 calc R . .
C9_22 C 1.1071(3) 0.9262(3) 0.7755(2) 0.0498(12) Uani 1 1 d D . .
H12_22 H 1.1506 0.8748 0.7924 0.060 Uiso 1 1 calc R . .
H13_22 H 1.1193 0.9370 0.7375 0.060 Uiso 1 1 calc R . .
C10_22 C 0.9755(3) 0.8855(3) 0.75083(19) 0.0359(10) Uani 1 1 d . . .
O10_22 O 0.9919(2) 0.9170(2) 0.70465(13) 0.0418(7) Uani 1 1 d . . .
N1_23 N 0.9238(3) 0.8290(3) 0.76701(16) 0.0397(8) Uani 1 1 d . . .
H1_23 H 0.9108 0.8102 0.8003 0.048 Uiso 1 1 calc R . .
C1_23 C 0.8887(3) 0.7984(3) 0.72946(19) 0.0382(10) Uani 1 1 d D . .
C2_23 C 0.8369(3) 0.7280(3) 0.7583(2) 0.0402(10) Uani 1 1 d D . .
H2_23 H 0.8709 0.6699 0.7558 0.048 Uiso 1 1 calc R . .
H3_23 H 0.8240 0.7282 0.7953 0.048 Uiso 1 1 calc R . .
C3_23 C 0.7523(3) 0.7534(3) 0.7304(2) 0.0494(12) Uani 1 1 d D . .
H4_23 H 0.7674 0.7350 0.6973 0.059 Uiso 1 1 calc R . .
C4_23 C 0.6755(3) 0.7165(3) 0.7575(2) 0.0494(12) Uani 1 1 d D . .
H5_23 H 0.6850 0.6562 0.7550 0.059 Uiso 1 1 calc R . .
H6_23 H 0.6710 0.7160 0.7947 0.059 Uiso 1 1 calc R . .
C5_23 C 0.5915(3) 0.7687(3) 0.7339(2) 0.0518(12) Uani 1 1 d D . .
H7_23 H 0.5410 0.7451 0.7436 0.062 Uiso 1 1 calc R . .
C6_23 C 0.5826(4) 0.8449(3) 0.7006(2) 0.0552(13) Uani 1 1 d D . .
H8_23 H 0.5262 0.8729 0.6882 0.066 Uiso 1 1 calc R . .
C7_23 C 0.6580(3) 0.8907(3) 0.6809(2) 0.0495(12) Uani 1 1 d D . .
H9_23 H 0.6792 0.8855 0.6453 0.059 Uiso 1 1 calc R . .
H10_23 H 0.6375 0.9527 0.6801 0.059 Uiso 1 1 calc R . .
C8_23 C 0.7315(3) 0.8498(3) 0.7165(2) 0.0473(12) Uani 1 1 d D . .
H11_23 H 0.7126 0.8687 0.7494 0.057 Uiso 1 1 calc R . .
C9_23 C 0.8205(3) 0.8723(3) 0.6968(2) 0.0410(10) Uani 1 1 d D . .
H12_23 H 0.8218 0.9289 0.7023 0.049 Uiso 1 1 calc R . .
H13_23 H 0.8327 0.8745 0.6595 0.049 Uiso 1 1 calc R . .
C10_23 C 0.9632(3) 0.7579(3) 0.69476(19) 0.0369(10) Uani 1 1 d . . .
O10_23 O 0.9470(2) 0.7509(2) 0.65249(13) 0.0426(7) Uani 1 1 d . . .
N1_24 N 1.0433(2) 0.7274(2) 0.71263(15) 0.0348(8) Uani 1 1 d . . .
H1_24 H 1.0511 0.7306 0.7437 0.042 Uiso 1 1 calc R . .
C1_24 C 1.1186(3) 0.6886(3) 0.6816(2) 0.0385(10) Uani 1 1 d D . .
C2_24 C 1.2038(3) 0.6672(3) 0.7098(2) 0.0437(11) Uani 1 1 d D . .
H2_24 H 1.2478 0.6971 0.6878 0.052 Uiso 1 1 calc R . .
H3_24 H 1.1914 0.6855 0.7427 0.052 Uiso 1 1 calc R . .
C3_24 C 1.2378(3) 0.5695(3) 0.7203(2) 0.0512(12) Uani 1 1 d D . .
H4_24 H 1.2761 0.5570 0.6893 0.061 Uiso 1 1 calc R . .
C4_24 C 1.2892(4) 0.5232(3) 0.7674(2) 0.0585(14) Uani 1 1 d D . .
H5_24 H 1.3494 0.5335 0.7606 0.070 Uiso 1 1 calc R . .
H6_24 H 1.2607 0.5468 0.7972 0.070 Uiso 1 1 calc R . .
C5_24 C 1.2942(4) 0.4284(3) 0.7807(3) 0.0651(15) Uani 1 1 d D . .
H7_24 H 1.3349 0.3924 0.8051 0.078 Uiso 1 1 calc R . .
C6_24 C 1.2465(4) 0.3903(4) 0.7613(2) 0.0650(15) Uani 1 1 d D . .
H8_24 H 1.2562 0.3291 0.7715 0.078 Uiso 1 1 calc R . .
C7_24 C 1.1768(4) 0.4402(3) 0.7234(2) 0.0553(13) Uani 1 1 d D . .
H9_24 H 1.1226 0.4182 0.7340 0.066 Uiso 1 1 calc R . .
H10_24 H 1.1980 0.4322 0.6883 0.066 Uiso 1 1 calc R . .
C8_24 C 1.1565(3) 0.5366(3) 0.7222(2) 0.0506(12) Uani 1 1 d D . .
H11_24 H 1.1207 0.5442 0.7549 0.061 Uiso 1 1 calc R . .
C9_24 C 1.1074(3) 0.6009(3) 0.6769(2) 0.0453(11) Uani 1 1 d D . .
H12_24 H 1.0446 0.5990 0.6804 0.054 Uiso 1 1 calc R . .
H13_24 H 1.1340 0.5892 0.6434 0.054 Uiso 1 1 calc R . .
C10_24 C 1.1297(3) 0.7510(3) 0.6280(2) 0.0411(10) Uani 1 1 d . . .
O10_24 O 1.1678(2) 0.7243(2) 0.59082(14) 0.0487(8) Uani 1 1 d . . .
N1_25 N 1.1000(2) 0.8368(2) 0.62476(15) 0.0375(8) Uani 1 1 d . . .
H1_25 H 1.0752 0.8533 0.6528 0.045 Uiso 1 1 calc R . .
C1_25 C 1.1074(3) 0.9022(3) 0.5769(2) 0.0401(10) Uani 1 1 d D . .
C2_25 C 1.0599(3) 0.9921(3) 0.5858(2) 0.0442(11) Uani 1 1 d D . .
H2_25 H 1.0008 1.0111 0.5722 0.053 Uiso 1 1 calc R . .
H3_25 H 1.0538 0.9909 0.6230 0.053 Uiso 1 1 calc R . .
C3_25 C 1.1202(3) 1.0523(3) 0.5554(2) 0.0506(12) Uani 1 1 d D . .
H4_25 H 1.1117 1.0638 0.5177 0.061 Uiso 1 1 calc R . .
C4_25 C 1.1084(4) 1.1385(3) 0.5681(2) 0.0585(14) Uani 1 1 d D . .
H5_25 H 1.0974 1.1312 0.6060 0.070 Uiso 1 1 calc R . .
H6_25 H 1.0569 1.1797 0.5512 0.070 Uiso 1 1 calc R . .
C5_25 C 1.1904(5) 1.1741(4) 0.5493(3) 0.0777(18) Uani 1 1 d D . .
H7_25 H 1.1874 1.2321 0.5496 0.093 Uiso 1 1 calc R . .
C6_25 C 1.2631(5) 1.1308(4) 0.5331(3) 0.0775(18) Uani 1 1 d D . .
H8_25 H 1.3095 1.1599 0.5207 0.093 Uiso 1 1 calc R . .
C7_25 C 1.2810(4) 1.0376(3) 0.5323(2) 0.0658(16) Uani 1 1 d D . .
H9_25 H 1.3391 1.0071 0.5457 0.079 Uiso 1 1 calc R . .
H10_25 H 1.2822 1.0331 0.4962 0.079 Uiso 1 1 calc R . .
C8_25 C 1.2108(3) 0.9958(3) 0.5652(2) 0.0564(13) Uani 1 1 d D . .
H11_25 H 1.2207 0.9883 0.6022 0.068 Uiso 1 1 calc R . .
C9_25 C 1.2037(3) 0.9091(3) 0.5592(2) 0.0564(13) Uani 1 1 d D . .
H12_25 H 1.2452 0.8617 0.5810 0.068 Uiso 1 1 calc R . .
H13_25 H 1.2174 0.9060 0.5227 0.068 Uiso 1 1 calc R . .
C10_25 C 1.0598(3) 0.8890(3) 0.5352(2) 0.0431(11) Uani 1 1 d . . .
O10_25 O 1.0777(3) 0.9227(2) 0.48811(14) 0.0594(9) Uani 1 1 d . . .
N1_26 N 0.9923(3) 0.8508(3) 0.54918(16) 0.0454(9) Uani 1 1 d . . .
H1_26 H 0.9816 0.8263 0.5821 0.055 Uiso 1 1 calc R . .
C1_26 C 0.9360(4) 0.8489(3) 0.5110(2) 0.0503(12) Uani 1 1 d D . .
C2_26 C 0.9823(4) 0.7857(3) 0.4775(2) 0.0549(13) Uani 1 1 d D . .
H2_26 H 0.9944 0.8177 0.4414 0.066 Uiso 1 1 calc R . .
H3_26 H 1.0386 0.7505 0.4916 0.066 Uiso 1 1 calc R . .
C3_26 C 0.9195(4) 0.7283(3) 0.4792(2) 0.0630(14) Uani 1 1 d D . .
H4_26 H 0.8734 0.7597 0.4542 0.076 Uiso 1 1 calc R . .
C4_26 C 0.9599(5) 0.6393(4) 0.4697(3) 0.0773(18) Uani 1 1 d D . .
H5_26 H 0.9762 0.6458 0.4323 0.093 Uiso 1 1 calc R . .
H6_26 H 1.0145 0.6144 0.4882 0.093 Uiso 1 1 calc R . .
C5_26 C 0.9017(5) 0.5788(5) 0.4867(3) 0.092(2) Uani 1 1 d D . .
H7_26 H 0.9145 0.5278 0.4746 0.110 Uiso 1 1 calc R . .
C6_26 C 0.8314(5) 0.5946(4) 0.5187(3) 0.0837(19) Uani 1 1 d D . .
H8_26 H 0.7956 0.5537 0.5278 0.100 Uiso 1 1 calc R . .
C7_26 C 0.8024(5) 0.6718(5) 0.5423(3) 0.089(2) Uani 1 1 d D . .
H9_26 H 0.7869 0.6522 0.5798 0.107 Uiso 1 1 calc R . .
H10_26 H 0.7499 0.7116 0.5258 0.107 Uiso 1 1 calc R . .
C8_26 C 0.8780(4) 0.7189(3) 0.5338(2) 0.0646(15) Uani 1 1 d D . .
H11_26 H 0.9238 0.6839 0.5583 0.078 Uiso 1 1 calc R . .
C9_26 C 0.8555(4) 0.8117(4) 0.5390(2) 0.0627(14) Uani 1 1 d D . .
H12_26 H 0.8480 0.8133 0.5759 0.075 Uiso 1 1 calc R . .
H13_26 H 0.8008 0.8449 0.5222 0.075 Uiso 1 1 calc R . .
C10_26 C 0.8990(4) 0.9399(3) 0.4789(2) 0.0582(13) Uani 1 1 d . . .
O10_26 O 0.8961(4) 0.9586(3) 0.43245(18) 0.1132(19) Uani 1 1 d . . .
O1E_26 O 0.8707(2) 0.9951(2) 0.50886(15) 0.0603(9) Uani 1 1 d D . .
C1E_26 C 0.8345(4) 1.0841(3) 0.4819(3) 0.0645(15) Uani 1 1 d D . .
H14_26 H 0.7939 1.1141 0.5060 0.077 Uiso 1 1 calc R . .
H15_26 H 0.8012 1.0854 0.4529 0.077 Uiso 1 1 calc R . .
C2E_26 C 0.9072(4) 1.1279(4) 0.4620(3) 0.0815(19) Uani 1 1 d D . .
H16_26 H 0.9382 1.1289 0.4910 0.122 Uiso 1 1 calc R . .
H17_26 H 0.8837 1.1872 0.4426 0.122 Uiso 1 1 calc R . .
H18_26 H 0.9482 1.0968 0.4390 0.122 Uiso 1 1 calc R . .
C1_30 C 0.5054(4) 0.0215(3) 0.2101(2) 0.0532(14) Uani 1 1 d . . .
C2_30 C 0.4134(4) 0.0136(4) 0.2329(3) 0.093(2) Uani 1 1 d . . .
H1_30 H 0.4095 -0.0469 0.2407 0.140 Uiso 1 1 calc R . .
H2_30 H 0.3705 0.0488 0.2078 0.140 Uiso 1 1 calc R . .
H3_30 H 0.4009 0.0336 0.2647 0.140 Uiso 1 1 calc R . .
C3_30 C 0.5742(5) -0.0183(4) 0.2500(3) 0.086(2) Uani 1 1 d . . .
H4_30 H 0.5883 -0.0812 0.2560 0.129 Uiso 1 1 calc R . .
H5_30 H 0.5509 -0.0025 0.2826 0.129 Uiso 1 1 calc R . .
H6_30 H 0.6274 0.0034 0.2372 0.129 Uiso 1 1 calc R . .
C4_30 C 0.5323(5) -0.0130(4) 0.1633(3) 0.083(2) Uani 1 1 d . . .
H7_30 H 0.5912 -0.0047 0.1498 0.125 Uiso 1 1 calc R . .
H8_30 H 0.4905 0.0176 0.1368 0.125 Uiso 1 1 calc R . .
H9_30 H 0.5329 -0.0747 0.1725 0.125 Uiso 1 1 calc R . .
O1_30 O 0.5043(3) 0.1145(2) 0.18952(15) 0.0578(10) Uani 1 1 d . . .
C5_30 C 0.4811(3) 0.1694(3) 0.2200(2) 0.0459(13) Uani 1 1 d . . .
O5_30 O 0.4694(2) 0.1490(2) 0.26730(13) 0.0477(9) Uani 1 1 d . . .
N1_31 N 0.4741(3) 0.2511(3) 0.19159(17) 0.0474(11) Uani 1 1 d . . .
H1_31 H 0.4906 0.2610 0.1583 0.057 Uiso 1 1 calc R . .
C1_31 C 0.4393(3) 0.3240(3) 0.2154(2) 0.0452(13) Uani 1 1 d D . .
C2_31 C 0.4286(3) 0.4109(3) 0.1729(2) 0.0548(15) Uani 1 1 d D . .
H2_31 H 0.4701 0.4443 0.1769 0.066 Uiso 1 1 calc R . .
H3_31 H 0.4403 0.3999 0.1379 0.066 Uiso 1 1 calc R . .
C3_31 C 0.3354(3) 0.4597(3) 0.1799(2) 0.0509(13) Uani 1 1 d D . .
H4_31 H 0.3323 0.4897 0.2080 0.061 Uiso 1 1 calc R . .
C4_31 C 0.2939(3) 0.5257(3) 0.1334(2) 0.0531(14) Uani 1 1 d D . .
H5_31 H 0.3155 0.5790 0.1274 0.064 Uiso 1 1 calc R . .
H6_31 H 0.3117 0.5027 0.1023 0.064 Uiso 1 1 calc R . .
C5_31 C 0.1956(4) 0.5466(3) 0.1413(3) 0.0654(17) Uani 1 1 d D . .
H7_31 H 0.1637 0.5958 0.1182 0.079 Uiso 1 1 calc R . .
C6_31 C 0.1506(4) 0.5006(3) 0.1787(3) 0.0695(18) Uani 1 1 d D . .
H8_31 H 0.0884 0.5197 0.1809 0.083 Uiso 1 1 calc R . .
C7_31 C 0.1904(3) 0.4211(3) 0.2178(2) 0.0559(15) Uani 1 1 d D . .
H9_31 H 0.1573 0.3760 0.2217 0.067 Uiso 1 1 calc R . .
H10_31 H 0.1874 0.4343 0.2519 0.067 Uiso 1 1 calc R . .
C8_31 C 0.2857(3) 0.3885(3) 0.2002(2) 0.0481(12) Uani 1 1 d D . .
H11_31 H 0.2857 0.3614 0.1712 0.058 Uiso 1 1 calc R . .
C9_31 C 0.3452(3) 0.3232(3) 0.2402(2) 0.0524(14) Uani 1 1 d D . .
H12_31 H 0.3332 0.2651 0.2469 0.063 Uiso 1 1 calc R . .
H13_31 H 0.3365 0.3407 0.2733 0.063 Uiso 1 1 calc R . .
C10_31 C 0.5005(3) 0.3256(3) 0.2546(2) 0.0476(13) Uani 1 1 d . . .
O10_31 O 0.4738(2) 0.3645(2) 0.28795(16) 0.0557(9) Uani 1 1 d . . .
N1_32 N 0.5848(3) 0.2799(3) 0.25058(17) 0.0471(9) Uani 1 1 d . . .
H1_32 H 0.6010 0.2507 0.2267 0.056 Uiso 1 1 calc R . .
C1_32 C 0.6492(3) 0.2788(3) 0.2858(2) 0.0431(11) Uani 1 1 d D . .
C2_32 C 0.7385(3) 0.2192(3) 0.2736(2) 0.0409(10) Uani 1 1 d D . .
H2_32 H 0.7518 0.1668 0.3024 0.049 Uiso 1 1 calc R . .
H3_32 H 0.7375 0.2017 0.2414 0.049 Uiso 1 1 calc R . .
C3_32 C 0.8068(3) 0.2736(3) 0.2674(2) 0.0454(11) Uani 1 1 d D . .
H4_32 H 0.8220 0.2717 0.3027 0.054 Uiso 1 1 calc R . .
C4_32 C 0.8912(3) 0.2492(3) 0.2355(2) 0.0508(12) Uani 1 1 d D . .
H5_32 H 0.9294 0.1966 0.2556 0.061 Uiso 1 1 calc R . .
H6_32 H 0.8779 0.2367 0.2037 0.061 Uiso 1 1 calc R . .
C5_32 C 0.9380(4) 0.3223(3) 0.2209(2) 0.0601(14) Uani 1 1 d D . .
H7_32 H 0.9981 0.3105 0.2087 0.072 Uiso 1 1 calc R . .
C6_32 C 0.9006(4) 0.4008(4) 0.2243(3) 0.0614(15) Uani 1 1 d D . .
H8_32 H 0.9363 0.4419 0.2146 0.074 Uiso 1 1 calc R . .
C7_32 C 0.8065(3) 0.4323(3) 0.2419(2) 0.0529(13) Uani 1 1 d D . .
H9_32 H 0.7803 0.4869 0.2175 0.063 Uiso 1 1 calc R . .
H10_32 H 0.8032 0.4432 0.2766 0.063 Uiso 1 1 calc R . .
C8_32 C 0.7559(3) 0.3632(3) 0.2440(2) 0.0461(11) Uani 1 1 d D . .
H11_32 H 0.7447 0.3661 0.2078 0.055 Uiso 1 1 calc R . .
C9_32 C 0.6687(3) 0.3692(3) 0.2762(2) 0.0466(11) Uani 1 1 d D . .
H12_32 H 0.6219 0.4144 0.2571 0.056 Uiso 1 1 calc R . .
H13_32 H 0.6734 0.3824 0.3094 0.056 Uiso 1 1 calc R . .
C10_32 C 0.6192(3) 0.2436(3) 0.3416(2) 0.0394(10) Uani 1 1 d . . .
O10_32 O 0.6519(2) 0.2577(2) 0.37654(14) 0.0475(8) Uani 1 1 d . . .
N1_33 N 0.5590(3) 0.1946(2) 0.35149(17) 0.0424(9) Uani 1 1 d . . .
H1_33 H 0.5391 0.1825 0.3260 0.051 Uiso 1 1 calc R . .
C1_33 C 0.5269(3) 0.1616(3) 0.4057(2) 0.0427(11) Uani 1 1 d D . .
C2_33 C 0.4493(3) 0.1189(3) 0.4051(2) 0.0487(12) Uani 1 1 d D . .
H2_33 H 0.3937 0.1512 0.4192 0.058 Uiso 1 1 calc R . .
H3_33 H 0.4417 0.1175 0.3695 0.058 Uiso 1 1 calc R . .
C3_33 C 0.4752(3) 0.0282(3) 0.4392(2) 0.0581(14) Uani 1 1 d D . .
H4_33 H 0.4572 0.0308 0.4760 0.070 Uiso 1 1 calc R . .
C4_33 C 0.4385(4) -0.0416(4) 0.4287(3) 0.0628(15) Uani 1 1 d D . .
H5_33 H 0.3757 -0.0342 0.4412 0.075 Uiso 1 1 calc R . .
H6_33 H 0.4426 -0.0361 0.3910 0.075 Uiso 1 1 calc R . .
C5_33 C 0.4880(4) -0.1289(4) 0.4552(3) 0.0763(18) Uani 1 1 d D . .
H7_33 H 0.4619 -0.1764 0.4592 0.092 Uiso 1 1 calc R . .
C6_33 C 0.5668(4) -0.1446(4) 0.4735(3) 0.0765(18) Uani 1 1 d D . .
H8_33 H 0.5940 -0.2025 0.4894 0.092 Uiso 1 1 calc R . .
C7_33 C 0.6145(4) -0.0749(3) 0.4704(2) 0.0626(14) Uani 1 1 d D . .
H9_33 H 0.6123 -0.0644 0.5051 0.075 Uiso 1 1 calc R . .
H10_33 H 0.6769 -0.0937 0.4587 0.075 Uiso 1 1 calc R . .
C8_33 C 0.5730(3) 0.0070(3) 0.4332(2) 0.0544(13) Uani 1 1 d D . .
H11_33 H 0.5906 -0.0009 0.3974 0.065 Uiso 1 1 calc R . .
C9_33 C 0.5973(3) 0.0903(3) 0.4356(2) 0.0477(12) Uani 1 1 d D . .
H12_33 H 0.5952 0.0941 0.4719 0.057 Uiso 1 1 calc R . .
H13_33 H 0.6568 0.0934 0.4190 0.057 Uiso 1 1 calc R . .
C10_33 C 0.4922(3) 0.2353(3) 0.4326(2) 0.0427(11) Uani 1 1 d . . .
O10_33 O 0.4916(2) 0.2210(2) 0.48003(14) 0.0511(8) Uani 1 1 d . . .
N1_34 N 0.4579(3) 0.3144(3) 0.40262(18) 0.0463(10) Uani 1 1 d . . .
H1_34 H 0.4584 0.3219 0.3689 0.056 Uiso 1 1 calc R . .
C1_34 C 0.4197(3) 0.3880(3) 0.4257(2) 0.0517(13) Uani 1 1 d D . .
C2_34 C 0.3867(3) 0.4686(4) 0.3810(2) 0.0604(14) Uani 1 1 d D . .
H2_34 H 0.4091 0.5182 0.3832 0.072 Uiso 1 1 calc R . .
H3_34 H 0.4074 0.4559 0.3469 0.072 Uiso 1 1 calc R . .
C3_34 C 0.2868(4) 0.4890(4) 0.3874(3) 0.087(2) Uani 1 1 d D . .
H4_34 H 0.2689 0.5323 0.4088 0.104 Uiso 1 1 calc R . .
C4_34 C 0.2352(4) 0.5247(5) 0.3406(3) 0.107(3) Uani 1 1 d D . .
H5_34 H 0.2610 0.4920 0.3143 0.128 Uiso 1 1 calc R . .
H6_34 H 0.2381 0.5857 0.3256 0.128 Uiso 1 1 calc R . .
C5_34 C 0.1397(4) 0.5190(5) 0.3544(4) 0.109(3) Uani 1 1 d D . .
H7_34 H 0.0977 0.5511 0.3300 0.131 Uiso 1 1 calc R . .
C6_34 C 0.1120(5) 0.4708(5) 0.3994(4) 0.113(3) Uani 1 1 d D . .
H8_34 H 0.0513 0.4702 0.4046 0.135 Uiso 1 1 calc R . .
C7_34 C 0.1686(4) 0.4193(5) 0.4408(3) 0.100(3) Uani 1 1 d D . .
H9_34 H 0.1535 0.3624 0.4547 0.120 Uiso 1 1 calc R . .
H10_34 H 0.1590 0.4487 0.4692 0.120 Uiso 1 1 calc R . .
C8_34 C 0.2646(3) 0.4067(4) 0.4204(3) 0.083(2) Uani 1 1 d D . .
H11_34 H 0.2752 0.3652 0.3981 0.099 Uiso 1 1 calc R . .
C9_34 C 0.3345(3) 0.3733(4) 0.4595(2) 0.0652(16) Uani 1 1 d D . .
H12_34 H 0.3390 0.3114 0.4765 0.078 Uiso 1 1 calc R . .
H13_34 H 0.3218 0.4063 0.4864 0.078 Uiso 1 1 calc R . .
C10_34 C 0.4868(3) 0.4067(3) 0.4546(2) 0.0420(11) Uani 1 1 d . . .
O10_34 O 0.4630(2) 0.4473(2) 0.48744(15) 0.0498(8) Uani 1 1 d . . .
N1_35 N 0.5724(2) 0.3780(2) 0.44101(17) 0.0408(9) Uani 1 1 d . . .
H1_35 H 0.5871 0.3510 0.4160 0.049 Uiso 1 1 calc R . .
C1_35 C 0.6419(3) 0.3916(3) 0.4678(2) 0.0392(10) Uani 1 1 d D . .
C2_35 C 0.7334(3) 0.3364(3) 0.4521(2) 0.0405(10) Uani 1 1 d D . .
H2_35 H 0.7592 0.2933 0.4829 0.049 Uiso 1 1 calc R . .
H3_35 H 0.7268 0.3057 0.4265 0.049 Uiso 1 1 calc R . .
C3_35 C 0.7918(3) 0.4009(3) 0.4285(2) 0.0516(12) Uani 1 1 d D . .
H4_35 H 0.8177 0.4108 0.4578 0.062 Uiso 1 1 calc R . .
C4_35 C 0.8665(3) 0.3759(3) 0.3904(2) 0.0511(12) Uani 1 1 d D . .
H5_35 H 0.9154 0.3336 0.4093 0.061 Uiso 1 1 calc R . .
H6_35 H 0.8465 0.3482 0.3671 0.061 Uiso 1 1 calc R . .
C5_35 C 0.8986(4) 0.4540(3) 0.3586(2) 0.0568(14) Uani 1 1 d D . .
H7_35 H 0.9525 0.4452 0.3382 0.068 Uiso 1 1 calc R . .
C6_35 C 0.8563(4) 0.5331(4) 0.3576(2) 0.0574(13) Uani 1 1 d D . .
H8_35 H 0.8833 0.5779 0.3375 0.069 Uiso 1 1 calc R . .
C7_35 C 0.7689(3) 0.5596(3) 0.3854(2) 0.0514(12) Uani 1 1 d D . .
H9_35 H 0.7300 0.6058 0.3614 0.062 Uiso 1 1 calc R . .
H10_35 H 0.7768 0.5825 0.4145 0.062 Uiso 1 1 calc R . .
C8_35 C 0.7270(3) 0.4828(3) 0.4060(2) 0.0540(13) Uani 1 1 d D . .
H11_35 H 0.7034 0.4733 0.3759 0.065 Uiso 1 1 calc R . .
C9_35 C 0.6524(3) 0.4856(3) 0.4488(2) 0.0418(11) Uani 1 1 d D . .
H12_35 H 0.5975 0.5247 0.4349 0.050 Uiso 1 1 calc R . .
H13_35 H 0.6680 0.5053 0.4772 0.050 Uiso 1 1 calc R . .
C10_35 C 0.6268(3) 0.3584(3) 0.5260(2) 0.0395(10) Uani 1 1 d . . .
O10_35 O 0.6523(2) 0.3900(2) 0.55653(14) 0.0476(8) Uani 1 1 d . . .
N1_36 N 0.5971(3) 0.2867(2) 0.54167(16) 0.0425(9) Uani 1 1 d . . .
H1_36 H 0.5805 0.2657 0.5187 0.051 Uiso 1 1 calc R . .
C1_36 C 0.5916(3) 0.2421(3) 0.5963(2) 0.0420(11) Uani 1 1 d D . .
C2_36 C 0.5099(3) 0.2865(3) 0.6263(2) 0.0474(12) Uani 1 1 d D . .
H2_36 H 0.5280 0.3042 0.6549 0.057 Uiso 1 1 calc R . .
H3_36 H 0.4761 0.3383 0.6029 0.057 Uiso 1 1 calc R . .
C3_36 C 0.4543(3) 0.2188(3) 0.6478(2) 0.0525(12) Uani 1 1 d D . .
H4_36 H 0.4753 0.1838 0.6823 0.063 Uiso 1 1 calc R . .
C4_36 C 0.3563(4) 0.2515(4) 0.6544(3) 0.0671(15) Uani 1 1 d D . .
H5_36 H 0.3355 0.2965 0.6231 0.081 Uiso 1 1 calc R . .
H6_36 H 0.3417 0.2776 0.6844 0.081 Uiso 1 1 calc R . .
C5_36 C 0.3106(4) 0.1779(4) 0.6631(2) 0.0748(17) Uani 1 1 d D . .
H7_36 H 0.2510 0.1860 0.6764 0.090 Uiso 1 1 calc R . .
C6_36 C 0.3502(4) 0.1026(4) 0.6528(3) 0.0750(17) Uani 1 1 d D . .
H8_36 H 0.3167 0.0600 0.6590 0.090 Uiso 1 1 calc R . .
C7_36 C 0.4433(4) 0.0799(4) 0.6322(3) 0.0728(17) Uani 1 1 d D . .
H9_36 H 0.4470 0.0498 0.6046 0.087 Uiso 1 1 calc R . .
H10_36 H 0.4794 0.0405 0.6603 0.087 Uiso 1 1 calc R . .
C8_36 C 0.4784(3) 0.1610(3) 0.6106(2) 0.0580(13) Uani 1 1 d D . .
H11_36 H 0.4506 0.1932 0.5775 0.070 Uiso 1 1 calc R . .
C9_36 C 0.5773(3) 0.1497(3) 0.6005(2) 0.0505(12) Uani 1 1 d D . .
H12_36 H 0.5980 0.1316 0.5680 0.061 Uiso 1 1 calc R . .
H13_36 H 0.6085 0.1065 0.6295 0.061 Uiso 1 1 calc R . .
C10_36 C 0.6780(3) 0.2327(3) 0.6180(2) 0.0415(11) Uani 1 1 d . . .
O10_36 O 0.6863(2) 0.2450(2) 0.65962(14) 0.0504(8) Uani 1 1 d . . .
O1E_36 O 0.7472(2) 0.2026(2) 0.58780(14) 0.0473(8) Uani 1 1 d D . .
C1E_36 C 0.8339(3) 0.1922(3) 0.6052(2) 0.0509(12) Uani 1 1 d D . .
H14_36 H 0.8344 0.2415 0.6193 0.061 Uiso 1 1 calc R . .
H15_36 H 0.8782 0.1917 0.5755 0.061 Uiso 1 1 calc R . .
C2E_36 C 0.8571(4) 0.1105(4) 0.6457(3) 0.0756(17) Uani 1 1 d D . .
H16_36 H 0.8113 0.1094 0.6742 0.113 Uiso 1 1 calc R . .
H17_36 H 0.9134 0.1067 0.6589 0.113 Uiso 1 1 calc R . .
H18_36 H 0.8621 0.0614 0.6308 0.113 Uiso 1 1 calc R . .
C1_40 C 1.1319(3) 1.1855(3) 0.3624(2) 0.0461(11) Uani 1 1 d . . .
C2_40 C 1.0570(4) 1.2216(4) 0.3280(3) 0.0681(16) Uani 1 1 d . . .
H1_40 H 1.0698 1.1964 0.2980 0.102 Uiso 1 1 calc R . .
H2_40 H 1.0490 1.2844 0.3161 0.102 Uiso 1 1 calc R . .
H3_40 H 1.0031 1.2076 0.3473 0.102 Uiso 1 1 calc R . .
C3_40 C 1.1111(4) 1.2239(3) 0.4101(2) 0.0596(14) Uani 1 1 d . . .
H4_40 H 1.0593 1.2065 0.4303 0.089 Uiso 1 1 calc R . .
H5_40 H 1.0994 1.2870 0.3986 0.089 Uiso 1 1 calc R . .
H6_40 H 1.1615 1.2027 0.4316 0.089 Uiso 1 1 calc R . .
C4_40 C 1.2175(4) 1.2016(4) 0.3355(3) 0.0706(17) Uani 1 1 d . . .
H7_40 H 1.2652 1.1687 0.3579 0.106 Uiso 1 1 calc R . .
H8_40 H 1.2162 1.2633 0.3280 0.106 Uiso 1 1 calc R . .
H9_40 H 1.2271 1.1835 0.3031 0.106 Uiso 1 1 calc R . .
O1_40 O 1.1385(2) 1.0934(2) 0.38622(13) 0.0430(7) Uani 1 1 d . . .
C5_40 C 1.1590(3) 1.0370(3) 0.3553(2) 0.0444(12) Uani 1 1 d . . .
O5_40 O 1.16967(16) 1.05375(15) 0.30894(10) 0.0185(5) Uani 1 1 d . . .
N1_41 N 1.1642(3) 0.9554(2) 0.38698(16) 0.0399(8) Uani 1 1 d . . .
H1_41 H 1.1481 0.9483 0.4202 0.048 Uiso 1 1 calc R . .
C1_41 C 1.1966(3) 0.8811(3) 0.36525(19) 0.0394(10) Uani 1 1 d D . .
C2_41 C 1.2904(3) 0.8794(3) 0.3366(2) 0.0413(10) Uani 1 1 d D . .
H2_41 H 1.2875 0.8904 0.2988 0.050 Uiso 1 1 calc R . .
H3_41 H 1.3164 0.9235 0.3436 0.050 Uiso 1 1 calc R . .
C3_41 C 1.3441(3) 0.7890(3) 0.3588(2) 0.0478(12) Uani 1 1 d D . .
H4_41 H 1.3289 0.7485 0.3415 0.057 Uiso 1 1 calc R . .
C4_41 C 1.4436(3) 0.7773(3) 0.3537(2) 0.0596(14) Uani 1 1 d D . .
H5_41 H 1.4664 0.7714 0.3185 0.072 Uiso 1 1 calc R . .
H6_41 H 1.4588 0.8289 0.3589 0.072 Uiso 1 1 calc R . .
C5_41 C 1.4862(4) 0.6982(3) 0.3932(3) 0.0735(19) Uani 1 1 d D . .
H7_41 H 1.5483 0.6787 0.3900 0.088 Uiso 1 1 calc R . .
C6_41 C 1.4417(4) 0.6547(4) 0.4320(3) 0.0754(18) Uani 1 1 d D . .
H8_41 H 1.4743 0.6052 0.4546 0.090 Uiso 1 1 calc R . .
C7_41 C 1.3433(4) 0.6772(3) 0.4434(2) 0.0550(13) Uani 1 1 d D . .
H9_41 H 1.3158 0.6381 0.4321 0.066 Uiso 1 1 calc R . .
H10_41 H 1.3292 0.6703 0.4811 0.066 Uiso 1 1 calc R . .
C8_41 C 1.3083(3) 0.7690(3) 0.41482(19) 0.0440(11) Uani 1 1 d D . .
H11_41 H 1.3253 0.8079 0.4325 0.053 Uiso 1 1 calc R . .
C9_41 C 1.2083(3) 0.7964(3) 0.4100(2) 0.0401(10) Uani 1 1 d D . .
H12_41 H 1.1768 0.8076 0.4426 0.048 Uiso 1 1 calc R . .
H13_41 H 1.1866 0.7515 0.4008 0.048 Uiso 1 1 calc R . .
C10_41 C 1.1332(3) 0.8777(3) 0.3278(2) 0.0408(10) Uani 1 1 d . . .
O10_41 O 1.1597(2) 0.8318(2) 0.29583(13) 0.0457(7) Uani 1 1 d . . .
N1_42 N 1.0507(2) 0.9216(2) 0.33111(16) 0.0376(8) Uani 1 1 d . . .
H1_42 H 1.0342 0.9511 0.3548 0.045 Uiso 1 1 calc R . .
C1_42 C 0.9867(3) 0.9224(3) 0.29665(19) 0.0367(10) Uani 1 1 d D . .
C2_42 C 0.9688(3) 0.8316(3) 0.3038(2) 0.0456(11) Uani 1 1 d D . .
H2_42 H 0.9956 0.8073 0.2741 0.055 Uiso 1 1 calc R . .
H3_42 H 0.9928 0.7916 0.3360 0.055 Uiso 1 1 calc R . .
C3_42 C 0.8700(3) 0.8465(3) 0.30685(19) 0.0439(11) Uani 1 1 d D . .
H4_42 H 0.8498 0.8693 0.2709 0.053 Uiso 1 1 calc R . .
C4_42 C 0.8305(4) 0.7689(3) 0.3341(2) 0.0543(13) Uani 1 1 d D . .
H5_42 H 0.8378 0.7304 0.3106 0.065 Uiso 1 1 calc R . .
H6_42 H 0.8625 0.7358 0.3652 0.065 Uiso 1 1 calc R . .
C5_42 C 0.7347(4) 0.7966(3) 0.3497(2) 0.0577(14) Uani 1 1 d D . .
H7_42 H 0.7007 0.7541 0.3602 0.069 Uiso 1 1 calc R . .
C6_42 C 0.6955(4) 0.8778(3) 0.3495(2) 0.0608(15) Uani 1 1 d D . .
H8_42 H 0.6341 0.8904 0.3587 0.073 Uiso 1 1 calc R . .
C7_42 C 0.7415(3) 0.9521(3) 0.3356(2) 0.0565(14) Uani 1 1 d D . .
H9_42 H 0.7257 0.9893 0.3010 0.068 Uiso 1 1 calc R . .
H10_42 H 0.7224 0.9875 0.3611 0.068 Uiso 1 1 calc R . .
C8_42 C 0.8393(3) 0.9172(3) 0.33529(19) 0.0439(11) Uani 1 1 d D . .
H11_42 H 0.8554 0.8926 0.3720 0.053 Uiso 1 1 calc R . .
C9_42 C 0.8963(3) 0.9809(3) 0.3087(2) 0.0376(10) Uani 1 1 d D . .
H12_42 H 0.9020 1.0163 0.3319 0.045 Uiso 1 1 calc R . .
H13_42 H 0.8712 1.0196 0.2765 0.045 Uiso 1 1 calc R . .
C10_42 C 1.0172(3) 0.9579(3) 0.2398(2) 0.0379(10) Uani 1 1 d . . .
O10_42 O 0.9838(2) 0.9434(2) 0.20481(13) 0.0420(7) Uani 1 1 d . . .
N1_43 N 1.0773(2) 1.0056(2) 0.22906(15) 0.0350(8) Uani 1 1 d . . .
H1_43 H 1.0955 1.0198 0.2544 0.042 Uiso 1 1 calc R . .
C1_43 C 1.1135(3) 1.0346(3) 0.17627(19) 0.0370(10) Uani 1 1 d D . .
C2_43 C 1.0436(3) 1.1047(3) 0.1416(2) 0.0473(11) Uani 1 1 d D . .
H2_43 H 1.0298 1.0826 0.1136 0.057 Uiso 1 1 calc R . .
H3_43 H 0.9886 1.1216 0.1625 0.057 Uiso 1 1 calc R . .
C3_43 C 1.0869(3) 1.1811(3) 0.1191(2) 0.0575(13) Uani 1 1 d D . .
H4_43 H 1.1291 1.1680 0.0896 0.069 Uiso 1 1 calc R . .
C4_43 C 1.0266(5) 1.2703(4) 0.0998(3) 0.0819(19) Uani 1 1 d D . .
H5_43 H 1.0058 1.2747 0.0659 0.098 Uiso 1 1 calc R . .
H6_43 H 0.9747 1.2785 0.1246 0.098 Uiso 1 1 calc R . .
C5_43 C 1.0765(5) 1.3387(4) 0.0947(3) 0.089(2) Uani 1 1 d D . .
H7_43 H 1.0533 1.3944 0.0737 0.106 Uiso 1 1 calc R . .
C6_43 C 1.1509(5) 1.3281(5) 0.1171(3) 0.097(2) Uani 1 1 d D . .
H8_43 H 1.1751 1.3769 0.1128 0.116 Uiso 1 1 calc R . .
C7_43 C 1.1971(4) 1.2437(4) 0.1483(3) 0.0756(17) Uani 1 1 d D . .
H9_43 H 1.2146 1.2516 0.1804 0.091 Uiso 1 1 calc R . .
H10_43 H 1.2512 1.2211 0.1284 0.091 Uiso 1 1 calc R . .
C8_43 C 1.1393(3) 1.1791(3) 0.1623(2) 0.0559(13) Uani 1 1 d D . .
H11_43 H 1.0973 1.1918 0.1920 0.067 Uiso 1 1 calc R . .
C9_43 C 1.1859(3) 1.0845(3) 0.1770(2) 0.0467(11) Uani 1 1 d D . .
H12_43 H 1.2082 1.0687 0.2118 0.056 Uiso 1 1 calc R . .
H13_43 H 1.2358 1.0716 0.1516 0.056 Uiso 1 1 calc R . .
C10_43 C 1.1540(3) 0.9600(3) 0.1517(2) 0.0406(11) Uani 1 1 d . . .
O10_43 O 1.1602(2) 0.9725(2) 0.10358(14) 0.0487(8) Uani 1 1 d . . .
N1_44 N 1.1819(2) 0.8831(2) 0.18255(16) 0.0385(8) Uani 1 1 d . . .
H1_44 H 1.1766 0.8771 0.2163 0.046 Uiso 1 1 calc R . .
C1_44 C 1.2220(3) 0.8071(3) 0.16201(19) 0.0394(10) Uani 1 1 d D . .
C2_44 C 1.3101(3) 0.8162(3) 0.1305(2) 0.0575(14) Uani 1 1 d D . .
H2_44 H 1.3089 0.8097 0.0951 0.069 Uiso 1 1 calc R . .
H3_44 H 1.3218 0.8733 0.1279 0.069 Uiso 1 1 calc R . .
C3_44 C 1.3802(3) 0.7441(4) 0.1600(3) 0.0705(18) Uani 1 1 d D . .
H4_44 H 1.3858 0.6920 0.1467 0.085 Uiso 1 1 calc R . .
C4_44 C 1.4734(4) 0.7585(5) 0.1588(3) 0.102(3) Uani 1 1 d D . .
H5_44 H 1.5049 0.7545 0.1249 0.123 Uiso 1 1 calc R . .
H6_44 H 1.4695 0.8169 0.1632 0.123 Uiso 1 1 calc R . .
C5_44 C 1.5235(4) 0.6917(5) 0.2015(3) 0.096(3) Uani 1 1 d D . .
H7_44 H 1.5851 0.6869 0.1996 0.115 Uiso 1 1 calc R . .
C6_44 C 1.4885(5) 0.6365(5) 0.2433(4) 0.121(3) Uani 1 1 d D . .
H8_44 H 1.5263 0.5955 0.2676 0.145 Uiso 1 1 calc R . .
C7_44 C 1.3933(4) 0.6412(4) 0.2501(3) 0.092(2) Uani 1 1 d D . .
H9_44 H 1.3727 0.6394 0.2868 0.110 Uiso 1 1 calc R . .
H10_44 H 1.3813 0.5906 0.2418 0.110 Uiso 1 1 calc R . .
C8_44 C 1.3420(3) 0.7245(4) 0.2150(2) 0.0665(17) Uani 1 1 d D . .
H11_44 H 1.3422 0.7738 0.2298 0.080 Uiso 1 1 calc R . .
C9_44 C 1.2462(3) 0.7270(3) 0.2080(2) 0.0513(12) Uani 1 1 d D . .
H12_44 H 1.2081 0.7342 0.2396 0.062 Uiso 1 1 calc R . .
H13_44 H 1.2412 0.6738 0.1996 0.062 Uiso 1 1 calc R . .
C10_44 C 1.1558(3) 0.7914(3) 0.13041(19) 0.0380(10) Uani 1 1 d . . .
O10_44 O 1.1818(2) 0.7497(2) 0.09642(14) 0.0450(8) Uani 1 1 d . . .
N1_45 N 1.0698(2) 0.8207(2) 0.14166(15) 0.0348(8) Uani 1 1 d . . .
H1_45 H 1.0542 0.8485 0.1662 0.042 Uiso 1 1 calc R . .
C1_45 C 1.0015(3) 0.8084(3) 0.11494(19) 0.0365(10) Uani 1 1 d D . .
C2_45 C 0.9903(3) 0.7139(3) 0.1311(2) 0.0424(11) Uani 1 1 d D . .
H2_45 H 1.0024 0.6883 0.1008 0.051 Uiso 1 1 calc R . .
H3_45 H 1.0307 0.6781 0.1580 0.051 Uiso 1 1 calc R . .
C3_45 C 0.8943(3) 0.7196(3) 0.15229(19) 0.0427(11) Uani 1 1 d D . .
H4_45 H 0.8571 0.7299 0.1229 0.051 Uiso 1 1 calc R . .
C4_45 C 0.8743(3) 0.6430(3) 0.1950(2) 0.0494(12) Uani 1 1 d D . .
H5_45 H 0.8752 0.5948 0.1795 0.059 Uiso 1 1 calc R . .
H6_45 H 0.9205 0.6230 0.2199 0.059 Uiso 1 1 calc R . .
C5_45 C 0.7864(4) 0.6661(4) 0.2232(2) 0.0614(14) Uani 1 1 d D . .
H7_45 H 0.7625 0.6208 0.2456 0.074 Uiso 1 1 calc R . .
C6_45 C 0.7400(4) 0.7474(4) 0.2183(2) 0.0618(14) Uani 1 1 d D . .
H8_45 H 0.6834 0.7567 0.2359 0.074 Uiso 1 1 calc R . .
C7_45 C 0.7730(3) 0.8250(3) 0.1863(2) 0.0500(12) Uani 1 1 d D . .
H9_45 H 0.7601 0.8701 0.2057 0.060 Uiso 1 1 calc R . .
H10_45 H 0.7424 0.8489 0.1538 0.060 Uiso 1 1 calc R . .
C8_45 C 0.8716(3) 0.8000(3) 0.17338(18) 0.0404(10) Uani 1 1 d D . .
H11_45 H 0.9032 0.7879 0.2054 0.048 Uiso 1 1 calc R . .
C9_45 C 0.9111(3) 0.8630(3) 0.1299(2) 0.0402(10) Uani 1 1 d D . .
H12_45 H 0.9183 0.9121 0.1420 0.048 Uiso 1 1 calc R . .
H13_45 H 0.8736 0.8854 0.1002 0.048 Uiso 1 1 calc R . .
C10_45 C 1.0174(3) 0.8418(3) 0.0569(2) 0.0415(10) Uani 1 1 d . . .
O10_45 O 0.9928(2) 0.8118(2) 0.02500(14) 0.0473(8) Uani 1 1 d . . .
N1_46 N 1.0484(3) 0.9140(2) 0.04148(17) 0.0462(9) Uani 1 1 d . . .
H1_46 H 1.0628 0.9356 0.0648 0.055 Uiso 1 1 calc R . .
C1_46 C 1.0583(3) 0.9574(3) -0.0136(2) 0.0478(12) Uani 1 1 d D . .
C2_46 C 1.0764(4) 1.0489(3) -0.0199(2) 0.0553(13) Uani 1 1 d D . .
H2_46 H 1.0263 1.0951 -0.0348 0.066 Uiso 1 1 calc R . .
H3_46 H 1.0868 1.0566 0.0138 0.066 Uiso 1 1 calc R . .
C3_46 C 1.1575(4) 1.0501(3) -0.0563(2) 0.0699(16) Uani 1 1 d D . .
H4_46 H 1.1384 1.0653 -0.0923 0.084 Uiso 1 1 calc R . .
C4_46 C 1.2129(4) 1.1123(4) -0.0544(3) 0.0836(19) Uani 1 1 d D . .
H5_46 H 1.1834 1.1718 -0.0719 0.100 Uiso 1 1 calc R . .
H6_46 H 1.2185 1.1107 -0.0179 0.100 Uiso 1 1 calc R . .
C5_46 C 1.3031(5) 1.0886(5) -0.0808(3) 0.109(3) Uani 1 1 d D . .
H7_46 H 1.3383 1.1300 -0.0893 0.130 Uiso 1 1 calc R . .
C6_46 C 1.3364(6) 1.0136(5) -0.0929(3) 0.108(2) Uani 1 1 d D . .
H8_46 H 1.3941 1.0046 -0.1092 0.129 Uiso 1 1 calc R . .
C7_46 C 1.2880(4) 0.9416(4) -0.0824(3) 0.0808(18) Uani 1 1 d D . .
H9_46 H 1.3279 0.8858 -0.0676 0.097 Uiso 1 1 calc R . .
H10_46 H 1.2689 0.9384 -0.1152 0.097 Uiso 1 1 calc R . .
C8_46 C 1.2084(3) 0.9576(3) -0.0448(2) 0.0650(15) Uani 1 1 d D . .
H11_46 H 1.2305 0.9438 -0.0096 0.078 Uiso 1 1 calc R . .
C9_46 C 1.1395(4) 0.9068(4) -0.0406(2) 0.0589(13) Uani 1 1 d D . .
H12_46 H 1.1587 0.8471 -0.0195 0.071 Uiso 1 1 calc R . .
H13_46 H 1.1265 0.9051 -0.0752 0.071 Uiso 1 1 calc R . .
C10_46 C 0.9728(4) 0.9673(3) -0.0384(2) 0.0521(12) Uani 1 1 d . . .
O10_46 O 0.9684(3) 0.9578(2) -0.08047(15) 0.0601(9) Uani 1 1 d . . .
O1E_46 O 0.9020(2) 0.9957(2) -0.00856(14) 0.0536(8) Uani 1 1 d D . .
C1E_46 C 0.8167(4) 1.0080(4) -0.0285(3) 0.0625(14) Uani 1 1 d D . .
H14_46 H 0.7715 1.0027 0.0007 0.075 Uiso 1 1 calc R . .
H15_46 H 0.8192 0.9622 -0.0463 0.075 Uiso 1 1 calc R . .
C2E_46 C 0.7913(5) 1.0941(5) -0.0655(3) 0.092(2) Uani 1 1 d D . .
H16_46 H 0.7939 1.1394 -0.0491 0.138 Uiso 1 1 calc R . .
H17_46 H 0.7313 1.1027 -0.0753 0.138 Uiso 1 1 calc R . .
H18_46 H 0.8318 1.0968 -0.0966 0.138 Uiso 1 1 calc R . .
C1_51 C 0.4010(5) 0.6848(5) 1.0258(3) 0.092(2) Uani 1 1 d D . .
H1_51 H 0.3749 0.6855 0.9941 0.110 Uiso 1 1 calc R A 2
H2_51 H 0.3537 0.6975 1.0525 0.110 Uiso 1 1 calc R A 2
C2_51 C 0.4588(7) 0.7431(7) 1.0151(4) 0.139(4) Uani 1 1 d D B .
H3_51 H 0.4807 0.7529 0.9786 0.209 Uiso 1 1 calc R . .
H4_51 H 0.5084 0.7182 1.0371 0.209 Uiso 1 1 calc R . .
H5_51 H 0.4266 0.7982 1.0223 0.209 Uiso 1 1 calc R . .
O1_51 O 0.4674(6) 0.5980(6) 1.0458(4) 0.132(4) Uani 0.658(9) 1 d PD B 2
H6_51 H 0.4662 0.5634 1.0282 0.198 Uiso 0.658(9) 1 calc PR B 2
O1'_51 O 0.3167(6) 0.7433(7) 1.0116(5) 0.055(4) Uani 0.342(9) 1 d PD B 3
H6'_51 H 0.2811 0.7411 1.0379 0.082 Uiso 0.342(9) 1 calc PR B 3
C1_52 C 0.2334(6) 0.5205(7) 0.5548(4) 0.134(4) Uani 1 1 d D . .
H1_52 H 0.2208 0.5648 0.5748 0.160 Uiso 1 1 calc R C 4
H2_52 H 0.2336 0.5501 0.5174 0.160 Uiso 1 1 calc R C 4
C2_52 C 0.1696(9) 0.4724(10) 0.5678(5) 0.211(7) Uani 1 1 d D D .
H3_52 H 0.1949 0.4143 0.5881 0.317 Uiso 1 1 calc R . .
H4_52 H 0.1481 0.4685 0.5361 0.317 Uiso 1 1 calc R . .
H5_52 H 0.1206 0.5004 0.5883 0.317 Uiso 1 1 calc R . .
O1_52 O 0.3240(11) 0.4589(11) 0.5672(8) 0.094(8) Uani 0.283(11) 1 d PD D 4
H6_52 H 0.3586 0.4645 0.5405 0.141 Uiso 0.283(11) 1 calc PR D 4
O1'_52 O 0.1610(7) 0.6133(8) 0.5306(4) 0.181(6) Uani 0.717(11) 1 d PD D 5
H6'_52 H 0.1601 0.6494 0.5475 0.272 Uiso 0.717(11) 1 calc PR D 5

loop_
_atom_site_aniso_label
_atom_site_aniso_U_11
_atom_site_aniso_U_22
_atom_site_aniso_U_33
_atom_site_aniso_U_23
_atom_site_aniso_U_13
_atom_site_aniso_U_12
C1_10 0.037(3) 0.054(3) 0.046(3) -0.011(3) -0.003(2) -0.007(2)
C2_10 0.051(4) 0.065(4) 0.073(5) -0.018(3) -0.006(3) -0.020(3)
C3_10 0.056(4) 0.072(4) 0.063(4) -0.010(3) -0.020(3) 0.002(3)
C4_10 0.046(3) 0.079(4) 0.063(4) -0.016(3) -0.001(3) -0.010(3)
O1_10 0.041(2) 0.055(2) 0.034(2) -0.0068(17) -0.0029(17) -0.0098(16)
C5_10 0.045(3) 0.045(3) 0.032(3) -0.004(2) -0.005(3) -0.009(2)
O5_10 0.044(2) 0.057(2) 0.031(2) -0.0085(17) -0.0078(16) -0.0082(16)
N1_11 0.042(3) 0.049(2) 0.030(3) -0.0046(19) -0.008(2) -0.0092(19)
C1_11 0.041(3) 0.036(3) 0.036(3) -0.007(2) -0.010(2) -0.005(2)
C2_11 0.051(3) 0.038(3) 0.042(3) -0.006(2) -0.014(3) -0.012(2)
C3_11 0.057(3) 0.040(3) 0.050(4) -0.005(2) -0.016(3) -0.006(2)
C4_11 0.065(4) 0.043(3) 0.070(5) -0.003(3) -0.025(3) -0.003(3)
C5_11 0.062(4) 0.053(3) 0.066(4) -0.001(3) -0.021(3) -0.003(3)
C6_11 0.049(4) 0.065(4) 0.060(4) 0.001(3) -0.014(3) -0.004(3)
C7_11 0.046(3) 0.063(4) 0.042(4) -0.009(3) -0.010(3) -0.009(3)
C8_11 0.045(3) 0.049(3) 0.038(3) -0.003(2) -0.010(2) -0.008(2)
C9_11 0.048(3) 0.044(3) 0.035(3) -0.008(2) -0.013(2) -0.014(2)
C10_11 0.030(3) 0.043(3) 0.038(3) -0.012(2) -0.003(2) -0.002(2)
O10_11 0.0459(18) 0.0511(17) 0.0343(19) -0.0137(15) -0.0035(15) -0.0060(14)
N1_12 0.039(2) 0.0380(18) 0.028(2) -0.0040(15) -0.0045(16) -0.0040(15)
C1_12 0.038(2) 0.042(2) 0.029(3) -0.0044(19) -0.0034(19) -0.0047(19)
C2_12 0.036(2) 0.048(2) 0.036(3) -0.008(2) 0.001(2) -0.0088(19)
C3_12 0.060(3) 0.052(3) 0.041(3) -0.010(2) -0.002(2) -0.016(2)
C4_12 0.057(3) 0.065(3) 0.043(3) -0.007(2) 0.007(2) -0.030(3)
C5_12 0.088(5) 0.068(4) 0.057(4) -0.007(3) -0.002(3) -0.042(3)
C6_12 0.107(5) 0.049(3) 0.055(4) -0.009(3) 0.005(3) -0.037(3)
C7_12 0.078(4) 0.040(2) 0.043(3) -0.002(2) -0.004(3) -0.015(2)
C8_12 0.056(3) 0.044(2) 0.042(3) -0.011(2) -0.003(2) -0.009(2)
C9_12 0.048(3) 0.040(2) 0.032(3) -0.0055(19) -0.007(2) -0.002(2)
C10_12 0.039(3) 0.045(2) 0.027(3) -0.006(2) -0.001(2) -0.003(2)
O10_12 0.0509(19) 0.0496(17) 0.0301(19) -0.0100(14) 0.0030(15) -0.0157(14)
N1_13 0.044(2) 0.0398(19) 0.025(2) -0.0040(15) -0.0008(16) -0.0119(16)
C1_13 0.039(2) 0.041(2) 0.028(3) -0.0008(19) -0.0073(19) -0.0071(19)
C2_13 0.045(3) 0.049(3) 0.030(3) -0.005(2) -0.006(2) -0.007(2)
C3_13 0.040(3) 0.043(2) 0.033(3) -0.003(2) -0.008(2) -0.0046(19)
C4_13 0.050(3) 0.055(3) 0.051(3) -0.006(2) -0.020(2) -0.006(2)
C5_13 0.037(3) 0.074(4) 0.071(4) -0.008(3) -0.024(3) -0.003(2)
C6_13 0.048(3) 0.080(4) 0.066(4) -0.011(3) -0.021(3) -0.017(3)
C7_13 0.045(3) 0.051(3) 0.043(3) -0.004(2) -0.008(2) -0.017(2)
C8_13 0.041(3) 0.047(2) 0.039(3) -0.008(2) -0.005(2) -0.011(2)
C9_13 0.034(2) 0.044(2) 0.031(3) -0.0056(19) -0.0025(19) -0.0089(19)
C10_13 0.041(3) 0.040(2) 0.031(3) -0.0037(19) -0.002(2) -0.0123(19)
O10_13 0.0410(18) 0.0560(18) 0.035(2) -0.0127(15) -0.0041(14) -0.0117(14)
N1_14 0.037(2) 0.0435(19) 0.032(2) -0.0104(17) -0.0044(17) -0.0038(16)
C1_14 0.044(3) 0.043(2) 0.039(3) -0.012(2) -0.004(2) -0.010(2)
C2_14 0.049(3) 0.044(2) 0.038(3) -0.014(2) -0.004(2) -0.011(2)
C3_14 0.049(3) 0.044(2) 0.045(3) -0.009(2) 0.004(2) -0.007(2)
C4_14 0.051(3) 0.048(3) 0.074(4) -0.016(3) 0.000(3) -0.005(2)
C5_14 0.050(3) 0.046(3) 0.094(5) -0.009(3) 0.000(3) 0.002(2)
C6_14 0.047(3) 0.050(3) 0.078(4) -0.003(3) -0.014(3) 0.010(2)
C7_14 0.044(3) 0.056(3) 0.064(4) -0.005(3) -0.011(3) -0.004(2)
C8_14 0.043(3) 0.046(3) 0.044(3) -0.005(2) -0.004(2) -0.006(2)
C9_14 0.037(3) 0.052(3) 0.045(3) -0.014(2) -0.007(2) -0.008(2)
C10_14 0.035(2) 0.050(3) 0.038(3) -0.009(2) -0.002(2) -0.007(2)
O10_14 0.054(2) 0.0508(18) 0.046(2) -0.0181(16) 0.0127(17) -0.0147(15)
N1_15 0.046(2) 0.049(2) 0.029(2) -0.0105(17) -0.0035(17) -0.0079(17)
C1_15 0.055(3) 0.044(2) 0.036(3) -0.008(2) 0.004(2) -0.016(2)
C2_15 0.058(3) 0.046(3) 0.062(4) -0.018(3) 0.020(3) -0.018(2)
C3_15 0.075(4) 0.058(3) 0.065(4) -0.019(3) 0.011(3) -0.035(3)
C4_15 0.091(5) 0.088(5) 0.128(7) -0.035(5) 0.020(5) -0.044(4)
C5_15 0.106(5) 0.064(4) 0.095(5) -0.013(4) -0.011(4) -0.054(4)
C6_15 0.117(6) 0.056(3) 0.083(5) -0.016(3) -0.016(4) -0.040(4)
C7_15 0.114(5) 0.040(3) 0.063(4) -0.012(3) -0.011(3) -0.022(3)
C8_15 0.067(3) 0.048(3) 0.047(3) -0.015(2) -0.002(3) -0.008(2)
C9_15 0.060(3) 0.049(3) 0.030(3) -0.007(2) 0.000(2) -0.014(2)
C10_15 0.095(4) 0.051(3) 0.036(3) -0.009(2) 0.001(3) -0.030(3)
O10_15 0.159(4) 0.080(3) 0.029(2) -0.0118(19) 0.018(2) -0.070(3)
N1_16 0.073(3) 0.053(2) 0.028(2) -0.0086(18) -0.004(2) -0.020(2)
C1_16 0.091(4) 0.059(3) 0.029(3) -0.006(2) -0.017(3) -0.023(3)
C2_16 0.059(4) 0.102(4) 0.053(4) -0.017(3) -0.031(3) -0.006(3)
C3_16 0.083(4) 0.094(4) 0.066(5) -0.008(3) -0.032(3) -0.034(4)
C4_16 0.075(5) 0.131(6) 0.094(6) -0.006(5) -0.028(4) -0.049(4)
C5_16 0.116(6) 0.098(5) 0.101(7) 0.002(5) -0.048(5) -0.064(5)
C6_16 0.118(6) 0.069(4) 0.099(6) -0.009(4) -0.041(5) -0.042(4)
C7_16 0.105(5) 0.067(4) 0.063(4) -0.013(3) -0.034(4) -0.030(3)
C8_16 0.070(4) 0.061(3) 0.061(4) -0.003(3) -0.018(3) -0.020(3)
C9_16 0.094(4) 0.077(4) 0.040(3) -0.019(3) 0.006(3) -0.035(3)
C10_16 0.186(8) 0.084(5) 0.050(5) 0.000(4) -0.058(5) -0.042(5)
O10_16 0.317(9) 0.094(3) 0.055(3) 0.013(3) -0.091(4) -0.069(4)
O1E_16 0.267(7) 0.051(2) 0.087(4) -0.014(2) -0.109(4) 0.017(3)
C1E_16 0.125(10) 0.180(11) 0.36(2) -0.101(13) 0.008(11) -0.039(8)
C2E_16 0.066(5) 0.237(11) 0.105(7) 0.010(7) -0.031(5) -0.041(6)
C1_20 0.045(3) 0.056(3) 0.061(4) -0.001(3) -0.012(3) -0.008(2)
C2_20 0.075(4) 0.058(3) 0.075(5) 0.003(3) -0.031(3) -0.004(3)
C3_20 0.053(3) 0.077(4) 0.082(5) -0.032(3) 0.014(3) -0.002(3)
C4_20 0.052(3) 0.075(4) 0.069(4) -0.026(3) 0.003(3) -0.019(3)
O1_20 0.0432(19) 0.0603(19) 0.038(2) -0.0060(16) -0.0028(16) -0.0062(15)
C5_20 0.043(3) 0.048(3) 0.029(3) -0.001(2) 0.003(2) -0.008(2)
O5_20 0.055(2) 0.069(2) 0.029(2) -0.0063(16) -0.0069(15) -0.0252(17)
N1_21 0.041(2) 0.057(2) 0.029(2) -0.0112(18) -0.0038(17) -0.0108(17)
C1_21 0.046(3) 0.054(3) 0.028(3) -0.007(2) -0.007(2) -0.008(2)
C2_21 0.039(2) 0.044(2) 0.041(3) -0.009(2) -0.010(2) -0.0052(19)
C3_21 0.042(3) 0.050(3) 0.045(3) -0.009(2) -0.007(2) -0.010(2)
C4_21 0.046(3) 0.050(3) 0.053(3) -0.007(2) -0.011(2) -0.009(2)
C5_21 0.057(3) 0.055(3) 0.075(4) -0.010(3) -0.024(3) 0.000(3)
C6_21 0.069(4) 0.044(3) 0.093(5) 0.000(3) -0.020(3) -0.006(3)
C7_21 0.055(3) 0.046(3) 0.066(4) -0.006(3) -0.008(3) -0.017(2)
C8_21 0.054(3) 0.050(3) 0.048(3) -0.005(2) -0.016(2) -0.012(2)
C9_21 0.044(3) 0.056(3) 0.041(3) -0.011(2) -0.009(2) -0.009(2)
C10_21 0.046(3) 0.042(2) 0.029(3) -0.001(2) -0.013(2) -0.012(2)
O10_21 0.0496(19) 0.0494(17) 0.036(2) -0.0129(15) -0.0054(15) -0.0030(14)
N1_22 0.044(2) 0.051(2) 0.024(2) -0.0100(17) -0.0006(16) -0.0101(17)
C1_22 0.045(3) 0.042(2) 0.030(3) -0.0058(19) -0.003(2) -0.009(2)
C2_22 0.047(3) 0.047(2) 0.034(3) -0.008(2) -0.001(2) -0.006(2)
C3_22 0.065(3) 0.050(3) 0.046(3) -0.015(2) -0.001(3) -0.015(2)
C4_22 0.089(4) 0.050(3) 0.047(4) -0.015(2) -0.001(3) -0.018(3)
C5_22 0.100(5) 0.051(3) 0.056(4) -0.013(3) -0.003(3) -0.034(3)
C6_22 0.084(4) 0.072(4) 0.057(4) -0.014(3) 0.012(3) -0.048(3)
C7_22 0.070(4) 0.070(3) 0.058(4) -0.016(3) 0.000(3) -0.033(3)
C8_22 0.051(3) 0.056(3) 0.050(3) -0.015(2) 0.000(2) -0.017(2)
C9_22 0.051(3) 0.060(3) 0.043(3) -0.016(2) -0.003(2) -0.016(2)
C10_22 0.035(2) 0.040(2) 0.031(3) -0.0099(19) -0.003(2) -0.0035(18)
O10_22 0.0469(18) 0.0472(17) 0.0285(19) -0.0048(14) -0.0051(14) -0.0095(14)
N1_23 0.042(2) 0.051(2) 0.025(2) -0.0067(16) -0.0031(16) -0.0110(17)
C1_23 0.040(2) 0.048(2) 0.027(3) -0.008(2) -0.003(2) -0.014(2)
C2_23 0.043(3) 0.040(2) 0.035(3) -0.0004(19) -0.007(2) -0.0115(19)
C3_23 0.040(3) 0.051(3) 0.051(3) 0.001(2) -0.011(2) -0.008(2)
C4_23 0.043(3) 0.049(3) 0.052(3) -0.006(2) -0.009(2) -0.006(2)
C5_23 0.045(3) 0.055(3) 0.055(4) -0.008(3) -0.007(2) -0.014(2)
C6_23 0.046(3) 0.049(3) 0.068(4) -0.008(3) -0.017(3) -0.008(2)
C7_23 0.050(3) 0.040(2) 0.056(3) -0.004(2) -0.017(2) -0.007(2)
C8_23 0.046(3) 0.049(3) 0.048(3) -0.008(2) -0.014(2) -0.011(2)
C9_23 0.038(2) 0.041(2) 0.036(3) 0.002(2) -0.004(2) -0.0089(19)
C10_23 0.044(3) 0.035(2) 0.032(3) -0.0030(19) -0.006(2) -0.0143(19)
O10_23 0.0504(19) 0.0513(17) 0.0278(18) -0.0065(14) -0.0048(14) -0.0171(14)
N1_24 0.035(2) 0.0417(19) 0.028(2) -0.0069(16) -0.0054(16) -0.0092(15)
C1_24 0.036(2) 0.041(2) 0.037(3) -0.009(2) -0.004(2) -0.0063(19)
C2_24 0.042(3) 0.047(3) 0.043(3) -0.011(2) -0.009(2) -0.008(2)
C3_24 0.049(3) 0.050(3) 0.055(4) -0.019(2) -0.007(3) -0.003(2)
C4_24 0.046(3) 0.060(3) 0.058(4) -0.005(3) -0.006(3) 0.000(2)
C5_24 0.052(3) 0.060(3) 0.066(4) -0.003(3) -0.009(3) 0.005(3)
C6_24 0.064(4) 0.048(3) 0.067(4) -0.002(3) -0.004(3) 0.002(3)
C7_24 0.065(3) 0.039(2) 0.056(4) -0.011(2) 0.001(3) -0.006(2)
C8_24 0.055(3) 0.046(3) 0.051(3) -0.016(2) -0.005(3) -0.007(2)
C9_24 0.052(3) 0.042(2) 0.042(3) -0.007(2) -0.008(2) -0.012(2)
C10_24 0.039(3) 0.049(3) 0.037(3) -0.012(2) -0.003(2) -0.012(2)
O10_24 0.053(2) 0.0509(18) 0.041(2) -0.0155(16) 0.0041(16) -0.0094(15)
N1_25 0.044(2) 0.0381(19) 0.029(2) -0.0070(16) 0.0042(17) -0.0114(16)
C1_25 0.042(3) 0.042(2) 0.035(3) -0.009(2) 0.007(2) -0.011(2)
C2_25 0.050(3) 0.042(2) 0.039(3) -0.009(2) 0.001(2) -0.011(2)
C3_25 0.051(3) 0.052(3) 0.049(3) -0.013(2) 0.000(2) -0.013(2)
C4_25 0.077(4) 0.053(3) 0.049(4) -0.022(3) 0.006(3) -0.017(3)
C5_25 0.108(5) 0.067(4) 0.074(5) -0.024(3) -0.001(4) -0.044(4)
C6_25 0.093(5) 0.081(4) 0.070(5) -0.015(4) -0.002(4) -0.048(4)
C7_25 0.065(4) 0.066(3) 0.070(4) -0.015(3) 0.010(3) -0.033(3)
C8_25 0.055(3) 0.061(3) 0.056(4) -0.014(3) 0.002(3) -0.023(3)
C9_25 0.051(3) 0.058(3) 0.055(4) -0.012(3) 0.011(3) -0.012(2)
C10_25 0.051(3) 0.045(2) 0.030(3) -0.011(2) 0.006(2) -0.009(2)
O10_25 0.088(3) 0.063(2) 0.030(2) -0.0116(16) 0.0116(18) -0.0311(19)
N1_26 0.048(2) 0.056(2) 0.029(2) -0.0016(18) -0.0044(18) -0.0145(18)
C1_26 0.067(3) 0.057(3) 0.031(3) -0.012(2) -0.011(2) -0.016(2)
C2_26 0.069(3) 0.053(3) 0.046(3) -0.011(2) 0.000(3) -0.023(3)
C3_26 0.083(4) 0.056(3) 0.053(4) -0.005(3) -0.016(3) -0.024(3)
C4_26 0.103(5) 0.057(3) 0.078(5) -0.019(3) -0.025(4) -0.018(3)
C5_26 0.125(6) 0.077(4) 0.081(6) -0.012(4) -0.035(5) -0.031(4)
C6_26 0.104(5) 0.081(4) 0.078(5) -0.011(4) -0.031(4) -0.041(4)
C7_26 0.079(5) 0.117(5) 0.073(5) -0.004(4) -0.017(4) -0.038(4)
C8_26 0.077(4) 0.068(3) 0.055(4) -0.007(3) -0.015(3) -0.030(3)
C9_26 0.057(3) 0.087(4) 0.043(3) -0.012(3) -0.011(3) -0.013(3)
C10_26 0.074(4) 0.058(3) 0.047(4) -0.015(3) -0.017(3) -0.012(3)
O10_26 0.234(6) 0.064(3) 0.048(3) -0.010(2) -0.065(3) -0.023(3)
O1E_26 0.063(2) 0.060(2) 0.063(3) -0.0166(19) -0.0139(19) -0.0148(17)
C1E_26 0.054(3) 0.052(3) 0.077(4) -0.003(3) -0.015(3) -0.002(2)
C2E_26 0.073(4) 0.062(3) 0.091(5) 0.006(3) -0.002(4) -0.011(3)
C1_30 0.049(3) 0.050(3) 0.057(4) -0.006(3) -0.006(3) -0.014(3)
C2_30 0.071(5) 0.091(5) 0.123(7) -0.024(5) 0.021(4) -0.044(4)
C3_30 0.094(5) 0.076(4) 0.076(6) -0.027(4) -0.022(4) 0.020(4)
C4_30 0.102(6) 0.081(5) 0.078(6) -0.025(4) -0.013(4) -0.031(4)
O1_30 0.068(3) 0.068(2) 0.041(2) -0.012(2) -0.001(2) -0.023(2)
C5_30 0.040(3) 0.062(3) 0.032(3) -0.005(3) -0.003(2) -0.011(3)
O5_30 0.051(2) 0.054(2) 0.028(2) -0.0013(17) -0.0003(17) -0.0065(17)
N1_31 0.050(3) 0.057(3) 0.032(3) -0.002(2) -0.004(2) -0.015(2)
C1_31 0.036(3) 0.053(3) 0.040(3) -0.003(3) -0.005(2) -0.007(2)
C2_31 0.050(3) 0.063(3) 0.047(4) 0.003(3) -0.009(3) -0.020(3)
C3_31 0.052(3) 0.049(3) 0.052(4) -0.009(2) -0.004(3) -0.014(2)
C4_31 0.053(3) 0.044(3) 0.057(4) -0.007(3) -0.002(3) -0.008(3)
C5_31 0.058(4) 0.042(3) 0.079(5) -0.001(3) -0.004(3) 0.007(3)
C6_31 0.047(4) 0.053(3) 0.084(5) 0.002(3) -0.004(3) 0.011(3)
C7_31 0.043(3) 0.050(3) 0.065(4) -0.010(3) 0.004(3) -0.005(2)
C8_31 0.040(3) 0.044(3) 0.054(4) -0.004(2) -0.004(2) -0.007(2)
C9_31 0.039(3) 0.058(3) 0.049(4) 0.004(3) -0.002(3) -0.010(3)
C10_31 0.039(3) 0.051(3) 0.045(4) -0.007(3) -0.002(3) -0.004(2)
O10_31 0.048(2) 0.060(2) 0.056(2) -0.0175(18) -0.0094(17) 0.0014(16)
N1_32 0.045(2) 0.056(2) 0.039(3) -0.0112(19) -0.0089(19) -0.0070(18)
C1_32 0.034(2) 0.051(3) 0.043(3) -0.013(2) 0.000(2) -0.007(2)
C2_32 0.043(3) 0.042(2) 0.034(3) -0.005(2) -0.003(2) -0.007(2)
C3_32 0.044(3) 0.042(2) 0.047(3) -0.009(2) -0.007(2) -0.005(2)
C4_32 0.040(3) 0.052(3) 0.063(4) -0.016(3) -0.002(2) -0.014(2)
C5_32 0.048(3) 0.061(3) 0.077(4) -0.020(3) 0.002(3) -0.023(3)
C6_32 0.055(3) 0.056(3) 0.080(4) -0.015(3) -0.004(3) -0.028(3)
C7_32 0.055(3) 0.045(3) 0.059(4) -0.008(2) -0.020(3) -0.011(2)
C8_32 0.048(3) 0.046(3) 0.043(3) -0.008(2) -0.009(2) -0.008(2)
C9_32 0.045(3) 0.041(2) 0.050(3) -0.011(2) -0.005(2) -0.004(2)
C10_32 0.032(2) 0.045(2) 0.040(3) -0.016(2) -0.005(2) 0.0003(19)
O10_32 0.0440(18) 0.0603(19) 0.044(2) -0.0191(16) -0.0014(15) -0.0155(15)
N1_33 0.048(2) 0.047(2) 0.036(2) -0.0142(18) -0.0043(18) -0.0119(18)
C1_33 0.044(3) 0.050(3) 0.038(3) -0.014(2) -0.004(2) -0.014(2)
C2_33 0.045(3) 0.069(3) 0.039(3) -0.019(3) -0.005(2) -0.019(2)
C3_33 0.052(3) 0.073(3) 0.056(4) -0.018(3) -0.004(3) -0.023(3)
C4_33 0.067(4) 0.069(3) 0.064(4) -0.016(3) -0.005(3) -0.037(3)
C5_33 0.089(5) 0.067(4) 0.071(5) 0.009(3) -0.007(4) -0.043(3)
C6_33 0.100(5) 0.058(3) 0.068(4) 0.014(3) -0.022(4) -0.034(3)
C7_33 0.062(3) 0.067(3) 0.054(4) -0.001(3) -0.014(3) -0.016(3)
C8_33 0.054(3) 0.058(3) 0.050(3) -0.010(3) -0.006(3) -0.014(2)
C9_33 0.044(3) 0.059(3) 0.043(3) -0.014(2) -0.011(2) -0.011(2)
C10_33 0.041(3) 0.057(3) 0.036(3) -0.016(2) 0.003(2) -0.021(2)
O10_33 0.057(2) 0.063(2) 0.038(2) -0.0159(16) 0.0038(16) -0.0224(16)
N1_34 0.041(2) 0.056(2) 0.044(3) -0.023(2) 0.0024(19) -0.0057(18)
C1_34 0.042(3) 0.062(3) 0.054(4) -0.028(3) -0.005(2) 0.000(2)
C2_34 0.047(3) 0.068(3) 0.066(4) -0.028(3) -0.021(3) 0.008(2)
C3_34 0.060(4) 0.099(5) 0.108(6) -0.051(4) -0.040(4) 0.016(3)
C4_34 0.064(4) 0.110(5) 0.151(8) -0.047(5) -0.069(5) 0.019(4)
C5_34 0.062(5) 0.110(6) 0.159(10) -0.037(6) -0.066(5) 0.009(4)
C6_34 0.061(5) 0.118(7) 0.168(10) -0.065(7) -0.036(6) 0.011(4)
C7_34 0.037(3) 0.124(6) 0.169(8) -0.094(6) -0.010(4) -0.006(3)
C8_34 0.037(3) 0.093(5) 0.131(7) -0.056(5) -0.013(4) -0.005(3)
C9_34 0.038(3) 0.092(4) 0.081(5) -0.052(4) 0.008(3) -0.015(3)
C10_34 0.039(3) 0.045(2) 0.041(3) -0.011(2) -0.005(2) -0.006(2)
O10_34 0.0498(19) 0.0497(18) 0.051(2) -0.0191(16) -0.0008(16) -0.0073(15)
N1_35 0.035(2) 0.045(2) 0.041(2) -0.0108(18) -0.0093(17) -0.0041(16)
C1_35 0.037(2) 0.043(2) 0.038(3) -0.010(2) -0.010(2) -0.0059(19)
C2_35 0.040(2) 0.041(2) 0.038(3) -0.011(2) -0.009(2) 0.0009(19)
C3_35 0.047(3) 0.045(3) 0.058(4) -0.011(2) -0.004(3) -0.005(2)
C4_35 0.044(3) 0.053(3) 0.051(3) -0.011(2) 0.001(2) -0.007(2)
C5_35 0.049(3) 0.063(3) 0.063(4) -0.020(3) 0.003(3) -0.020(3)
C6_35 0.058(3) 0.056(3) 0.058(4) -0.008(3) 0.002(3) -0.021(3)
C7_35 0.057(3) 0.045(3) 0.052(3) -0.007(2) -0.006(3) -0.015(2)
C8_35 0.050(3) 0.048(3) 0.062(4) -0.011(3) -0.002(3) -0.012(2)
C9_35 0.042(3) 0.032(2) 0.047(3) -0.008(2) -0.005(2) -0.0018(18)
C10_35 0.038(2) 0.044(2) 0.036(3) -0.013(2) -0.005(2) -0.004(2)
O10_35 0.056(2) 0.0477(18) 0.040(2) -0.0107(15) -0.0063(16) -0.0130(15)
N1_36 0.049(2) 0.050(2) 0.030(2) -0.0103(17) -0.0051(18) -0.0103(18)
C1_36 0.048(3) 0.042(2) 0.035(3) -0.010(2) -0.002(2) -0.010(2)
C2_36 0.046(3) 0.045(2) 0.045(3) -0.009(2) -0.001(2) -0.002(2)
C3_36 0.050(3) 0.059(3) 0.046(3) -0.008(2) -0.007(2) -0.010(2)
C4_36 0.050(3) 0.084(4) 0.055(4) -0.009(3) 0.000(3) -0.005(3)
C5_36 0.057(4) 0.110(5) 0.058(4) -0.008(4) 0.000(3) -0.036(4)
C6_36 0.073(4) 0.096(5) 0.063(4) -0.016(4) 0.004(3) -0.042(4)
C7_36 0.071(4) 0.073(4) 0.073(5) -0.003(3) -0.001(3) -0.032(3)
C8_36 0.059(3) 0.066(3) 0.048(3) -0.007(3) -0.004(3) -0.021(3)
C9_36 0.055(3) 0.044(3) 0.048(3) -0.002(2) -0.006(2) -0.011(2)
C10_36 0.045(3) 0.040(2) 0.034(3) -0.005(2) 0.003(2) -0.006(2)
O10_36 0.059(2) 0.0535(19) 0.034(2) -0.0091(15) -0.0021(16) -0.0061(15)
O1E_36 0.0487(19) 0.0535(18) 0.039(2) -0.0119(15) -0.0015(16) -0.0109(15)
C1E_36 0.046(3) 0.059(3) 0.045(3) -0.010(2) -0.008(2) -0.007(2)
C2E_36 0.063(4) 0.069(4) 0.072(5) -0.005(3) -0.006(3) 0.012(3)
C1_40 0.049(3) 0.047(3) 0.043(3) -0.011(2) -0.001(2) -0.014(2)
C2_40 0.082(4) 0.064(3) 0.054(4) -0.020(3) -0.022(3) 0.005(3)
C3_40 0.073(4) 0.052(3) 0.059(4) -0.020(3) -0.004(3) -0.019(3)
C4_40 0.067(4) 0.072(4) 0.078(5) -0.018(3) 0.011(3) -0.036(3)
O1_40 0.0546(19) 0.0418(16) 0.0347(19) -0.0095(14) -0.0020(15) -0.0153(14)
C5_40 0.032(2) 0.036(2) 0.069(4) -0.012(2) -0.009(2) -0.0108(19)
O5_40 0.0239(13) 0.0251(12) 0.0053(13) 0.0005(10) -0.0018(10) -0.0072(10)
N1_41 0.041(2) 0.049(2) 0.031(2) -0.0084(17) -0.0020(17) -0.0143(17)
C1_41 0.042(3) 0.044(2) 0.030(3) -0.0039(19) -0.002(2) -0.012(2)
C2_41 0.043(3) 0.045(2) 0.035(3) -0.008(2) 0.002(2) -0.013(2)
C3_41 0.046(3) 0.045(3) 0.052(3) -0.015(2) 0.003(2) -0.010(2)
C4_41 0.045(3) 0.049(3) 0.075(4) -0.011(3) 0.008(3) -0.005(2)
C5_41 0.045(3) 0.048(3) 0.111(6) -0.009(3) 0.015(3) -0.003(2)
C6_41 0.054(3) 0.050(3) 0.103(6) -0.006(3) 0.000(3) 0.007(3)
C7_41 0.057(3) 0.044(3) 0.059(4) -0.009(2) -0.009(3) -0.006(2)
C8_41 0.039(3) 0.044(2) 0.046(3) -0.006(2) -0.006(2) -0.006(2)
C9_41 0.039(2) 0.044(2) 0.034(3) -0.001(2) -0.007(2) -0.0115(19)
C10_41 0.042(3) 0.041(2) 0.038(3) -0.007(2) -0.008(2) -0.007(2)
O10_41 0.0487(19) 0.0490(17) 0.039(2) -0.0138(15) -0.0091(15) -0.0036(14)
N1_42 0.039(2) 0.0419(19) 0.030(2) -0.0061(16) -0.0043(16) -0.0075(16)
C1_42 0.037(2) 0.039(2) 0.033(3) -0.0064(19) -0.010(2) -0.0058(18)
C2_42 0.047(3) 0.042(2) 0.045(3) -0.008(2) -0.007(2) -0.007(2)
C3_42 0.051(3) 0.044(2) 0.040(3) -0.009(2) -0.008(2) -0.014(2)
C4_42 0.064(3) 0.042(3) 0.059(4) -0.009(2) -0.008(3) -0.017(2)
C5_42 0.057(3) 0.053(3) 0.068(4) -0.014(3) -0.004(3) -0.023(3)
C6_42 0.046(3) 0.065(3) 0.076(4) -0.024(3) 0.006(3) -0.020(3)
C7_42 0.049(3) 0.053(3) 0.071(4) -0.025(3) 0.003(3) -0.010(2)
C8_42 0.047(3) 0.045(2) 0.044(3) -0.014(2) 0.001(2) -0.019(2)
C9_42 0.036(2) 0.039(2) 0.036(3) -0.010(2) -0.001(2) -0.0050(18)
C10_42 0.037(2) 0.043(2) 0.034(3) -0.013(2) -0.002(2) -0.0071(19)
O10_42 0.0373(17) 0.0557(18) 0.037(2) -0.0186(15) -0.0036(14) -0.0097(14)
N1_43 0.0338(19) 0.0454(19) 0.027(2) -0.0113(16) -0.0035(15) -0.0074(15)
C1_43 0.035(2) 0.044(2) 0.032(3) -0.0067(19) -0.0040(19) -0.0109(19)
C2_43 0.046(3) 0.054(3) 0.036(3) -0.006(2) -0.005(2) -0.003(2)
C3_43 0.065(3) 0.048(3) 0.050(4) 0.001(2) -0.009(3) -0.008(2)
C4_43 0.101(5) 0.066(4) 0.062(4) 0.009(3) -0.019(4) -0.010(3)
C5_43 0.125(6) 0.048(3) 0.076(5) 0.014(3) -0.017(4) -0.018(4)
C6_43 0.127(7) 0.073(4) 0.089(6) 0.007(4) -0.027(5) -0.038(4)
C7_43 0.094(5) 0.076(4) 0.063(4) -0.014(3) 0.002(3) -0.038(3)
C8_43 0.073(4) 0.048(3) 0.052(4) -0.011(2) -0.006(3) -0.022(3)
C9_43 0.050(3) 0.053(3) 0.043(3) -0.016(2) -0.001(2) -0.019(2)
C10_43 0.034(2) 0.048(3) 0.043(3) -0.016(2) -0.003(2) -0.010(2)
O10_43 0.059(2) 0.0569(19) 0.034(2) -0.0153(15) 0.0031(16) -0.0199(16)
N1_44 0.0330(19) 0.044(2) 0.041(2) -0.0143(18) -0.0076(17) -0.0062(16)
C1_44 0.029(2) 0.048(2) 0.045(3) -0.022(2) -0.001(2) -0.0034(19)
C2_44 0.040(3) 0.073(3) 0.071(4) -0.040(3) 0.006(3) -0.015(2)
C3_44 0.035(3) 0.077(4) 0.113(6) -0.054(4) -0.016(3) 0.002(3)
C4_44 0.056(4) 0.131(6) 0.148(8) -0.087(6) -0.014(4) -0.012(4)
C5_44 0.038(3) 0.122(6) 0.142(8) -0.069(6) -0.037(4) 0.010(4)
C6_44 0.089(6) 0.124(7) 0.159(10) -0.058(7) -0.058(6) 0.011(5)
C7_44 0.074(4) 0.083(4) 0.122(7) -0.051(4) -0.053(4) 0.028(3)
C8_44 0.048(3) 0.072(3) 0.088(5) -0.046(3) -0.030(3) 0.012(3)
C9_44 0.046(3) 0.047(3) 0.060(4) -0.020(2) -0.017(2) 0.004(2)
C10_44 0.045(3) 0.036(2) 0.033(3) -0.0072(19) -0.009(2) -0.0066(19)
O10_44 0.0464(18) 0.0460(17) 0.045(2) -0.0207(15) -0.0032(15) -0.0042(14)
N1_45 0.036(2) 0.0386(18) 0.031(2) -0.0111(16) -0.0039(16) -0.0064(15)
C1_45 0.039(2) 0.036(2) 0.035(3) -0.0068(19) -0.011(2) -0.0070(18)
C2_45 0.044(3) 0.038(2) 0.044(3) -0.011(2) -0.011(2) -0.0037(19)
C3_45 0.044(3) 0.040(2) 0.046(3) -0.012(2) -0.009(2) -0.007(2)
C4_45 0.052(3) 0.045(3) 0.053(3) -0.014(2) -0.008(2) -0.009(2)
C5_45 0.061(3) 0.069(3) 0.060(4) -0.019(3) 0.007(3) -0.029(3)
C6_45 0.049(3) 0.077(4) 0.061(4) -0.023(3) 0.006(3) -0.016(3)
C7_45 0.040(3) 0.051(3) 0.060(4) -0.019(2) -0.010(2) -0.003(2)
C8_45 0.039(2) 0.041(2) 0.041(3) -0.015(2) -0.008(2) 0.0001(19)
C9_45 0.043(3) 0.037(2) 0.042(3) -0.011(2) -0.011(2) -0.0058(19)
C10_45 0.043(3) 0.041(2) 0.038(3) -0.007(2) -0.010(2) -0.005(2)
O10_45 0.058(2) 0.0564(19) 0.0335(19) -0.0181(15) -0.0149(15) -0.0111(16)
N1_46 0.063(3) 0.041(2) 0.037(2) -0.0043(17) -0.0160(19) -0.0147(18)
C1_46 0.055(3) 0.048(3) 0.037(3) -0.008(2) -0.004(2) -0.008(2)
C2_46 0.070(3) 0.048(3) 0.044(3) -0.008(2) -0.004(3) -0.011(2)
C3_46 0.090(4) 0.068(3) 0.051(4) -0.003(3) -0.004(3) -0.029(3)
C4_46 0.096(5) 0.090(4) 0.068(5) -0.006(4) 0.001(4) -0.046(4)
C5_46 0.115(7) 0.133(7) 0.086(6) -0.010(5) 0.017(5) -0.074(6)
C6_46 0.106(6) 0.144(7) 0.076(6) -0.025(5) 0.015(4) -0.047(6)
C7_46 0.076(4) 0.105(5) 0.055(4) -0.009(4) 0.005(3) -0.026(4)
C8_46 0.063(4) 0.077(4) 0.051(4) -0.009(3) -0.003(3) -0.018(3)
C9_46 0.070(4) 0.064(3) 0.039(3) -0.015(3) -0.003(3) -0.006(3)
C10_46 0.072(4) 0.043(3) 0.037(3) -0.005(2) -0.012(3) -0.006(2)
O10_46 0.081(3) 0.061(2) 0.034(2) -0.0148(17) -0.0211(18) 0.0035(18)
O1E_46 0.056(2) 0.060(2) 0.039(2) -0.0130(16) -0.0109(17) 0.0034(16)
C1E_46 0.059(3) 0.068(3) 0.061(4) -0.014(3) -0.015(3) -0.010(3)
C2E_46 0.076(4) 0.088(4) 0.084(5) -0.001(4) -0.013(4) 0.014(3)
C1_51 0.094(6) 0.118(6) 0.077(6) -0.045(5) 0.015(5) -0.035(5)
C2_51 0.156(9) 0.178(9) 0.087(7) -0.009(7) 0.009(6) -0.079(8)
O1_51 0.109(7) 0.166(9) 0.117(8) -0.076(7) 0.010(6) 0.011(6)
O1'_51 0.034(6) 0.071(8) 0.060(9) -0.027(6) -0.004(5) -0.002(5)
C1_52 0.125(9) 0.174(10) 0.147(10) -0.099(9) 0.029(7) -0.069(8)
C2_52 0.207(14) 0.32(2) 0.170(13) -0.089(13) 0.027(11) -0.162(14)
O1_52 0.069(13) 0.104(14) 0.098(16) -0.032(11) 0.024(11) -0.009(10)
O1'_52 0.166(10) 0.235(12) 0.171(11) -0.138(10) -0.073(8) 0.031(9)

loop_
_atom_type_symbol
_atom_type_description
_atom_type_scat_dispersion_real
_atom_type_scat_dispersion_imag
_atom_type_scat_source
C C 0.0033 0.0016 'International Tables Vol C Tables 4.2.6.8 and 6.1.1.4'
H H 0.0000 0.0000 'International Tables Vol C Tables 4.2.6.8 and 6.1.1.4'
O O 0.0106 0.0060 'International Tables Vol C Tables 4.2.6.8 and 6.1.1.4'
N N 0.0061 0.0033 'International Tables Vol C Tables 4.2.6.8 and 6.1.1.4'

loop_
_geom_angle_atom_site_label_1
_geom_angle_atom_site_label_2
_geom_angle_atom_site_label_3
_geom_angle
O1_10 C1_10 C4_10 101.7(4)
O1_10 C1_10 C3_10 109.3(4)
C4_10 C1_10 C3_10 111.9(5)
O1_10 C1_10 C2_10 110.9(4)
C4_10 C1_10 C2_10 110.2(5)
C3_10 C1_10 C2_10 112.3(5)
C1_10 C2_10 H1_10 109.5
C1_10 C2_10 H2_10 109.5
H1_10 C2_10 H2_10 109.5
C1_10 C2_10 H3_10 109.5
H1_10 C2_10 H3_10 109.5
H2_10 C2_10 H3_10 109.5
C1_10 C3_10 H4_10 109.5
C1_10 C3_10 H5_10 109.5
H4_10 C3_10 H5_10 109.5
C1_10 C3_10 H6_10 109.5
H4_10 C3_10 H6_10 109.5
H5_10 C3_10 H6_10 109.5
C1_10 C4_10 H7_10 109.5
C1_10 C4_10 H8_10 109.5
H7_10 C4_10 H8_10 109.5
C1_10 C4_10 H9_10 109.5
H7_10 C4_10 H9_10 109.5
H8_10 C4_10 H9_10 109.5
C5_10 O1_10 C1_10 119.4(4)
O5_10 C5_10 O1_10 125.8(5)
O5_10 C5_10 N1_11 123.8(5)
O1_10 C5_10 N1_11 110.4(4)
C5_10 N1_11 C1_11 119.6(4)
C5_10 N1_11 H1_11 120.2
C1_11 N1_11 H1_11 120.2
N1_11 C1_11 C10_11 111.5(4)
N1_11 C1_11 C9_11 108.2(4)
C10_11 C1_11 C9_11 108.3(4)
N1_11 C1_11 C2_11 112.6(4)
C10_11 C1_11 C2_11 111.2(4)
C9_11 C1_11 C2_11 104.7(4)
C3_11 C2_11 C1_11 105.7(4)
C3_11 C2_11 H2_11 110.6
C1_11 C2_11 H2_11 110.6
C3_11 C2_11 H3_11 110.6
C1_11 C2_11 H3_11 110.6
H2_11 C2_11 H3_11 108.7
C2_11 C3_11 C4_11 117.8(4)
C2_11 C3_11 C8_11 103.4(4)
C4_11 C3_11 C8_11 110.3(4)
C2_11 C3_11 H4_11 108.3
C4_11 C3_11 H4_11 108.3
C8_11 C3_11 H4_11 108.3
C5_11 C4_11 C3_11 111.5(5)
C5_11 C4_11 H5_11 109.3
C3_11 C4_11 H5_11 109.3
C5_11 C4_11 H6_11 109.3
C3_11 C4_11 H6_11 109.3
H5_11 C4_11 H6_11 108.0
C6_11 C5_11 C4_11 122.9(5)
C6_11 C5_11 H7_11 118.6
C4_11 C5_11 H7_11 118.6
C5_11 C6_11 C7_11 124.5(5)
C5_11 C6_11 H8_11 117.7
C7_11 C6_11 H8_11 117.7
C6_11 C7_11 C8_11 111.2(4)
C6_11 C7_11 H9_11 109.4
C8_11 C7_11 H9_11 109.4
C6_11 C7_11 H10_11 109.4
C8_11 C7_11 H10_11 109.4
H9_11 C7_11 H10_11 108.0
C9_11 C8_11 C7_11 117.5(4)
C9_11 C8_11 C3_11 102.4(4)
C7_11 C8_11 C3_11 111.4(4)
C9_11 C8_11 H11_11 108.4
C7_11 C8_11 H11_11 108.4
C3_11 C8_11 H11_11 108.4
C8_11 C9_11 C1_11 103.9(4)
C8_11 C9_11 H12_11 111.0
C1_11 C9_11 H12_11 111.0
C8_11 C9_11 H13_11 111.0
C1_11 C9_11 H13_11 111.0
H12_11 C9_11 H13_11 109.0
O10_11 C10_11 N1_12 121.7(5)
O10_11 C10_11 C1_11 121.6(4)
N1_12 C10_11 C1_11 116.7(4)
C10_11 N1_12 C1_12 123.4(4)
C10_11 N1_12 H1_12 118.3
C1_12 N1_12 H1_12 118.3
N1_12 C1_12 C10_12 111.1(4)
N1_12 C1_12 C2_12 111.6(4)
C10_12 C1_12 C2_12 111.6(4)
N1_12 C1_12 C9_12 109.6(4)
C10_12 C1_12 C9_12 109.2(4)
C2_12 C1_12 C9_12 103.5(4)
C3_12 C2_12 C1_12 107.6(4)
C3_12 C2_12 H2_12 110.2
C1_12 C2_12 H2_12 110.2
C3_12 C2_12 H3_12 110.2
C1_12 C2_12 H3_12 110.2
H2_12 C2_12 H3_12 108.5
C4_12 C3_12 C2_12 118.8(4)
C4_12 C3_12 C8_12 109.8(4)
C2_12 C3_12 C8_12 102.9(3)
C4_12 C3_12 H4_12 108.3
C2_12 C3_12 H4_12 108.3
C8_12 C3_12 H4_12 108.3
C5_12 C4_12 C3_12 111.7(5)
C5_12 C4_12 H5_12 109.3
C3_12 C4_12 H5_12 109.3
C5_12 C4_12 H6_12 109.3
C3_12 C4_12 H6_12 109.3
H5_12 C4_12 H6_12 107.9
C6_12 C5_12 C4_12 124.3(5)
C6_12 C5_12 H7_12 117.9
C4_12 C5_12 H7_12 117.9
C5_12 C6_12 C7_12 123.0(5)
C5_12 C6_12 H8_12 118.5
C7_12 C6_12 H8_12 118.5
C6_12 C7_12 C8_12 111.1(5)
C6_12 C7_12 H9_12 109.4
C8_12 C7_12 H9_12 109.4
C6_12 C7_12 H10_12 109.4
C8_12 C7_12 H10_12 109.4
H9_12 C7_12 H10_12 108.0
C7_12 C8_12 C9_12 118.5(4)
C7_12 C8_12 C3_12 111.6(4)
C9_12 C8_12 C3_12 102.5(4)
C7_12 C8_12 H11_12 107.9
C9_12 C8_12 H11_12 107.9
C3_12 C8_12 H11_12 107.9
C8_12 C9_12 C1_12 103.9(4)
C8_12 C9_12 H12_12 111.0
C1_12 C9_12 H12_12 111.0
C8_12 C9_12 H13_12 111.0
C1_12 C9_12 H13_12 111.0
H12_12 C9_12 H13_12 109.0
O10_12 C10_12 N1_13 121.1(4)
O10_12 C10_12 C1_12 119.5(4)
N1_13 C10_12 C1_12 119.4(4)
C10_12 N1_13 C1_13 121.5(4)
C10_12 N1_13 H1_13 119.3
C1_13 N1_13 H1_13 119.3
N1_13 C1_13 C10_13 111.5(4)
N1_13 C1_13 C2_13 112.2(4)
C10_13 C1_13 C2_13 110.2(4)
N1_13 C1_13 C9_13 110.4(4)
C10_13 C1_13 C9_13 107.9(4)
C2_13 C1_13 C9_13 104.3(4)
C3_13 C2_13 C1_13 105.5(4)
C3_13 C2_13 H2_13 110.6
C1_13 C2_13 H2_13 110.6
C3_13 C2_13 H3_13 110.6
C1_13 C2_13 H3_13 110.6
H2_13 C2_13 H3_13 108.8
C4_13 C3_13 C8_13 111.0(4)
C4_13 C3_13 C2_13 117.4(4)
C8_13 C3_13 C2_13 101.6(4)
C4_13 C3_13 H4_13 108.8
C8_13 C3_13 H4_13 108.8
C2_13 C3_13 H4_13 108.8
C5_13 C4_13 C3_13 110.7(4)
C5_13 C4_13 H5_13 109.5
C3_13 C4_13 H5_13 109.5
C5_13 C4_13 H6_13 109.5
C3_13 C4_13 H6_13 109.5
H5_13 C4_13 H6_13 108.1
C6_13 C5_13 C4_13 125.3(5)
C6_13 C5_13 H7_13 117.4
C4_13 C5_13 H7_13 117.4
C5_13 C6_13 C7_13 123.9(5)
C5_13 C6_13 H8_13 118.0
C7_13 C6_13 H8_13 118.0
C6_13 C7_13 C8_13 110.0(4)
C6_13 C7_13 H9_13 109.7
C8_13 C7_13 H9_13 109.7
C6_13 C7_13 H10_13 109.7
C8_13 C7_13 H10_13 109.7
H9_13 C7_13 H10_13 108.2
C9_13 C8_13 C7_13 117.4(4)
C9_13 C8_13 C3_13 102.6(3)
C7_13 C8_13 C3_13 111.2(4)
C9_13 C8_13 H11_13 108.4
C7_13 C8_13 H11_13 108.4
C3_13 C8_13 H11_13 108.4
C8_13 C9_13 C1_13 105.0(4)
C8_13 C9_13 H12_13 110.7
C1_13 C9_13 H12_13 110.7
C8_13 C9_13 H13_13 110.7
C1_13 C9_13 H13_13 110.7
H12_13 C9_13 H13_13 108.8
O10_13 C10_13 N1_14 121.1(4)
O10_13 C10_13 C1_13 119.2(4)
N1_14 C10_13 C1_13 119.7(4)
C10_13 N1_14 C1_14 121.1(4)
C10_13 N1_14 H1_14 119.5
C1_14 N1_14 H1_14 119.5
N1_14 C1_14 C10_14 111.1(4)
N1_14 C1_14 C2_14 111.3(4)
C10_14 C1_14 C2_14 112.2(4)
N1_14 C1_14 C9_14 108.2(4)
C10_14 C1_14 C9_14 110.0(4)
C2_14 C1_14 C9_14 103.8(4)
C3_14 C2_14 C1_14 106.0(4)
C3_14 C2_14 H2_14 110.5
C1_14 C2_14 H2_14 110.5
C3_14 C2_14 H3_14 110.5
C1_14 C2_14 H3_14 110.5
H2_14 C2_14 H3_14 108.7
C4_14 C3_14 C2_14 117.0(4)
C4_14 C3_14 C8_14 110.8(4)
C2_14 C3_14 C8_14 103.3(3)
C4_14 C3_14 H4_14 108.5
C2_14 C3_14 H4_14 108.5
C8_14 C3_14 H4_14 108.5
C5_14 C4_14 C3_14 111.5(5)
C5_14 C4_14 H5_14 109.3
C3_14 C4_14 H5_14 109.3
C5_14 C4_14 H6_14 109.3
C3_14 C4_14 H6_14 109.3
H5_14 C4_14 H6_14 108.0
C6_14 C5_14 C4_14 124.6(5)
C6_14 C5_14 H7_14 117.7
C4_14 C5_14 H7_14 117.7
C5_14 C6_14 C7_14 124.1(5)
C5_14 C6_14 H8_14 118.0
C7_14 C6_14 H8_14 118.0
C6_14 C7_14 C8_14 109.1(4)
C6_14 C7_14 H9_14 109.9
C8_14 C7_14 H9_14 109.9
C6_14 C7_14 H10_14 109.9
C8_14 C7_14 H10_14 109.9
H9_14 C7_14 H10_14 108.3
C9_14 C8_14 C3_14 101.1(4)
C9_14 C8_14 C7_14 117.9(4)
C3_14 C8_14 C7_14 111.4(4)
C9_14 C8_14 H11_14 108.7
C3_14 C8_14 H11_14 108.7
C7_14 C8_14 H11_14 108.7
C8_14 C9_14 C1_14 103.9(4)
C8_14 C9_14 H12_14 111.0
C1_14 C9_14 H12_14 111.0
C8_14 C9_14 H13_14 111.0
C1_14 C9_14 H13_14 111.0
H12_14 C9_14 H13_14 109.0
O10_14 C10_14 N1_15 122.4(5)
O10_14 C10_14 C1_14 120.2(4)
N1_15 C10_14 C1_14 117.4(4)
C10_14 N1_15 C1_15 121.1(4)
C10_14 N1_15 H1_15 119.4
C1_15 N1_15 H1_15 119.4
N1_15 C1_15 C10_15 111.1(4)
N1_15 C1_15 C2_15 113.3(4)
C10_15 C1_15 C2_15 112.1(5)
N1_15 C1_15 C9_15 109.9(4)
C10_15 C1_15 C9_15 106.4(4)
C2_15 C1_15 C9_15 103.6(4)
C3_15 C2_15 C1_15 105.3(4)
C3_15 C2_15 H2_15 110.7
C1_15 C2_15 H2_15 110.7
C3_15 C2_15 H3_15 110.7
C1_15 C2_15 H3_15 110.7
H2_15 C2_15 H3_15 108.8
C8_15 C3_15 C2_15 103.2(4)
C8_15 C3_15 C4_15 110.8(5)
C2_15 C3_15 C4_15 117.1(5)
C8_15 C3_15 H4_15 108.4
C2_15 C3_15 H4_15 108.4
C4_15 C3_15 H4_15 108.4
C5_15 C4_15 C3_15 109.2(5)
C5_15 C4_15 H5_15 109.8
C3_15 C4_15 H5_15 109.8
C5_15 C4_15 H6_15 109.8
C3_15 C4_15 H6_15 109.8
H5_15 C4_15 H6_15 108.3
C6_15 C5_15 C4_15 122.3(5)
C6_15 C5_15 H7_15 118.8
C4_15 C5_15 H7_15 118.8
C5_15 C6_15 C7_15 124.5(6)
C5_15 C6_15 H8_15 117.7
C7_15 C6_15 H8_15 117.7
C6_15 C7_15 C8_15 112.7(5)
C6_15 C7_15 H9_15 109.0
C8_15 C7_15 H9_15 109.0
C6_15 C7_15 H10_15 109.0
C8_15 C7_15 H10_15 109.0
H9_15 C7_15 H10_15 107.8
C9_15 C8_15 C3_15 102.9(4)
C9_15 C8_15 C7_15 117.3(5)
C3_15 C8_15 C7_15 111.3(4)
C9_15 C8_15 H11_15 108.3
C3_15 C8_15 H11_15 108.3
C7_15 C8_15 H11_15 108.3
C8_15 C9_15 C1_15 105.8(4)
C8_15 C9_15 H12_15 110.6
C1_15 C9_15 H12_15 110.6
C8_15 C9_15 H13_15 110.6
C1_15 C9_15 H13_15 110.6
H12_15 C9_15 H13_15 108.7
O10_15 C10_15 N1_16 120.7(6)
O10_15 C10_15 C1_15 120.7(5)
N1_16 C10_15 C1_15 118.0(5)
C10_15 N1_16 C1_16 120.4(5)
C10_15 N1_16 H1_16 119.8
C1_16 N1_16 H1_16 119.8
N1_16 C1_16 C10_16 106.7(4)
N1_16 C1_16 C2_16 111.1(5)
C10_16 C1_16 C2_16 110.6(6)
N1_16 C1_16 C9_16 112.3(5)
C10_16 C1_16 C9_16 111.8(5)
C2_16 C1_16 C9_16 104.4(4)
C3_16 C2_16 C1_16 105.0(5)
C3_16 C2_16 H2_16 110.7
C1_16 C2_16 H2_16 110.7
C3_16 C2_16 H3_16 110.7
C1_16 C2_16 H3_16 110.7
H2_16 C2_16 H3_16 108.8
C8_16 C3_16 C2_16 102.5(4)
C8_16 C3_16 C4_16 110.4(5)
C2_16 C3_16 C4_16 118.3(6)
C8_16 C3_16 H4_16 108.4
C2_16 C3_16 H4_16 108.4
C4_16 C3_16 H4_16 108.4
C5_16 C4_16 C3_16 109.1(6)
C5_16 C4_16 H5_16 109.9
C3_16 C4_16 H5_16 109.9
C5_16 C4_16 H6_16 109.9
C3_16 C4_16 H6_16 109.9
H5_16 C4_16 H6_16 108.3
C6_16 C5_16 C4_16 125.0(6)
C6_16 C5_16 H7_16 117.5
C4_16 C5_16 H7_16 117.5
C5_16 C6_16 C7_16 125.3(6)
C5_16 C6_16 H8_16 117.3
C7_16 C6_16 H8_16 117.3
C6_16 C7_16 C8_16 109.1(6)
C6_16 C7_16 H9_16 109.9
C8_16 C7_16 H9_16 109.9
C6_16 C7_16 H10_16 109.9
C8_16 C7_16 H10_16 109.9
H9_16 C7_16 H10_16 108.3
C3_16 C8_16 C9_16 103.6(4)
C3_16 C8_16 C7_16 112.6(5)
C9_16 C8_16 C7_16 116.1(5)
C3_16 C8_16 H11_16 108.1
C9_16 C8_16 H11_16 108.1
C7_16 C8_16 H11_16 108.1
C8_16 C9_16 C1_16 105.4(5)
C8_16 C9_16 H12_16 110.7
C1_16 C9_16 H12_16 110.7
C8_16 C9_16 H13_16 110.7
C1_16 C9_16 H13_16 110.7
H12_16 C9_16 H13_16 108.8
O10_16 C10_16 O1E_16 123.8(7)
O10_16 C10_16 C1_16 124.1(6)
O1E_16 C10_16 C1_16 111.6(6)
C10_16 O1E_16 C1E_16 118.5(7)
C2E_16 C1E_16 O1E_16 83.6(9)
C2E_16 C1E_16 H14_16 114.7
O1E_16 C1E_16 H14_16 114.7
C2E_16 C1E_16 H15_16 114.7
O1E_16 C1E_16 H15_16 114.7
H14_16 C1E_16 H15_16 111.8
C1E_16 C2E_16 H16_16 109.5
C1E_16 C2E_16 H17_16 109.5
H16_16 C2E_16 H17_16 109.5
C1E_16 C2E_16 H18_16 109.5
H16_16 C2E_16 H18_16 109.5
H17_16 C2E_16 H18_16 109.5
O1_20 C1_20 C3_20 102.4(5)
O1_20 C1_20 C4_20 109.8(4)
C3_20 C1_20 C4_20 111.3(5)
O1_20 C1_20 C2_20 109.1(5)
C3_20 C1_20 C2_20 111.1(5)
C4_20 C1_20 C2_20 112.6(5)
C1_20 C2_20 H1_20 109.5
C1_20 C2_20 H2_20 109.5
H1_20 C2_20 H2_20 109.5
C1_20 C2_20 H3_20 109.5
H1_20 C2_20 H3_20 109.5
H2_20 C2_20 H3_20 109.5
C1_20 C3_20 H4_20 109.5
C1_20 C3_20 H5_20 109.5
H4_20 C3_20 H5_20 109.5
C1_20 C3_20 H6_20 109.5
H4_20 C3_20 H6_20 109.5
H5_20 C3_20 H6_20 109.5
C1_20 C4_20 H7_20 109.5
C1_20 C4_20 H8_20 109.5
H7_20 C4_20 H8_20 109.5
C1_20 C4_20 H9_20 109.5
H7_20 C4_20 H9_20 109.5
H8_20 C4_20 H9_20 109.5
C5_20 O1_20 C1_20 120.4(4)
O5_20 C5_20 N1_21 123.5(5)
O5_20 C5_20 O1_20 125.3(5)
N1_21 C5_20 O1_20 111.2(5)
C5_20 N1_21 C1_21 120.7(4)
C5_20 N1_21 H1_21 119.7
C1_21 N1_21 H1_21 119.7
N1_21 C1_21 C10_21 110.3(4)
N1_21 C1_21 C9_21 111.4(4)
C10_21 C1_21 C9_21 111.9(4)
N1_21 C1_21 C2_21 110.0(4)
C10_21 C1_21 C2_21 108.2(4)
C9_21 C1_21 C2_21 104.9(4)
C3_21 C2_21 C1_21 105.3(4)
C3_21 C2_21 H2_21 110.7
C1_21 C2_21 H2_21 110.7
C3_21 C2_21 H3_21 110.7
C1_21 C2_21 H3_21 110.7
H2_21 C2_21 H3_21 108.8
C8_21 C3_21 C4_21 113.2(4)
C8_21 C3_21 C2_21 103.3(4)
C4_21 C3_21 C2_21 116.2(4)
C8_21 C3_21 H4_21 107.9
C4_21 C3_21 H4_21 107.9
C2_21 C3_21 H4_21 107.9
C3_21 C4_21 C5_21 109.1(4)
C3_21 C4_21 H5_21 109.9
C5_21 C4_21 H5_21 109.9
C3_21 C4_21 H6_21 109.9
C5_21 C4_21 H6_21 109.9
H5_21 C4_21 H6_21 108.3
C6_21 C5_21 C4_21 123.5(5)
C6_21 C5_21 H7_21 118.2
C4_21 C5_21 H7_21 118.2
C5_21 C6_21 C7_21 125.0(5)
C5_21 C6_21 H8_21 117.5
C7_21 C6_21 H8_21 117.5
C6_21 C7_21 C8_21 110.3(4)
C6_21 C7_21 H9_21 109.6
C8_21 C7_21 H9_21 109.6
C6_21 C7_21 H10_21 109.6
C8_21 C7_21 H10_21 109.6
H9_21 C7_21 H10_21 108.1
C3_21 C8_21 C7_21 112.5(4)
C3_21 C8_21 C9_21 102.6(4)
C7_21 C8_21 C9_21 117.8(4)
C3_21 C8_21 H11_21 107.8
C7_21 C8_21 H11_21 107.8
C9_21 C8_21 H11_21 107.8
C8_21 C9_21 C1_21 104.5(4)
C8_21 C9_21 H12_21 110.9
C1_21 C9_21 H12_21 110.9
C8_21 C9_21 H13_21 110.9
C1_21 C9_21 H13_21 110.9
H12_21 C9_21 H13_21 108.9
O10_21 C10_21 N1_22 122.6(5)
O10_21 C10_21 C1_21 121.0(4)
N1_22 C10_21 C1_21 116.3(4)
C10_21 N1_22 C1_22 122.9(4)
C10_21 N1_22 H1_22 118.5
C1_22 N1_22 H1_22 118.5
N1_22 C1_22 C10_22 110.8(4)
N1_22 C1_22 C9_22 110.8(4)
C10_22 C1_22 C9_22 111.8(4)
N1_22 C1_22 C2_22 109.7(4)
C10_22 C1_22 C2_22 108.7(4)
C9_22 C1_22 C2_22 104.9(4)
C3_22 C2_22 C1_22 105.9(4)
C3_22 C2_22 H2_22 110.6
C1_22 C2_22 H2_22 110.6
C3_22 C2_22 H3_22 110.6
C1_22 C2_22 H3_22 110.6
H2_22 C2_22 H3_22 108.7
C8_22 C3_22 C4_22 111.8(4)
C8_22 C3_22 C2_22 104.3(4)
C4_22 C3_22 C2_22 118.6(4)
C8_22 C3_22 H4_22 107.2
C4_22 C3_22 H4_22 107.2
C2_22 C3_22 H4_22 107.2
C3_22 C4_22 C5_22 109.5(5)
C3_22 C4_22 H5_22 109.8
C5_22 C4_22 H5_22 109.8
C3_22 C4_22 H6_22 109.8
C5_22 C4_22 H6_22 109.8
H5_22 C4_22 H6_22 108.2
C6_22 C5_22 C4_22 125.4(5)
C6_22 C5_22 H7_22 117.3
C4_22 C5_22 H7_22 117.3
C5_22 C6_22 C7_22 123.5(5)
C5_22 C6_22 H8_22 118.3
C7_22 C6_22 H8_22 118.3
C8_22 C7_22 C6_22 109.8(5)
C8_22 C7_22 H9_22 109.7
C6_22 C7_22 H9_22 109.7
C8_22 C7_22 H10_22 109.7
C6_22 C7_22 H10_22 109.7
H9_22 C7_22 H10_22 108.2
C3_22 C8_22 C9_22 103.8(4)
C3_22 C8_22 C7_22 112.4(4)
C9_22 C8_22 C7_22 117.7(4)
C3_22 C8_22 H11_22 107.5
C9_22 C8_22 H11_22 107.5
C7_22 C8_22 H11_22 107.5
C8_22 C9_22 C1_22 103.5(4)
C8_22 C9_22 H12_22 111.1
C1_22 C9_22 H12_22 111.1
C8_22 C9_22 H13_22 111.1
C1_22 C9_22 H13_22 111.1
H12_22 C9_22 H13_22 109.0
O10_22 C10_22 N1_23 122.3(4)
O10_22 C10_22 C1_22 119.2(4)
N1_23 C10_22 C1_22 118.5(4)
C10_22 N1_23 C1_23 120.4(4)
C10_22 N1_23 H1_23 119.8
C1_23 N1_23 H1_23 119.8
N1_23 C1_23 C10_23 110.8(4)
N1_23 C1_23 C9_23 111.1(4)
C10_23 C1_23 C9_23 111.4(4)
N1_23 C1_23 C2_23 110.1(4)
C10_23 C1_23 C2_23 107.8(4)
C9_23 C1_23 C2_23 105.4(4)
C3_23 C2_23 C1_23 104.4(4)
C3_23 C2_23 H2_23 110.9
C1_23 C2_23 H2_23 110.9
C3_23 C2_23 H3_23 110.9
C1_23 C2_23 H3_23 110.9
H2_23 C2_23 H3_23 108.9
C8_23 C3_23 C4_23 113.0(4)
C8_23 C3_23 C2_23 103.9(4)
C4_23 C3_23 C2_23 118.3(4)
C8_23 C3_23 H4_23 107.0
C4_23 C3_23 H4_23 107.0
C2_23 C3_23 H4_23 107.0
C5_23 C4_23 C3_23 110.8(4)
C5_23 C4_23 H5_23 109.5
C3_23 C4_23 H5_23 109.5
C5_23 C4_23 H6_23 109.5
C3_23 C4_23 H6_23 109.5
H5_23 C4_23 H6_23 108.1
C6_23 C5_23 C4_23 125.0(5)
C6_23 C5_23 H7_23 117.5
C4_23 C5_23 H7_23 117.5
C5_23 C6_23 C7_23 123.5(5)
C5_23 C6_23 H8_23 118.2
C7_23 C6_23 H8_23 118.2
C8_23 C7_23 C6_23 108.8(4)
C8_23 C7_23 H9_23 109.9
C6_23 C7_23 H9_23 109.9
C8_23 C7_23 H10_23 109.9
C6_23 C7_23 H10_23 109.9
H9_23 C7_23 H10_23 108.3
C3_23 C8_23 C7_23 113.8(4)
C3_23 C8_23 C9_23 104.0(4)
C7_23 C8_23 C9_23 116.4(4)
C3_23 C8_23 H11_23 107.4
C7_23 C8_23 H11_23 107.4
C9_23 C8_23 H11_23 107.4
C8_23 C9_23 C1_23 104.8(4)
C8_23 C9_23 H12_23 110.8
C1_23 C9_23 H12_23 110.8
C8_23 C9_23 H13_23 110.8
C1_23 C9_23 H13_23 110.8
H12_23 C9_23 H13_23 108.9
O10_23 C10_23 N1_24 122.2(5)
O10_23 C10_23 C1_23 119.6(4)
N1_24 C10_23 C1_23 118.2(4)
C10_23 N1_24 C1_24 121.6(4)
C10_23 N1_24 H1_24 119.2
C1_24 N1_24 H1_24 119.2
N1_24 C1_24 C9_24 109.9(4)
N1_24 C1_24 C10_24 110.6(4)
C9_24 C1_24 C10_24 112.0(4)
N1_24 C1_24 C2_24 110.1(4)
C9_24 C1_24 C2_24 105.1(4)
C10_24 C1_24 C2_24 109.0(4)
C3_24 C2_24 C1_24 106.0(4)
C3_24 C2_24 H2_24 110.5
C1_24 C2_24 H2_24 110.5
C3_24 C2_24 H3_24 110.5
C1_24 C2_24 H3_24 110.5
H2_24 C2_24 H3_24 108.7
C8_24 C3_24 C4_24 111.5(4)
C8_24 C3_24 C2_24 103.8(4)
C4_24 C3_24 C2_24 118.5(4)
C8_24 C3_24 H4_24 107.5
C4_24 C3_24 H4_24 107.5
C2_24 C3_24 H4_24 107.5
C5_24 C4_24 C3_24 111.3(5)
C5_24 C4_24 H5_24 109.4
C3_24 C4_24 H5_24 109.4
C5_24 C4_24 H6_24 109.4
C3_24 C4_24 H6_24 109.4
H5_24 C4_24 H6_24 108.0
C6_24 C5_24 C4_24 125.3(6)
C6_24 C5_24 H7_24 117.4
C4_24 C5_24 H7_24 117.4
C5_24 C6_24 C7_24 122.8(5)
C5_24 C6_24 H8_24 118.6
C7_24 C6_24 H8_24 118.6
C6_24 C7_24 C8_24 109.7(4)
C6_24 C7_24 H9_24 109.7
C8_24 C7_24 H9_24 109.7
C6_24 C7_24 H10_24 109.7
C8_24 C7_24 H10_24 109.7
H9_24 C7_24 H10_24 108.2
C3_24 C8_24 C9_24 102.8(4)
C3_24 C8_24 C7_24 113.0(4)
C9_24 C8_24 C7_24 117.9(4)
C3_24 C8_24 H11_24 107.5
C9_24 C8_24 H11_24 107.5
C7_24 C8_24 H11_24 107.5
C8_24 C9_24 C1_24 103.0(4)
C8_24 C9_24 H12_24 111.2
C1_24 C9_24 H12_24 111.2
C8_24 C9_24 H13_24 111.2
C1_24 C9_24 H13_24 111.2
H12_24 C9_24 H13_24 109.1
O10_24 C10_24 N1_25 121.6(5)
O10_24 C10_24 C1_24 121.2(4)
N1_25 C10_24 C1_24 117.1(4)
C10_24 N1_25 C1_25 122.6(4)
C10_24 N1_25 H1_25 118.7
C1_25 N1_25 H1_25 118.7
N1_25 C1_25 C10_25 110.3(4)
N1_25 C1_25 C9_25 113.1(4)
C10_25 C1_25 C9_25 113.0(4)
N1_25 C1_25 C2_25 109.1(4)
C10_25 C1_25 C2_25 105.9(4)
C9_25 C1_25 C2_25 104.9(4)
C3_25 C2_25 C1_25 104.2(4)
C3_25 C2_25 H2_25 110.9
C1_25 C2_25 H2_25 110.9
C3_25 C2_25 H3_25 110.9
C1_25 C2_25 H3_25 110.9
H2_25 C2_25 H3_25 108.9
C8_25 C3_25 C4_25 112.5(4)
C8_25 C3_25 C2_25 102.5(4)
C4_25 C3_25 C2_25 117.9(4)
C8_25 C3_25 H4_25 107.8
C4_25 C3_25 H4_25 107.8
C2_25 C3_25 H4_25 107.8
C3_25 C4_25 C5_25 110.1(4)
C3_25 C4_25 H5_25 109.6
C5_25 C4_25 H5_25 109.6
C3_25 C4_25 H6_25 109.6
C5_25 C4_25 H6_25 109.6
H5_25 C4_25 H6_25 108.1
C6_25 C5_25 C4_25 124.0(5)
C6_25 C5_25 H7_25 118.0
C4_25 C5_25 H7_25 118.0
C5_25 C6_25 C7_25 125.2(6)
C5_25 C6_25 H8_25 117.4
C7_25 C6_25 H8_25 117.4
C6_25 C7_25 C8_25 110.3(5)
C6_25 C7_25 H9_25 109.6
C8_25 C7_25 H9_25 109.6
C6_25 C7_25 H10_25 109.6
C8_25 C7_25 H10_25 109.6
H9_25 C7_25 H10_25 108.1
C3_25 C8_25 C7_25 111.5(4)
C3_25 C8_25 C9_25 103.9(4)
C7_25 C8_25 C9_25 118.4(4)
C3_25 C8_25 H11_25 107.5
C7_25 C8_25 H11_25 107.5
C9_25 C8_25 H11_25 107.5
C8_25 C9_25 C1_25 106.1(4)
C8_25 C9_25 H12_25 110.5
C1_25 C9_25 H12_25 110.5
C8_25 C9_25 H13_25 110.5
C1_25 C9_25 H13_25 110.5
H12_25 C9_25 H13_25 108.7
O10_25 C10_25 N1_26 120.7(5)
O10_25 C10_25 C1_25 119.8(4)
N1_26 C10_25 C1_25 119.0(4)
C10_25 N1_26 C1_26 121.0(4)
C10_25 N1_26 H1_26 119.5
C1_26 N1_26 H1_26 119.5
N1_26 C1_26 C10_26 111.0(4)
N1_26 C1_26 C2_26 112.1(4)
C10_26 C1_26 C2_26 113.1(4)
N1_26 C1_26 C9_26 109.8(4)
C10_26 C1_26 C9_26 106.7(5)
C2_26 C1_26 C9_26 103.8(4)
C3_26 C2_26 C1_26 106.2(4)
C3_26 C2_26 H2_26 110.5
C1_26 C2_26 H2_26 110.5
C3_26 C2_26 H3_26 110.5
C1_26 C2_26 H3_26 110.5
H2_26 C2_26 H3_26 108.7
C8_26 C3_26 C2_26 102.1(4)
C8_26 C3_26 C4_26 109.7(5)
C2_26 C3_26 C4_26 117.0(5)
C8_26 C3_26 H4_26 109.3
C2_26 C3_26 H4_26 109.3
C4_26 C3_26 H4_26 109.3
C5_26 C4_26 C3_26 114.0(6)
C5_26 C4_26 H5_26 108.8
C3_26 C4_26 H5_26 108.8
C5_26 C4_26 H6_26 108.8
C3_26 C4_26 H6_26 108.8
H5_26 C4_26 H6_26 107.7
C6_26 C5_26 C4_26 120.6(6)
C6_26 C5_26 H7_26 119.7
C4_26 C5_26 H7_26 119.7
C5_26 C6_26 C7_26 126.4(6)
C5_26 C6_26 H8_26 116.8
C7_26 C6_26 H8_26 116.8
C6_26 C7_26 C8_26 109.1(6)
C6_26 C7_26 H9_26 109.9
C8_26 C7_26 H9_26 109.9
C6_26 C7_26 H10_26 109.9
C8_26 C7_26 H10_26 109.9
H9_26 C7_26 H10_26 108.3
C3_26 C8_26 C9_26 102.2(4)
C3_26 C8_26 C7_26 111.1(5)
C9_26 C8_26 C7_26 117.8(5)
C3_26 C8_26 H11_26 108.4
C9_26 C8_26 H11_26 108.4
C7_26 C8_26 H11_26 108.4
C8_26 C9_26 C1_26 104.4(4)
C8_26 C9_26 H12_26 110.9
C1_26 C9_26 H12_26 110.9
C8_26 C9_26 H13_26 110.9
C1_26 C9_26 H13_26 110.9
H12_26 C9_26 H13_26 108.9
O10_26 C10_26 O1E_26 125.0(5)
O10_26 C10_26 C1_26 123.9(5)
O1E_26 C10_26 C1_26 111.2(5)
C10_26 O1E_26 C1E_26 115.6(5)
O1E_26 C1E_26 C2E_26 108.9(5)
O1E_26 C1E_26 H14_26 109.9
C2E_26 C1E_26 H14_26 109.9
O1E_26 C1E_26 H15_26 109.9
C2E_26 C1E_26 H15_26 109.9
H14_26 C1E_26 H15_26 108.3
C1E_26 C2E_26 H16_26 109.5
C1E_26 C2E_26 H17_26 109.5
H16_26 C2E_26 H17_26 109.5
C1E_26 C2E_26 H18_26 109.5
H16_26 C2E_26 H18_26 109.5
H17_26 C2E_26 H18_26 109.5
O1_30 C1_30 C4_30 102.9(5)
O1_30 C1_30 C2_30 108.0(5)
C4_30 C1_30 C2_30 113.2(6)
O1_30 C1_30 C3_30 108.9(5)
C4_30 C1_30 C3_30 110.8(5)
C2_30 C1_30 C3_30 112.5(6)
C1_30 C2_30 H1_30 109.5
C1_30 C2_30 H2_30 109.5
H1_30 C2_30 H2_30 109.5
C1_30 C2_30 H3_30 109.5
H1_30 C2_30 H3_30 109.5
H2_30 C2_30 H3_30 109.5
C1_30 C3_30 H4_30 109.5
C1_30 C3_30 H5_30 109.5
H4_30 C3_30 H5_30 109.5
C1_30 C3_30 H6_30 109.5
H4_30 C3_30 H6_30 109.5
H5_30 C3_30 H6_30 109.5
C1_30 C4_30 H7_30 109.5
C1_30 C4_30 H8_30 109.5
H7_30 C4_30 H8_30 109.5
C1_30 C4_30 H9_30 109.5
H7_30 C4_30 H9_30 109.5
H8_30 C4_30 H9_30 109.5
C5_30 O1_30 C1_30 121.4(4)
O5_30 C5_30 O1_30 125.5(5)
O5_30 C5_30 N1_31 124.1(5)
O1_30 C5_30 N1_31 110.4(5)
C5_30 N1_31 C1_31 120.8(5)
C5_30 N1_31 H1_31 119.6
C1_31 N1_31 H1_31 119.6
N1_31 C1_31 C10_31 111.5(4)
N1_31 C1_31 C9_31 111.1(4)
C10_31 C1_31 C9_31 111.3(5)
N1_31 C1_31 C2_31 110.1(5)
C10_31 C1_31 C2_31 108.3(4)
C9_31 C1_31 C2_31 104.2(4)
C3_31 C2_31 C1_31 106.6(4)
C3_31 C2_31 H2_31 110.4
C1_31 C2_31 H2_31 110.4
C3_31 C2_31 H3_31 110.4
C1_31 C2_31 H3_31 110.4
H2_31 C2_31 H3_31 108.6
C2_31 C3_31 C8_31 103.0(4)
C2_31 C3_31 C4_31 118.2(5)
C8_31 C3_31 C4_31 111.1(4)
C2_31 C3_31 H4_31 108.0
C8_31 C3_31 H4_31 108.0
C4_31 C3_31 H4_31 108.0
C5_31 C4_31 C3_31 111.4(5)
C5_31 C4_31 H5_31 109.4
C3_31 C4_31 H5_31 109.4
C5_31 C4_31 H6_31 109.4
C3_31 C4_31 H6_31 109.4
H5_31 C4_31 H6_31 108.0
C6_31 C5_31 C4_31 123.8(6)
C6_31 C5_31 H7_31 118.1
C4_31 C5_31 H7_31 118.1
C5_31 C6_31 C7_31 124.9(5)
C5_31 C6_31 H8_31 117.6
C7_31 C6_31 H8_31 117.6
C6_31 C7_31 C8_31 109.4(5)
C6_31 C7_31 H9_31 109.8
C8_31 C7_31 H9_31 109.8
C6_31 C7_31 H10_31 109.8
C8_31 C7_31 H10_31 109.8
H9_31 C7_31 H10_31 108.2
C3_31 C8_31 C7_31 113.3(4)
C3_31 C8_31 C9_31 102.7(4)
C7_31 C8_31 C9_31 117.7(4)
C3_31 C8_31 H11_31 107.5
C7_31 C8_31 H11_31 107.5
C9_31 C8_31 H11_31 107.5
C8_31 C9_31 C1_31 104.4(4)
C8_31 C9_31 H12_31 110.9
C1_31 C9_31 H12_31 110.9
C8_31 C9_31 H13_31 110.9
C1_31 C9_31 H13_31 110.9
H12_31 C9_31 H13_31 108.9
O10_31 C10_31 N1_32 122.4(5)
O10_31 C10_31 C1_31 121.1(5)
N1_32 C10_31 C1_31 116.5(5)
C10_31 N1_32 C1_32 120.7(4)
C10_31 N1_32 H1_32 119.6
C1_32 N1_32 H1_32 119.6
N1_32 C1_32 C10_32 110.8(4)
N1_32 C1_32 C9_32 110.9(4)
C10_32 C1_32 C9_32 112.5(4)
N1_32 C1_32 C2_32 109.5(4)
C10_32 C1_32 C2_32 107.8(4)
C9_32 C1_32 C2_32 105.1(4)
C3_32 C2_32 C1_32 105.2(4)
C3_32 C2_32 H2_32 110.7
C1_32 C2_32 H2_32 110.7
C3_32 C2_32 H3_32 110.7
C1_32 C2_32 H3_32 110.7
H2_32 C2_32 H3_32 108.8
C8_32 C3_32 C4_32 111.7(4)
C8_32 C3_32 C2_32 102.5(4)
C4_32 C3_32 C2_32 117.2(4)
C8_32 C3_32 H4_32 108.3
C4_32 C3_32 H4_32 108.3
C2_32 C3_32 H4_32 108.3
C5_32 C4_32 C3_32 109.7(4)
C5_32 C4_32 H5_32 109.7
C3_32 C4_32 H5_32 109.7
C5_32 C4_32 H6_32 109.7
C3_32 C4_32 H6_32 109.7
H5_32 C4_32 H6_32 108.2
C6_32 C5_32 C4_32 123.7(5)
C6_32 C5_32 H7_32 118.2
C4_32 C5_32 H7_32 118.2
C5_32 C6_32 C7_32 126.1(5)
C5_32 C6_32 H8_32 117.0
C7_32 C6_32 H8_32 117.0
C6_32 C7_32 C8_32 108.7(4)
C6_32 C7_32 H9_32 109.9
C8_32 C7_32 H9_32 109.9
C6_32 C7_32 H10_32 109.9
C8_32 C7_32 H10_32 109.9
H9_32 C7_32 H10_32 108.3
C3_32 C8_32 C9_32 103.3(4)
C3_32 C8_32 C7_32 112.3(4)
C9_32 C8_32 C7_32 116.5(4)
C3_32 C8_32 H11_32 108.1
C9_32 C8_32 H11_32 108.1
C7_32 C8_32 H11_32 108.1
C8_32 C9_32 C1_32 104.3(4)
C8_32 C9_32 H12_32 110.9
C1_32 C9_32 H12_32 110.9
C8_32 C9_32 H13_32 110.9
C1_32 C9_32 H13_32 110.9
H12_32 C9_32 H13_32 108.9
O10_32 C10_32 N1_33 121.9(5)
O10_32 C10_32 C1_32 119.6(4)
N1_33 C10_32 C1_32 118.5(4)
C10_32 N1_33 C1_33 119.4(4)
C10_32 N1_33 H1_33 120.3
C1_33 N1_33 H1_33 120.3
N1_33 C1_33 C9_33 111.5(4)
N1_33 C1_33 C10_33 110.9(4)
C9_33 C1_33 C10_33 111.9(4)
N1_33 C1_33 C2_33 108.3(4)
C9_33 C1_33 C2_33 106.0(4)
C10_33 C1_33 C2_33 108.0(4)
C3_33 C2_33 C1_33 105.1(4)
C3_33 C2_33 H2_33 110.7
C1_33 C2_33 H2_33 110.7
C3_33 C2_33 H3_33 110.7
C1_33 C2_33 H3_33 110.7
H2_33 C2_33 H3_33 108.8
C8_33 C3_33 C2_33 103.9(4)
C8_33 C3_33 C4_33 110.8(4)
C2_33 C3_33 C4_33 117.9(5)
C8_33 C3_33 H4_33 107.9
C2_33 C3_33 H4_33 107.9
C4_33 C3_33 H4_33 107.9
C5_33 C4_33 C3_33 110.7(5)
C5_33 C4_33 H5_33 109.5
C3_33 C4_33 H5_33 109.5
C5_33 C4_33 H6_33 109.5
C3_33 C4_33 H6_33 109.5
H5_33 C4_33 H6_33 108.1
C6_33 C5_33 C4_33 124.1(5)
C6_33 C5_33 H7_33 117.9
C4_33 C5_33 H7_33 117.9
C5_33 C6_33 C7_33 123.2(6)
C5_33 C6_33 H8_33 118.4
C7_33 C6_33 H8_33 118.4
C8_33 C7_33 C6_33 110.3(5)
C8_33 C7_33 H9_33 109.6
C6_33 C7_33 H9_33 109.6
C8_33 C7_33 H10_33 109.6
C6_33 C7_33 H10_33 109.6
H9_33 C7_33 H10_33 108.1
C3_33 C8_33 C7_33 113.5(4)
C3_33 C8_33 C9_33 103.5(4)
C7_33 C8_33 C9_33 116.9(4)
C3_33 C8_33 H11_33 107.5
C7_33 C8_33 H11_33 107.5
C9_33 C8_33 H11_33 107.5
C1_33 C9_33 C8_33 103.3(4)
C1_33 C9_33 H12_33 111.1
C8_33 C9_33 H12_33 111.1
C1_33 C9_33 H13_33 111.1
C8_33 C9_33 H13_33 111.1
H12_33 C9_33 H13_33 109.1
O10_33 C10_33 N1_34 122.1(5)
O10_33 C10_33 C1_33 120.3(5)
N1_34 C10_33 C1_33 117.5(4)
C10_33 N1_34 C1_34 120.9(4)
C10_33 N1_34 H1_34 119.5
C1_34 N1_34 H1_34 119.5
N1_34 C1_34 C10_34 111.8(4)
N1_34 C1_34 C9_34 109.9(4)
C10_34 C1_34 C9_34 113.5(4)
N1_34 C1_34 C2_34 107.8(4)
C10_34 C1_34 C2_34 109.7(4)
C9_34 C1_34 C2_34 103.8(4)
C3_34 C2_34 C1_34 106.7(5)
C3_34 C2_34 H2_34 110.4
C1_34 C2_34 H2_34 110.4
C3_34 C2_34 H3_34 110.4
C1_34 C2_34 H3_34 110.4
H2_34 C2_34 H3_34 108.6
C4_34 C3_34 C8_34 111.9(5)
C4_34 C3_34 C2_34 119.5(6)
C8_34 C3_34 C2_34 104.6(5)
C4_34 C3_34 H4_34 106.7
C8_34 C3_34 H4_34 106.7
C2_34 C3_34 H4_34 106.7
C3_34 C4_34 C5_34 110.7(7)
C3_34 C4_34 H5_34 109.5
C5_34 C4_34 H5_34 109.5
C3_34 C4_34 H6_34 109.5
C5_34 C4_34 H6_34 109.5
H5_34 C4_34 H6_34 108.1
C6_34 C5_34 C4_34 123.3(7)
C6_34 C5_34 H7_34 118.4
C4_34 C5_34 H7_34 118.4
C5_34 C6_34 C7_34 124.5(7)
C5_34 C6_34 H8_34 117.8
C7_34 C6_34 H8_34 117.8
C6_34 C7_34 C8_34 110.3(7)
C6_34 C7_34 H9_34 109.6
C8_34 C7_34 H9_34 109.6
C6_34 C7_34 H10_34 109.6
C8_34 C7_34 H10_34 109.6
H9_34 C7_34 H10_34 108.1
C3_34 C8_34 C9_34 103.4(5)
C3_34 C8_34 C7_34 112.5(5)
C9_34 C8_34 C7_34 118.2(6)
C3_34 C8_34 H11_34 107.4
C9_34 C8_34 H11_34 107.4
C7_34 C8_34 H11_34 107.4
C8_34 C9_34 C1_34 103.0(5)
C8_34 C9_34 H12_34 111.2
C1_34 C9_34 H12_34 111.2
C8_34 C9_34 H13_34 111.2
C1_34 C9_34 H13_34 111.2
H12_34 C9_34 H13_34 109.1
O10_34 C10_34 N1_35 122.2(4)
O10_34 C10_34 C1_34 120.8(4)
N1_35 C10_34 C1_34 117.0(4)
C10_34 N1_35 C1_35 120.6(4)
C10_34 N1_35 H1_35 119.7
C1_35 N1_35 H1_35 119.7
N1_35 C1_35 C10_35 110.1(4)
N1_35 C1_35 C9_35 110.9(4)
C10_35 C1_35 C9_35 115.9(4)
N1_35 C1_35 C2_35 109.3(4)
C10_35 C1_35 C2_35 105.9(4)
C9_35 C1_35 C2_35 104.2(4)
C3_35 C2_35 C1_35 105.8(3)
C3_35 C2_35 H2_35 110.6
C1_35 C2_35 H2_35 110.6
C3_35 C2_35 H3_35 110.6
C1_35 C2_35 H3_35 110.6
H2_35 C2_35 H3_35 108.7
C8_35 C3_35 C4_35 113.3(4)
C8_35 C3_35 C2_35 103.3(4)
C4_35 C3_35 C2_35 117.3(4)
C8_35 C3_35 H4_35 107.5
C4_35 C3_35 H4_35 107.5
C2_35 C3_35 H4_35 107.5
C5_35 C4_35 C3_35 110.6(4)
C5_35 C4_35 H5_35 109.5
C3_35 C4_35 H5_35 109.5
C5_35 C4_35 H6_35 109.5
C3_35 C4_35 H6_35 109.5
H5_35 C4_35 H6_35 108.1
C6_35 C5_35 C4_35 123.6(5)
C6_35 C5_35 H7_35 118.2
C4_35 C5_35 H7_35 118.2
C5_35 C6_35 C7_35 125.8(5)
C5_35 C6_35 H8_35 117.1
C7_35 C6_35 H8_35 117.1
C6_35 C7_35 C8_35 110.0(4)
C6_35 C7_35 H9_35 109.7
C8_35 C7_35 H9_35 109.7
C6_35 C7_35 H10_35 109.7
C8_35 C7_35 H10_35 109.7
H9_35 C7_35 H10_35 108.2
C3_35 C8_35 C7_35 112.9(4)
C3_35 C8_35 C9_35 102.7(4)
C7_35 C8_35 C9_35 119.6(4)
C3_35 C8_35 H11_35 107.0
C7_35 C8_35 H11_35 107.0
C9_35 C8_35 H11_35 107.0
C8_35 C9_35 C1_35 104.4(4)
C8_35 C9_35 H12_35 110.9
C1_35 C9_35 H12_35 110.9
C8_35 C9_35 H13_35 110.9
C1_35 C9_35 H13_35 110.9
H12_35 C9_35 H13_35 108.9
O10_35 C10_35 N1_36 122.2(5)
O10_35 C10_35 C1_35 121.2(4)
N1_36 C10_35 C1_35 115.9(4)
C10_35 N1_36 C1_36 121.0(4)
C10_35 N1_36 H1_36 119.5
C1_36 N1_36 H1_36 119.5
N1_36 C1_36 C10_36 108.2(4)
N1_36 C1_36 C2_36 112.1(4)
C10_36 C1_36 C2_36 114.3(4)
N1_36 C1_36 C9_36 108.1(4)
C10_36 C1_36 C9_36 108.7(4)
C2_36 C1_36 C9_36 105.2(4)
C3_36 C2_36 C1_36 105.8(4)
C3_36 C2_36 H2_36 110.6
C1_36 C2_36 H2_36 110.6
C3_36 C2_36 H3_36 110.6
C1_36 C2_36 H3_36 110.6
H2_36 C2_36 H3_36 108.7
C4_36 C3_36 C8_36 111.5(4)
C4_36 C3_36 C2_36 117.3(4)
C8_36 C3_36 C2_36 104.1(4)
C4_36 C3_36 H4_36 107.9
C8_36 C3_36 H4_36 107.9
C2_36 C3_36 H4_36 107.9
C3_36 C4_36 C5_36 110.1(5)
C3_36 C4_36 H5_36 109.6
C5_36 C4_36 H5_36 109.6
C3_36 C4_36 H6_36 109.6
C5_36 C4_36 H6_36 109.6
H5_36 C4_36 H6_36 108.2
C6_36 C5_36 C4_36 122.9(6)
C6_36 C5_36 H7_36 118.5
C4_36 C5_36 H7_36 118.5
C5_36 C6_36 C7_36 124.9(5)
C5_36 C6_36 H8_36 117.6
C7_36 C6_36 H8_36 117.6
C6_36 C7_36 C8_36 110.1(5)
C6_36 C7_36 H9_36 109.6
C8_36 C7_36 H9_36 109.6
C6_36 C7_36 H10_36 109.6
C8_36 C7_36 H10_36 109.6
H9_36 C7_36 H10_36 108.1
C3_36 C8_36 C7_36 110.7(5)
C3_36 C8_36 C9_36 103.7(4)
C7_36 C8_36 C9_36 117.4(5)
C3_36 C8_36 H11_36 108.2
C7_36 C8_36 H11_36 108.2
C9_36 C8_36 H11_36 108.2
C8_36 C9_36 C1_36 103.3(4)
C8_36 C9_36 H12_36 111.1
C1_36 C9_36 H12_36 111.1
C8_36 C9_36 H13_36 111.1
C1_36 C9_36 H13_36 111.1
H12_36 C9_36 H13_36 109.1
O10_36 C10_36 O1E_36 122.3(5)
O10_36 C10_36 C1_36 125.3(4)
O1E_36 C10_36 C1_36 112.2(4)
C10_36 O1E_36 C1E_36 116.4(4)
O1E_36 C1E_36 C2E_36 110.6(5)
O1E_36 C1E_36 H14_36 109.5
C2E_36 C1E_36 H14_36 109.5
O1E_36 C1E_36 H15_36 109.5
C2E_36 C1E_36 H15_36 109.5
H14_36 C1E_36 H15_36 108.1
C1E_36 C2E_36 H16_36 109.5
C1E_36 C2E_36 H17_36 109.5
H16_36 C2E_36 H17_36 109.5
C1E_36 C2E_36 H18_36 109.5
H16_36 C2E_36 H18_36 109.5
H17_36 C2E_36 H18_36 109.5
O1_40 C1_40 C4_40 111.1(4)
O1_40 C1_40 C2_40 110.9(4)
C4_40 C1_40 C2_40 113.1(5)
O1_40 C1_40 C3_40 102.0(4)
C4_40 C1_40 C3_40 109.6(5)
C2_40 C1_40 C3_40 109.5(5)
C1_40 C2_40 H1_40 109.5
C1_40 C2_40 H2_40 109.5
H1_40 C2_40 H2_40 109.5
C1_40 C2_40 H3_40 109.5
H1_40 C2_40 H3_40 109.5
H2_40 C2_40 H3_40 109.5
C1_40 C3_40 H4_40 109.5
C1_40 C3_40 H5_40 109.5
H4_40 C3_40 H5_40 109.5
C1_40 C3_40 H6_40 109.5
H4_40 C3_40 H6_40 109.5
H5_40 C3_40 H6_40 109.5
C1_40 C4_40 H7_40 109.5
C1_40 C4_40 H8_40 109.5
H7_40 C4_40 H8_40 109.5
C1_40 C4_40 H9_40 109.5
H7_40 C4_40 H9_40 109.5
H8_40 C4_40 H9_40 109.5
C5_40 O1_40 C1_40 119.0(4)
O5_40 C5_40 O1_40 127.4(4)
O5_40 C5_40 N1_41 125.0(4)
O1_40 C5_40 N1_41 107.5(5)
C5_40 N1_41 C1_41 119.6(4)
C5_40 N1_41 H1_41 120.2
C1_41 N1_41 H1_41 120.2
N1_41 C1_41 C10_41 111.3(4)
N1_41 C1_41 C9_41 109.6(4)
C10_41 C1_41 C9_41 109.2(4)
N1_41 C1_41 C2_41 112.4(4)
C10_41 C1_41 C2_41 109.2(4)
C9_41 C1_41 C2_41 104.9(4)
C3_41 C2_41 C1_41 104.8(4)
C3_41 C2_41 H2_41 110.8
C1_41 C2_41 H2_41 110.8
C3_41 C2_41 H3_41 110.8
C1_41 C2_41 H3_41 110.8
H2_41 C2_41 H3_41 108.9
C8_41 C3_41 C2_41 102.9(4)
C8_41 C3_41 C4_41 112.1(4)
C2_41 C3_41 C4_41 116.5(4)
C8_41 C3_41 H4_41 108.3
C2_41 C3_41 H4_41 108.3
C4_41 C3_41 H4_41 108.3
C5_41 C4_41 C3_41 110.7(4)
C5_41 C4_41 H5_41 109.5
C3_41 C4_41 H5_41 109.5
C5_41 C4_41 H6_41 109.5
C3_41 C4_41 H6_41 109.5
H5_41 C4_41 H6_41 108.1
C6_41 C5_41 C4_41 123.6(5)
C6_41 C5_41 H7_41 118.2
C4_41 C5_41 H7_41 118.2
C5_41 C6_41 C7_41 125.4(6)
C5_41 C6_41 H8_41 117.3
C7_41 C6_41 H8_41 117.3
C8_41 C7_41 C6_41 108.6(5)
C8_41 C7_41 H9_41 110.0
C6_41 C7_41 H9_41 110.0
C8_41 C7_41 H10_41 110.0
C6_41 C7_41 H10_41 110.0
H9_41 C7_41 H10_41 108.4
C7_41 C8_41 C3_41 112.8(4)
C7_41 C8_41 C9_41 116.0(4)
C3_41 C8_41 C9_41 102.3(4)
C7_41 C8_41 H11_41 108.5
C3_41 C8_41 H11_41 108.5
C9_41 C8_41 H11_41 108.5
C8_41 C9_41 C1_41 103.5(4)
C8_41 C9_41 H12_41 111.1
C1_41 C9_41 H12_41 111.1
C8_41 C9_41 H13_41 111.1
C1_41 C9_41 H13_41 111.1
H12_41 C9_41 H13_41 109.0
O10_41 C10_41 N1_42 121.8(4)
O10_41 C10_41 C1_41 119.7(4)
N1_42 C10_41 C1_41 118.5(4)
C10_41 N1_42 C1_42 121.9(4)
C10_41 N1_42 H1_42 119.1
C1_42 N1_42 H1_42 119.1
N1_42 C1_42 C10_42 110.6(4)
N1_42 C1_42 C2_42 112.3(4)
C10_42 C1_42 C2_42 109.8(4)
N1_42 C1_42 C9_42 110.4(4)
C10_42 C1_42 C9_42 108.1(4)
C2_42 C1_42 C9_42 105.4(4)
C3_42 C2_42 C1_42 104.8(4)
C3_42 C2_42 H2_42 110.8
C1_42 C2_42 H2_42 110.8
C3_42 C2_42 H3_42 110.8
C1_42 C2_42 H3_42 110.8
H2_42 C2_42 H3_42 108.9
C2_42 C3_42 C8_42 103.3(4)
C2_42 C3_42 C4_42 116.8(4)
C8_42 C3_42 C4_42 110.6(4)
C2_42 C3_42 H4_42 108.6
C8_42 C3_42 H4_42 108.6
C4_42 C3_42 H4_42 108.6
C5_42 C4_42 C3_42 111.4(4)
C5_42 C4_42 H5_42 109.3
C3_42 C4_42 H5_42 109.3
C5_42 C4_42 H6_42 109.3
C3_42 C4_42 H6_42 109.3
H5_42 C4_42 H6_42 108.0
C6_42 C5_42 C4_42 122.9(5)
C6_42 C5_42 H7_42 118.6
C4_42 C5_42 H7_42 118.6
C5_42 C6_42 C7_42 124.7(5)
C5_42 C6_42 H8_42 117.6
C7_42 C6_42 H8_42 117.6
C8_42 C7_42 C6_42 109.6(4)
C8_42 C7_42 H9_42 109.7
C6_42 C7_42 H9_42 109.7
C8_42 C7_42 H10_42 109.7
C6_42 C7_42 H10_42 109.7
H9_42 C7_42 H10_42 108.2
C7_42 C8_42 C3_42 112.3(4)
C7_42 C8_42 C9_42 116.6(4)
C3_42 C8_42 C9_42 103.0(4)
C7_42 C8_42 H11_42 108.2
C3_42 C8_42 H11_42 108.2
C9_42 C8_42 H11_42 108.2
C8_42 C9_42 C1_42 104.0(4)
C8_42 C9_42 H12_42 110.9
C1_42 C9_42 H12_42 110.9
C8_42 C9_42 H13_42 110.9
C1_42 C9_42 H13_42 111.0
H12_42 C9_42 H13_42 109.0
O10_42 C10_42 N1_43 121.2(5)
O10_42 C10_42 C1_42 119.4(4)
N1_43 C10_42 C1_42 119.4(4)
C10_42 N1_43 C1_43 121.4(4)
C10_42 N1_43 H1_43 119.3
C1_43 N1_43 H1_43 119.3
N1_43 C1_43 C10_43 112.0(4)
N1_43 C1_43 C2_43 112.0(4)
C10_43 C1_43 C2_43 111.2(4)
N1_43 C1_43 C9_43 109.0(4)
C10_43 C1_43 C9_43 109.0(4)
C2_43 C1_43 C9_43 103.2(4)
C3_43 C2_43 C1_43 104.9(4)
C3_43 C2_43 H2_43 110.8
C1_43 C2_43 H2_43 110.8
C3_43 C2_43 H3_43 110.8
C1_43 C2_43 H3_43 110.8
H2_43 C2_43 H3_43 108.8
C8_43 C3_43 C2_43 103.1(4)
C8_43 C3_43 C4_43 111.8(5)
C2_43 C3_43 C4_43 117.7(5)
C8_43 C3_43 H4_43 107.9
C2_43 C3_43 H4_43 107.9
C4_43 C3_43 H4_43 107.9
C5_43 C4_43 C3_43 109.4(5)
C5_43 C4_43 H5_43 109.8
C3_43 C4_43 H5_43 109.8
C5_43 C4_43 H6_43 109.8
C3_43 C4_43 H6_43 109.8
H5_43 C4_43 H6_43 108.2
C6_43 C5_43 C4_43 125.7(6)
C6_43 C5_43 H7_43 117.2
C4_43 C5_43 H7_43 117.2
C5_43 C6_43 C7_43 123.0(7)
C5_43 C6_43 H8_43 118.5
C7_43 C6_43 H8_43 118.5
C6_43 C7_43 C8_43 111.3(6)
C6_43 C7_43 H9_43 109.4
C8_43 C7_43 H9_43 109.4
C6_43 C7_43 H10_43 109.4
C8_43 C7_43 H10_43 109.4
H9_43 C7_43 H10_43 108.0
C3_43 C8_43 C7_43 114.3(5)
C3_43 C8_43 C9_43 101.3(4)
C7_43 C8_43 C9_43 116.5(5)
C3_43 C8_43 H11_43 108.1
C7_43 C8_43 H11_43 108.1
C9_43 C8_43 H11_43 108.1
C8_43 C9_43 C1_43 104.5(4)
C8_43 C9_43 H12_43 110.8
C1_43 C9_43 H12_43 110.8
C8_43 C9_43 H13_43 110.8
C1_43 C9_43 H13_43 110.8
H12_43 C9_43 H13_43 108.9
O10_43 C10_43 N1_44 122.0(4)
O10_43 C10_43 C1_43 120.0(4)
N1_44 C10_43 C1_43 118.1(4)
C10_43 N1_44 C1_44 121.7(4)
C10_43 N1_44 H1_44 119.2
C1_44 N1_44 H1_44 119.2
N1_44 C1_44 C10_44 109.6(4)
N1_44 C1_44 C2_44 111.5(4)
C10_44 C1_44 C2_44 112.5(4)
N1_44 C1_44 C9_44 108.9(4)
C10_44 C1_44 C9_44 109.1(4)
C2_44 C1_44 C9_44 105.1(4)
C3_44 C2_44 C1_44 105.6(5)
C3_44 C2_44 H2_44 110.6
C1_44 C2_44 H2_44 110.6
C3_44 C2_44 H3_44 110.6
C1_44 C2_44 H3_44 110.6
H2_44 C2_44 H3_44 108.8
C8_44 C3_44 C2_44 105.0(4)
C8_44 C3_44 C4_44 109.6(5)
C2_44 C3_44 C4_44 119.3(5)
C8_44 C3_44 H4_44 107.5
C2_44 C3_44 H4_44 107.5
C4_44 C3_44 H4_44 107.5
C5_44 C4_44 C3_44 110.2(6)
C5_44 C4_44 H5_44 109.6
C3_44 C4_44 H5_44 109.6
C5_44 C4_44 H6_44 109.6
C3_44 C4_44 H6_44 109.6
H5_44 C4_44 H6_44 108.1
C6_44 C5_44 C4_44 126.5(6)
C6_44 C5_44 H7_44 116.7
C4_44 C5_44 H7_44 116.7
C5_44 C6_44 C7_44 120.4(7)
C5_44 C6_44 H8_44 119.8
C7_44 C6_44 H8_44 119.8
C6_44 C7_44 C8_44 111.3(6)
C6_44 C7_44 H9_44 109.4
C8_44 C7_44 H9_44 109.4
C6_44 C7_44 H10_44 109.4
C8_44 C7_44 H10_44 109.4
H9_44 C7_44 H10_44 108.0
C3_44 C8_44 C9_44 102.2(4)
C3_44 C8_44 C7_44 114.1(5)
C9_44 C8_44 C7_44 116.3(5)
C3_44 C8_44 H11_44 107.9
C9_44 C8_44 H11_44 107.9
C7_44 C8_44 H11_44 107.9
C8_44 C9_44 C1_44 102.9(4)
C8_44 C9_44 H12_44 111.2
C1_44 C9_44 H12_44 111.2
C8_44 C9_44 H13_44 111.2
C1_44 C9_44 H13_44 111.2
H12_44 C9_44 H13_44 109.1
O10_44 C10_44 N1_45 121.3(4)
O10_44 C10_44 C1_44 120.7(4)
N1_45 C10_44 C1_44 118.0(4)
C10_44 N1_45 C1_45 122.7(4)
C10_44 N1_45 H1_45 118.6
C1_45 N1_45 H1_45 118.6
N1_45 C1_45 C10_45 110.0(4)
N1_45 C1_45 C9_45 109.9(4)
C10_45 C1_45 C9_45 105.8(4)
N1_45 C1_45 C2_45 112.6(4)
C10_45 C1_45 C2_45 113.2(4)
C9_45 C1_45 C2_45 104.9(4)
C3_45 C2_45 C1_45 105.2(3)
C3_45 C2_45 H2_45 110.7
C1_45 C2_45 H2_45 110.7
C3_45 C2_45 H3_45 110.7
C1_45 C2_45 H3_45 110.7
H2_45 C2_45 H3_45 108.8
C8_45 C3_45 C4_45 109.3(4)
C8_45 C3_45 C2_45 103.8(3)
C4_45 C3_45 C2_45 117.1(4)
C8_45 C3_45 H4_45 108.8
C4_45 C3_45 H4_45 108.8
C2_45 C3_45 H4_45 108.8
C5_45 C4_45 C3_45 111.8(4)
C5_45 C4_45 H5_45 109.3
C3_45 C4_45 H5_45 109.3
C5_45 C4_45 H6_45 109.3
C3_45 C4_45 H6_45 109.3
H5_45 C4_45 H6_45 107.9
C6_45 C5_45 C4_45 123.2(5)
C6_45 C5_45 H7_45 118.4
C4_45 C5_45 H7_45 118.4
C5_45 C6_45 C7_45 123.4(5)
C5_45 C6_45 H8_45 118.3
C7_45 C6_45 H8_45 118.3
C6_45 C7_45 C8_45 110.4(4)
C6_45 C7_45 H9_45 109.6
C8_45 C7_45 H9_45 109.6
C6_45 C7_45 H10_45 109.6
C8_45 C7_45 H10_45 109.6
H9_45 C7_45 H10_45 108.1
C9_45 C8_45 C7_45 116.9(4)
C9_45 C8_45 C3_45 101.3(4)
C7_45 C8_45 C3_45 110.1(4)
C9_45 C8_45 H11_45 109.4
C7_45 C8_45 H11_45 109.4
C3_45 C8_45 H11_45 109.4
C8_45 C9_45 C1_45 103.9(4)
C8_45 C9_45 H12_45 111.0
C1_45 C9_45 H12_45 111.0
C8_45 C9_45 H13_45 111.0
C1_45 C9_45 H13_45 111.0
H12_45 C9_45 H13_45 109.0
O10_45 C10_45 N1_46 121.1(5)
O10_45 C10_45 C1_45 122.5(4)
N1_46 C10_45 C1_45 115.8(4)
C10_45 N1_46 C1_46 121.0(4)
C10_45 N1_46 H1_46 119.5
C1_46 N1_46 H1_46 119.5
N1_46 C1_46 C10_46 108.5(4)
N1_46 C1_46 C9_46 110.7(4)
C10_46 C1_46 C9_46 112.3(4)
N1_46 C1_46 C2_46 110.1(4)
C10_46 C1_46 C2_46 109.4(4)
C9_46 C1_46 C2_46 105.9(4)
C3_46 C2_46 C1_46 104.2(4)
C3_46 C2_46 H2_46 110.9
C1_46 C2_46 H2_46 110.9
C3_46 C2_46 H3_46 110.9
C1_46 C2_46 H3_46 110.9
H2_46 C2_46 H3_46 108.9
C2_46 C3_46 C8_46 104.3(4)
C2_46 C3_46 C4_46 117.1(5)
C8_46 C3_46 C4_46 112.6(5)
C2_46 C3_46 H4_46 107.4
C8_46 C3_46 H4_46 107.4
C4_46 C3_46 H4_46 107.4
C5_46 C4_46 C3_46 110.6(6)
C5_46 C4_46 H5_46 109.5
C3_46 C4_46 H5_46 109.5
C5_46 C4_46 H6_46 109.5
C3_46 C4_46 H6_46 109.5
H5_46 C4_46 H6_46 108.1
C6_46 C5_46 C4_46 124.3(7)
C6_46 C5_46 H7_46 117.9
C4_46 C5_46 H7_46 117.9
C5_46 C6_46 C7_46 124.0(7)
C5_46 C6_46 H8_46 118.0
C7_46 C6_46 H8_46 118.0
C6_46 C7_46 C8_46 110.3(5)
C6_46 C7_46 H9_46 109.6
C8_46 C7_46 H9_46 109.6
C6_46 C7_46 H10_46 109.6
C8_46 C7_46 H10_46 109.6
H9_46 C7_46 H10_46 108.1
C3_46 C8_46 C9_46 103.9(5)
C3_46 C8_46 C7_46 113.2(5)
C9_46 C8_46 C7_46 117.6(5)
C3_46 C8_46 H11_46 107.2
C9_46 C8_46 H11_46 107.2
C7_46 C8_46 H11_46 107.2
C8_46 C9_46 C1_46 103.5(4)
C8_46 C9_46 H12_46 111.1
C1_46 C9_46 H12_46 111.1
C8_46 C9_46 H13_46 111.1
C1_46 C9_46 H13_46 111.1
H12_46 C9_46 H13_46 109.0
O10_46 C10_46 O1E_46 123.3(5)
O10_46 C10_46 C1_46 125.3(5)
O1E_46 C10_46 C1_46 111.1(4)
C10_46 O1E_46 C1E_46 115.9(4)
O1E_46 C1E_46 C2E_46 111.6(5)
O1E_46 C1E_46 H14_46 109.3
C2E_46 C1E_46 H14_46 109.3
O1E_46 C1E_46 H15_46 109.3
C2E_46 C1E_46 H15_46 109.3
H14_46 C1E_46 H15_46 108.0
C1E_46 C2E_46 H16_46 109.5
C1E_46 C2E_46 H17_46 109.5
H16_46 C2E_46 H17_46 109.5
C1E_46 C2E_46 H18_46 109.5
H16_46 C2E_46 H18_46 109.5
H17_46 C2E_46 H18_46 109.5
C2_51 C1_51 O1'_51 102.1(8)
C2_51 C1_51 O1_51 99.9(8)
O1'_51 C1_51 O1_51 158.0(8)
C2_51 C1_51 H1_51 111.8
O1'_51 C1_51 H1_51 59.9
O1_51 C1_51 H1_51 111.8
C2_51 C1_51 H2_51 111.8
O1'_51 C1_51 H2_51 58.9
O1_51 C1_51 H2_51 111.8
H1_51 C1_51 H2_51 109.5
C1_51 C2_51 H3_51 109.5
C1_51 C2_51 H4_51 109.5
H3_51 C2_51 H4_51 109.5
C1_51 C2_51 H5_51 109.5
H3_51 C2_51 H5_51 109.5
H4_51 C2_51 H5_51 109.5
C1_51 O1_51 H6_51 109.5
C1_51 O1'_51 H6'_51 109.5
C2_52 C1_52 O1_52 108.6(12)
C2_52 C1_52 O1'_52 93.4(10)
O1_52 C1_52 O1'_52 157.7(10)
C2_52 C1_52 H1_52 110.0
O1_52 C1_52 H1_52 110.0
O1'_52 C1_52 H1_52 63.6
C2_52 C1_52 H2_52 110.0
O1_52 C1_52 H2_52 110.0
O1'_52 C1_52 H2_52 57.1
H1_52 C1_52 H2_52 108.3
C1_52 C2_52 H3_52 109.5
C1_52 C2_52 H4_52 109.5
H3_52 C2_52 H4_52 109.5
C1_52 C2_52 H5_52 109.5
H3_52 C2_52 H5_52 109.5
H4_52 C2_52 H5_52 109.5
C1_52 O1_52 H6_52 109.5
C1_52 O1'_52 H6'_52 109.5

loop_
_geom_bond_atom_site_label_1
_geom_bond_atom_site_label_2
_geom_bond_distance
C1_10 O1_10 1.474(6)
C1_10 C4_10 1.517(8)
C1_10 C3_10 1.521(8)
C1_10 C2_10 1.532(7)
C2_10 H1_10 0.9800
C2_10 H2_10 0.9800
C2_10 H3_10 0.9800
C3_10 H4_10 0.9800
C3_10 H5_10 0.9800
C3_10 H6_10 0.9800
C4_10 H7_10 0.9800
C4_10 H8_10 0.9800
C4_10 H9_10 0.9800
O1_10 C5_10 1.349(6)
C5_10 O5_10 1.224(6)
C5_10 N1_11 1.362(6)
N1_11 C1_11 1.459(6)
N1_11 H1_11 0.8800
C1_11 C10_11 1.543(7)
C1_11 C9_11 1.555(6)
C1_11 C2_11 1.567(6)
C2_11 C3_11 1.513(6)
C2_11 H2_11 0.9900
C2_11 H3_11 0.9900
C3_11 C4_11 1.516(7)
C3_11 C8_11 1.530(6)
C3_11 H4_11 1.0000
C4_11 C5_11 1.499(7)
C4_11 H5_11 0.9900
C4_11 H6_11 0.9900
C5_11 C6_11 1.349(7)
C5_11 H7_11 0.9500
C6_11 C7_11 1.475(7)
C6_11 H8_11 0.9500
C7_11 C8_11 1.528(6)
C7_11 H9_11 0.9900
C7_11 H10_11 0.9900
C8_11 C9_11 1.519(6)
C8_11 H11_11 1.0000
C9_11 H12_11 0.9900
C9_11 H13_11 0.9900
C10_11 O10_11 1.242(5)
C10_11 N1_12 1.339(6)
N1_12 C1_12 1.454(6)
N1_12 H1_12 0.8800
C1_12 C10_12 1.517(7)
C1_12 C2_12 1.562(6)
C1_12 C9_12 1.566(6)
C2_12 C3_12 1.523(6)
C2_12 H2_12 0.9900
C2_12 H3_12 0.9900
C3_12 C4_12 1.523(7)
C3_12 C8_12 1.534(6)
C3_12 H4_12 1.0000
C4_12 C5_12 1.478(7)
C4_12 H5_12 0.9900
C4_12 H6_12 0.9900
C5_12 C6_12 1.345(8)
C5_12 H7_12 0.9500
C6_12 C7_12 1.491(8)
C6_12 H8_12 0.9500
C7_12 C8_12 1.511(6)
C7_12 H9_12 0.9900
C7_12 H10_12 0.9900
C8_12 C9_12 1.528(6)
C8_12 H11_12 1.0000
C9_12 H12_12 0.9900
C9_12 H13_12 0.9900
C10_12 O10_12 1.247(6)
C10_12 N1_13 1.342(6)
N1_13 C1_13 1.464(6)
N1_13 H1_13 0.8800
C1_13 C10_13 1.532(7)
C1_13 C2_13 1.553(7)
C1_13 C9_13 1.564(6)
C2_13 C3_13 1.532(6)
C2_13 H2_13 0.9900
C2_13 H3_13 0.9900
C3_13 C4_13 1.517(6)
C3_13 C8_13 1.532(6)
C3_13 H4_13 1.0000
C4_13 C5_13 1.493(7)
C4_13 H5_13 0.9900
C4_13 H6_13 0.9900
C5_13 C6_13 1.311(7)
C5_13 H7_13 0.9500
C6_13 C7_13 1.498(7)
C6_13 H8_13 0.9500
C7_13 C8_13 1.531(6)
C7_13 H9_13 0.9900
C7_13 H10_13 0.9900
C8_13 C9_13 1.509(6)
C8_13 H11_13 1.0000
C9_13 H12_13 0.9900
C9_13 H13_13 0.9900
C10_13 O10_13 1.238(6)
C10_13 N1_14 1.340(6)
N1_14 C1_14 1.461(6)
N1_14 H1_14 0.8800
C1_14 C10_14 1.525(7)
C1_14 C2_14 1.561(6)
C1_14 C9_14 1.561(7)
C2_14 C3_14 1.524(6)
C2_14 H2_14 0.9900
C2_14 H3_14 0.9900
C3_14 C4_14 1.520(6)
C3_14 C8_14 1.529(6)
C3_14 H4_14 1.0000
C4_14 C5_14 1.486(8)
C4_14 H5_14 0.9900
C4_14 H6_14 0.9900
C5_14 C6_14 1.317(7)
C5_14 H7_14 0.9500
C6_14 C7_14 1.526(7)
C6_14 H8_14 0.9500
C7_14 C8_14 1.533(7)
C7_14 H9_14 0.9900
C7_14 H10_14 0.9900
C8_14 C9_14 1.519(6)
C8_14 H11_14 1.0000
C9_14 H12_14 0.9900
C9_14 H13_14 0.9900
C10_14 O10_14 1.235(5)
C10_14 N1_15 1.349(6)
N1_15 C1_15 1.472(6)
N1_15 H1_15 0.8800
C1_15 C10_15 1.520(8)
C1_15 C2_15 1.536(7)
C1_15 C9_15 1.581(7)
C2_15 C3_15 1.521(6)
C2_15 H2_15 0.9900
C2_15 H3_15 0.9900
C3_15 C8_15 1.502(7)
C3_15 C4_15 1.541(8)
C3_15 H4_15 1.0000
C4_15 C5_15 1.535(8)
C4_15 H5_15 0.9900
C4_15 H6_15 0.9900
C5_15 C6_15 1.343(8)
C5_15 H7_15 0.9500
C6_15 C7_15 1.475(8)
C6_15 H8_15 0.9500
C7_15 C8_15 1.522(7)
C7_15 H9_15 0.9900
C7_15 H10_15 0.9900
C8_15 C9_15 1.497(7)
C8_15 H11_15 1.0000
C9_15 H12_15 0.9900
C9_15 H13_15 0.9900
C10_15 O10_15 1.227(6)
C10_15 N1_16 1.327(7)
N1_16 C1_16 1.465(7)
N1_16 H1_16 0.8800
C1_16 C10_16 1.519(9)
C1_16 C2_16 1.553(8)
C1_16 C9_16 1.553(7)
C2_16 C3_16 1.518(8)
C2_16 H2_16 0.9900
C2_16 H3_16 0.9900
C3_16 C8_16 1.506(7)
C3_16 C4_16 1.547(8)
C3_16 H4_16 1.0000
C4_16 C5_16 1.502(9)
C4_16 H5_16 0.9900
C4_16 H6_16 0.9900
C5_16 C6_16 1.298(9)
C5_16 H7_16 0.9500
C6_16 C7_16 1.504(8)
C6_16 H8_16 0.9500
C7_16 C8_16 1.532(7)
C7_16 H9_16 0.9900
C7_16 H10_16 0.9900
C8_16 C9_16 1.515(7)
C8_16 H11_16 1.0000
C9_16 H12_16 0.9900
C9_16 H13_16 0.9900
C10_16 O10_16 1.217(8)
C10_16 O1E_16 1.337(8)
O1E_16 C1E_16 1.732(14)
C1E_16 C2E_16 1.248(12)
C1E_16 H14_16 0.9900
C1E_16 H15_16 0.9900
C2E_16 H16_16 0.9800
C2E_16 H17_16 0.9800
C2E_16 H18_16 0.9800
C1_20 O1_20 1.495(6)
C1_20 C3_20 1.503(8)
C1_20 C4_20 1.514(8)
C1_20 C2_20 1.537(8)
C2_20 H1_20 0.9800
C2_20 H2_20 0.9800
C2_20 H3_20 0.9800
C3_20 H4_20 0.9800
C3_20 H5_20 0.9800
C3_20 H6_20 0.9800
C4_20 H7_20 0.9800
C4_20 H8_20 0.9800
C4_20 H9_20 0.9800
O1_20 C5_20 1.347(6)
C5_20 O5_20 1.221(6)
C5_20 N1_21 1.341(6)
N1_21 C1_21 1.465(6)
N1_21 H1_21 0.8800
C1_21 C10_21 1.532(7)
C1_21 C9_21 1.540(7)
C1_21 C2_21 1.559(6)
C2_21 C3_21 1.531(6)
C2_21 H2_21 0.9900
C2_21 H3_21 0.9900
C3_21 C8_21 1.501(6)
C3_21 C4_21 1.515(7)
C3_21 H4_21 1.0000
C4_21 C5_21 1.526(7)
C4_21 H5_21 0.9900
C4_21 H6_21 0.9900
C5_21 C6_21 1.330(7)
C5_21 H7_21 0.9500
C6_21 C7_21 1.496(8)
C6_21 H8_21 0.9500
C7_21 C8_21 1.505(6)
C7_21 H9_21 0.9900
C7_21 H10_21 0.9900
C8_21 C9_21 1.531(7)
C8_21 H11_21 1.0000
C9_21 H12_21 0.9900
C9_21 H13_21 0.9900
C10_21 O10_21 1.237(6)
C10_21 N1_22 1.350(6)
N1_22 C1_22 1.470(6)
N1_22 H1_22 0.8800
C1_22 C10_22 1.535(7)
C1_22 C9_22 1.548(7)
C1_22 C2_22 1.556(6)
C2_22 C3_22 1.528(6)
C2_22 H2_22 0.9900
C2_22 H3_22 0.9900
C3_22 C8_22 1.500(7)
C3_22 C4_22 1.515(6)
C3_22 H4_22 1.0000
C4_22 C5_22 1.515(8)
C4_22 H5_22 0.9900
C4_22 H6_22 0.9900
C5_22 C6_22 1.290(8)
C5_22 H7_22 0.9500
C6_22 C7_22 1.532(7)
C6_22 H8_22 0.9500
C7_22 C8_22 1.520(7)
C7_22 H9_22 0.9900
C7_22 H10_22 0.9900
C8_22 C9_22 1.516(6)
C8_22 H11_22 1.0000
C9_22 H12_22 0.9900
C9_22 H13_22 0.9900
C10_22 O10_22 1.230(6)
C10_22 N1_23 1.340(6)
N1_23 C1_23 1.467(6)
N1_23 H1_23 0.8800
C1_23 C10_23 1.533(7)
C1_23 C9_23 1.558(6)
C1_23 C2_23 1.562(6)
C2_23 C3_23 1.528(6)
C2_23 H2_23 0.9900
C2_23 H3_23 0.9900
C3_23 C8_23 1.494(6)
C3_23 C4_23 1.505(6)
C3_23 H4_23 1.0000
C4_23 C5_23 1.500(7)
C4_23 H5_23 0.9900
C4_23 H6_23 0.9900
C5_23 C6_23 1.319(7)
C5_23 H7_23 0.9500
C6_23 C7_23 1.529(7)
C6_23 H8_23 0.9500
C7_23 C8_23 1.506(7)
C7_23 H9_23 0.9900
C7_23 H10_23 0.9900
C8_23 C9_23 1.531(6)
C8_23 H11_23 1.0000
C9_23 H12_23 0.9900
C9_23 H13_23 0.9900
C10_23 O10_23 1.240(6)
C10_23 N1_24 1.338(6)
N1_24 C1_24 1.470(6)
N1_24 H1_24 0.8800
C1_24 C9_24 1.543(6)
C1_24 C10_24 1.544(7)
C1_24 C2_24 1.548(6)
C2_24 C3_24 1.528(6)
C2_24 H2_24 0.9900
C2_24 H3_24 0.9900
C3_24 C8_24 1.502(6)
C3_24 C4_24 1.510(7)
C3_24 H4_24 1.0000
C4_24 C5_24 1.495(7)
C4_24 H5_24 0.9900
C4_24 H6_24 0.9900
C5_24 C6_24 1.328(7)
C5_24 H7_24 0.9500
C6_24 C7_24 1.521(8)
C6_24 H8_24 0.9500
C7_24 C8_24 1.536(6)
C7_24 H9_24 0.9900
C7_24 H10_24 0.9900
C8_24 C9_24 1.533(7)
C8_24 H11_24 1.0000
C9_24 H12_24 0.9900
C9_24 H13_24 0.9900
C10_24 O10_24 1.226(5)
C10_24 N1_25 1.360(6)
N1_25 C1_25 1.451(6)
N1_25 H1_25 0.8800
C1_25 C10_25 1.523(7)
C1_25 C9_25 1.552(7)
C1_25 C2_25 1.553(6)
C2_25 C3_25 1.545(6)
C2_25 H2_25 0.9900
C2_25 H3_25 0.9900
C3_25 C8_25 1.509(7)
C3_25 C4_25 1.516(6)
C3_25 H4_25 1.0000
C4_25 C5_25 1.524(8)
C4_25 H5_25 0.9900
C4_25 H6_25 0.9900
C5_25 C6_25 1.280(8)
C5_25 H7_25 0.9500
C6_25 C7_25 1.501(8)
C6_25 H8_25 0.9500
C7_25 C8_25 1.509(7)
C7_25 H9_25 0.9900
C7_25 H10_25 0.9900
C8_25 C9_25 1.516(7)
C8_25 H11_25 1.0000
C9_25 H12_25 0.9900
C9_25 H13_25 0.9900
C10_25 O10_25 1.262(6)
C10_25 N1_26 1.332(6)
N1_26 C1_26 1.456(6)
N1_26 H1_26 0.8800
C1_26 C10_26 1.528(8)
C1_26 C2_26 1.547(7)
C1_26 C9_26 1.564(7)
C2_26 C3_26 1.523(7)
C2_26 H2_26 0.9900
C2_26 H3_26 0.9900
C3_26 C8_26 1.509(7)
C3_26 C4_26 1.524(7)
C3_26 H4_26 1.0000
C4_26 C5_26 1.467(9)
C4_26 H5_26 0.9900
C4_26 H6_26 0.9900
C5_26 C6_26 1.328(9)
C5_26 H7_26 0.9500
C6_26 C7_26 1.518(9)
C6_26 H8_26 0.9500
C7_26 C8_26 1.541(8)
C7_26 H9_26 0.9900
C7_26 H10_26 0.9900
C8_26 C9_26 1.528(7)
C8_26 H11_26 1.0000
C9_26 H12_26 0.9900
C9_26 H13_26 0.9900
C10_26 O10_26 1.207(7)
C10_26 O1E_26 1.334(6)
O1E_26 C1E_26 1.458(6)
C1E_26 C2E_26 1.473(8)
C1E_26 H14_26 0.9900
C1E_26 H15_26 0.9900
C2E_26 H16_26 0.9800
C2E_26 H17_26 0.9800
C2E_26 H18_26 0.9800
C1_30 O1_30 1.483(6)
C1_30 C4_30 1.487(8)
C1_30 C2_30 1.520(8)
C1_30 C3_30 1.527(9)
C2_30 H1_30 0.9800
C2_30 H2_30 0.9800
C2_30 H3_30 0.9800
C3_30 H4_30 0.9800
C3_30 H5_30 0.9800
C3_30 H6_30 0.9800
C4_30 H7_30 0.9800
C4_30 H8_30 0.9800
C4_30 H9_30 0.9800
O1_30 C5_30 1.337(6)
C5_30 O5_30 1.225(6)
C5_30 N1_31 1.345(6)
N1_31 C1_31 1.468(7)
N1_31 H1_31 0.8800
C1_31 C10_31 1.531(7)
C1_31 C9_31 1.546(7)
C1_31 C2_31 1.560(7)
C2_31 C3_31 1.502(7)
C2_31 H2_31 0.9900
C2_31 H3_31 0.9900
C3_31 C8_31 1.516(6)
C3_31 C4_31 1.517(7)
C3_31 H4_31 1.0000
C4_31 C5_31 1.498(7)
C4_31 H5_31 0.9900
C4_31 H6_31 0.9900
C5_31 C6_31 1.327(7)
C5_31 H7_31 0.9500
C6_31 C7_31 1.496(7)
C6_31 H8_31 0.9500
C7_31 C8_31 1.520(6)
C7_31 H9_31 0.9900
C7_31 H10_31 0.9900
C8_31 C9_31 1.527(7)
C8_31 H11_31 1.0000
C9_31 H12_31 0.9900
C9_31 H13_31 0.9900
C10_31 O10_31 1.212(6)
C10_31 N1_32 1.359(6)
N1_32 C1_32 1.472(7)
N1_32 H1_32 0.8800
C1_32 C10_32 1.513(7)
C1_32 C9_32 1.549(6)
C1_32 C2_32 1.552(6)
C2_32 C3_32 1.534(6)
C2_32 H2_32 0.9900
C2_32 H3_32 0.9900
C3_32 C8_32 1.505(6)
C3_32 C4_32 1.511(6)
C3_32 H4_32 1.0000
C4_32 C5_32 1.508(6)
C4_32 H5_32 0.9900
C4_32 H6_32 0.9900
C5_32 C6_32 1.306(7)
C5_32 H7_32 0.9500
C6_32 C7_32 1.500(7)
C6_32 H8_32 0.9500
C7_32 C8_32 1.535(6)
C7_32 H9_32 0.9900
C7_32 H10_32 0.9900
C8_32 C9_32 1.520(6)
C8_32 H11_32 1.0000
C9_32 H12_32 0.9900
C9_32 H13_32 0.9900
C10_32 O10_32 1.232(6)
C10_32 N1_33 1.353(6)
N1_33 C1_33 1.479(6)
N1_33 H1_33 0.8800
C1_33 C9_33 1.528(7)
C1_33 C10_33 1.531(7)
C1_33 C2_33 1.562(6)
C2_33 C3_33 1.517(7)
C2_33 H2_33 0.9900
C2_33 H3_33 0.9900
C3_33 C8_33 1.490(6)
C3_33 C4_33 1.518(7)
C3_33 H4_33 1.0000
C4_33 C5_33 1.491(8)
C4_33 H5_33 0.9900
C4_33 H6_33 0.9900
C5_33 C6_33 1.337(8)
C5_33 H7_33 0.9500
C6_33 C7_33 1.506(7)
C6_33 H8_33 0.9500
C7_33 C8_33 1.500(7)
C7_33 H9_33 0.9900
C7_33 H10_33 0.9900
C8_33 C9_33 1.541(6)
C8_33 H11_33 1.0000
C9_33 H12_33 0.9900
C9_33 H13_33 0.9900
C10_33 O10_33 1.233(6)
C10_33 N1_34 1.356(6)
N1_34 C1_34 1.474(6)
N1_34 H1_34 0.8800
C1_34 C10_34 1.525(7)
C1_34 C9_34 1.552(7)
C1_34 C2_34 1.562(7)
C2_34 C3_34 1.522(7)
C2_34 H2_34 0.9900
C2_34 H3_34 0.9900
C3_34 C4_34 1.491(9)
C3_34 C8_34 1.504(9)
C3_34 H4_34 1.0000
C4_34 C5_34 1.521(9)
C4_34 H5_34 0.9900
C4_34 H6_34 0.9900
C5_34 C6_34 1.342(10)
C5_34 H7_34 0.9500
C6_34 C7_34 1.459(10)
C6_34 H8_34 0.9500
C7_34 C8_34 1.522(7)
C7_34 H9_34 0.9900
C7_34 H10_34 0.9900
C8_34 C9_34 1.521(8)
C8_34 H11_34 1.0000
C9_34 H12_34 0.9900
C9_34 H13_34 0.9900
C10_34 O10_34 1.217(6)
C10_34 N1_35 1.349(6)
N1_35 C1_35 1.481(6)
N1_35 H1_35 0.8800
C1_35 C10_35 1.519(7)
C1_35 C9_35 1.542(6)
C1_35 C2_35 1.573(6)
C2_35 C3_35 1.536(6)
C2_35 H2_35 0.9900
C2_35 H3_35 0.9900
C3_35 C8_35 1.504(6)
C3_35 C4_35 1.509(6)
C3_35 H4_35 1.0000
C4_35 C5_35 1.506(7)
C4_35 H5_35 0.9900
C4_35 H6_35 0.9900
C5_35 C6_35 1.304(7)
C5_35 H7_35 0.9500
C6_35 C7_35 1.499(7)
C6_35 H8_35 0.9500
C7_35 C8_35 1.516(6)
C7_35 H9_35 0.9900
C7_35 H10_35 0.9900
C8_35 C9_35 1.533(6)
C8_35 H11_35 1.0000
C9_35 H12_35 0.9900
C9_35 H13_35 0.9900
C10_35 O10_35 1.240(5)
C10_35 N1_36 1.326(6)
N1_36 C1_36 1.456(6)
N1_36 H1_36 0.8800
C1_36 C10_36 1.510(7)
C1_36 C2_36 1.555(6)
C1_36 C9_36 1.572(6)
C2_36 C3_36 1.537(6)
C2_36 H2_36 0.9900
C2_36 H3_36 0.9900
C3_36 C4_36 1.507(7)
C3_36 C8_36 1.514(7)
C3_36 H4_36 1.0000
C4_36 C5_36 1.516(8)
C4_36 H5_36 0.9900
C4_36 H6_36 0.9900
C5_36 C6_36 1.329(8)
C5_36 H7_36 0.9500
C6_36 C7_36 1.489(8)
C6_36 H8_36 0.9500
C7_36 C8_36 1.518(7)
C7_36 H9_36 0.9900
C7_36 H10_36 0.9900
C8_36 C9_36 1.519(7)
C8_36 H11_36 1.0000
C9_36 H12_36 0.9900
C9_36 H13_36 0.9900
C10_36 O10_36 1.220(6)
C10_36 O1E_36 1.344(6)
O1E_36 C1E_36 1.458(6)
C1E_36 C2E_36 1.484(8)
C1E_36 H14_36 0.9900
C1E_36 H15_36 0.9900
C2E_36 H16_36 0.9800
C2E_36 H17_36 0.9800
C2E_36 H18_36 0.9800
C1_40 O1_40 1.465(6)
C1_40 C4_40 1.493(7)
C1_40 C2_40 1.498(8)
C1_40 C3_40 1.543(7)
C2_40 H1_40 0.9800
C2_40 H2_40 0.9800
C2_40 H3_40 0.9800
C3_40 H4_40 0.9800
C3_40 H5_40 0.9800
C3_40 H6_40 0.9800
C4_40 H7_40 0.9800
C4_40 H8_40 0.9800
C4_40 H9_40 0.9800
O1_40 C5_40 1.366(6)
C5_40 O5_40 1.201(6)
C5_40 N1_41 1.374(6)
N1_41 C1_41 1.451(6)
N1_41 H1_41 0.8800
C1_41 C10_41 1.531(7)
C1_41 C9_41 1.567(6)
C1_41 C2_41 1.571(6)
C2_41 C3_41 1.523(6)
C2_41 H2_41 0.9900
C2_41 H3_41 0.9900
C3_41 C8_41 1.515(6)
C3_41 C4_41 1.524(6)
C3_41 H4_41 1.0000
C4_41 C5_41 1.510(8)
C4_41 H5_41 0.9900
C4_41 H6_41 0.9900
C5_41 C6_41 1.323(8)
C5_41 H7_41 0.9500
C6_41 C7_41 1.511(7)
C6_41 H8_41 0.9500
C7_41 C8_41 1.503(6)
C7_41 H9_41 0.9900
C7_41 H10_41 0.9900
C8_41 C9_41 1.539(6)
C8_41 H11_41 1.0000
C9_41 H12_41 0.9900
C9_41 H13_41 0.9900
C10_41 O10_41 1.261(5)
C10_41 N1_42 1.323(6)
N1_42 C1_42 1.454(6)
N1_42 H1_42 0.8800
C1_42 C10_42 1.539(7)
C1_42 C2_42 1.554(6)
C1_42 C9_42 1.557(6)
C2_42 C3_42 1.509(6)
C2_42 H2_42 0.9900
C2_42 H3_42 0.9900
C3_42 C8_42 1.513(6)
C3_42 C4_42 1.530(6)
C3_42 H4_42 1.0000
C4_42 C5_42 1.501(7)
C4_42 H5_42 0.9900
C4_42 H6_42 0.9900
C5_42 C6_42 1.329(7)
C5_42 H7_42 0.9500
C6_42 C7_42 1.517(7)
C6_42 H8_42 0.9500
C7_42 C8_42 1.504(6)
C7_42 H9_42 0.9900
C7_42 H10_42 0.9900
C8_42 C9_42 1.523(6)
C8_42 H11_42 1.0000
C9_42 H12_42 0.9900
C9_42 H13_42 0.9900
C10_42 O10_42 1.241(6)
C10_42 N1_43 1.336(6)
N1_43 C1_43 1.457(6)
N1_43 H1_43 0.8800
C1_43 C10_43 1.516(6)
C1_43 C2_43 1.572(7)
C1_43 C9_43 1.573(6)
C2_43 C3_43 1.530(7)
C2_43 H2_43 0.9900
C2_43 H3_43 0.9900
C3_43 C8_43 1.502(7)
C3_43 C4_43 1.535(7)
C3_43 H4_43 1.0000
C4_43 C5_43 1.500(8)
C4_43 H5_43 0.9900
C4_43 H6_43 0.9900
C5_43 C6_43 1.341(9)
C5_43 H7_43 0.9500
C6_43 C7_43 1.482(9)
C6_43 H8_43 0.9500
C7_43 C8_43 1.515(7)
C7_43 H9_43 0.9900
C7_43 H10_43 0.9900
C8_43 C9_43 1.518(7)
C8_43 H11_43 1.0000
C9_43 H12_43 0.9900
C9_43 H13_43 0.9900
C10_43 O10_43 1.249(6)
C10_43 N1_44 1.320(6)
N1_44 C1_44 1.472(6)
N1_44 H1_44 0.8800
C1_44 C10_44 1.541(6)
C1_44 C2_44 1.547(6)
C1_44 C9_44 1.553(7)
C2_44 C3_44 1.527(7)
C2_44 H2_44 0.9900
C2_44 H3_44 0.9900
C3_44 C8_44 1.501(8)
C3_44 C4_44 1.541(7)
C3_44 H4_44 1.0000
C4_44 C5_44 1.508(9)
C4_44 H5_44 0.9900
C4_44 H6_44 0.9900
C5_44 C6_44 1.390(10)
C5_44 H7_44 0.9500
C6_44 C7_44 1.473(9)
C6_44 H8_44 0.9500
C7_44 C8_44 1.542(8)
C7_44 H9_44 0.9900
C7_44 H10_44 0.9900
C8_44 C9_44 1.536(7)
C8_44 H11_44 1.0000
C9_44 H12_44 0.9900
C9_44 H13_44 0.9900
C10_44 O10_44 1.257(5)
C10_44 N1_45 1.342(6)
N1_45 C1_45 1.454(6)
N1_45 H1_45 0.8800
C1_45 C10_45 1.518(7)
C1_45 C9_45 1.552(6)
C1_45 C2_45 1.553(6)
C2_45 C3_45 1.532(6)
C2_45 H2_45 0.9900
C2_45 H3_45 0.9900
C3_45 C8_45 1.526(5)
C3_45 C4_45 1.530(6)
C3_45 H4_45 1.0000
C4_45 C5_45 1.499(7)
C4_45 H5_45 0.9900
C4_45 H6_45 0.9900
C5_45 C6_45 1.340(7)
C5_45 H7_45 0.9500
C6_45 C7_45 1.508(7)
C6_45 H8_45 0.9500
C7_45 C8_45 1.522(6)
C7_45 H9_45 0.9900
C7_45 H10_45 0.9900
C8_45 C9_45 1.519(6)
C8_45 H11_45 1.0000
C9_45 H12_45 0.9900
C9_45 H13_45 0.9900
C10_45 O10_45 1.245(6)
C10_45 N1_46 1.344(6)
N1_46 C1_46 1.466(7)
N1_46 H1_46 0.8800
C1_46 C10_46 1.536(8)
C1_46 C9_46 1.552(7)
C1_46 C2_46 1.569(7)
C2_46 C3_46 1.503(7)
C2_46 H2_46 0.9900
C2_46 H3_46 0.9900
C3_46 C8_46 1.505(7)
C3_46 C4_46 1.522(7)
C3_46 H4_46 1.0000
C4_46 C5_46 1.510(9)
C4_46 H5_46 0.9900
C4_46 H6_46 0.9900
C5_46 C6_46 1.329(9)
C5_46 H7_46 0.9500
C6_46 C7_46 1.515(9)
C6_46 H8_46 0.9500
C7_46 C8_46 1.518(7)
C7_46 H9_46 0.9900
C7_46 H10_46 0.9900
C8_46 C9_46 1.507(7)
C8_46 H11_46 1.0000
C9_46 H12_46 0.9900
C9_46 H13_46 0.9900
C10_46 O10_46 1.197(6)
C10_46 O1E_46 1.347(6)
O1E_46 C1E_46 1.461(7)
C1E_46 C2E_46 1.493(8)
C1E_46 H14_46 0.9900
C1E_46 H15_46 0.9900
C2E_46 H16_46 0.9800
C2E_46 H17_46 0.9800
C2E_46 H18_46 0.9800
C1_51 C2_51 1.437(10)
C1_51 O1'_51 1.461(12)
C1_51 O1_51 1.554(12)
C1_51 H1_51 0.9900
C1_51 H2_51 0.9900
C2_51 H3_51 0.9800
C2_51 H4_51 0.9800
C2_51 H5_51 0.9800
O1_51 H6_51 0.8400
O1'_51 H6'_51 0.8400
C1_52 C2_52 1.388(12)
C1_52 O1_52 1.547(18)
C1_52 O1'_52 1.690(15)
C1_52 H1_52 0.9900
C1_52 H2_52 0.9900
C2_52 H3_52 0.9800
C2_52 H4_52 0.9800
C2_52 H5_52 0.9800
O1_52 H6_52 0.8400
O1'_52 H6'_52 0.8400

loop_
_geom_torsion_atom_site_label_1
_geom_torsion_atom_site_label_2
_geom_torsion_atom_site_label_3
_geom_torsion_atom_site_label_4
_geom_torsion
C4_10 C1_10 O1_10 C5_10 -177.8(4)
C3_10 C1_10 O1_10 C5_10 63.8(6)
C2_10 C1_10 O1_10 C5_10 -60.6(6)
C1_10 O1_10 C5_10 O5_10 2.2(7)
C1_10 O1_10 C5_10 N1_11 -177.1(4)
O5_10 C5_10 N1_11 C1_11 4.6(7)
O1_10 C5_10 N1_11 C1_11 -176.1(4)
C5_10 N1_11 C1_11 C10_11 -61.1(5)
C5_10 N1_11 C1_11 C9_11 179.9(4)
C5_10 N1_11 C1_11 C2_11 64.6(6)
N1_11 C1_11 C2_11 C3_11 122.6(5)
C10_11 C1_11 C2_11 C3_11 -111.4(5)
C9_11 C1_11 C2_11 C3_11 5.3(5)
C1_11 C2_11 C3_11 C4_11 -152.2(5)
C1_11 C2_11 C3_11 C8_11 -30.3(5)
C2_11 C3_11 C4_11 C5_11 164.1(5)
C8_11 C3_11 C4_11 C5_11 45.8(6)
C3_11 C4_11 C5_11 C6_11 -14.2(9)
C4_11 C5_11 C6_11 C7_11 -3.8(10)
C5_11 C6_11 C7_11 C8_11 -11.3(8)
C6_11 C7_11 C8_11 C9_11 161.1(5)
C6_11 C7_11 C8_11 C3_11 43.5(6)
C2_11 C3_11 C8_11 C9_11 44.4(5)
C4_11 C3_11 C8_11 C9_11 171.2(4)
C2_11 C3_11 C8_11 C7_11 170.9(4)
C4_11 C3_11 C8_11 C7_11 -62.3(6)
C7_11 C8_11 C9_11 C1_11 -163.1(4)
C3_11 C8_11 C9_11 C1_11 -40.8(5)
N1_11 C1_11 C9_11 C8_11 -98.3(4)
C10_11 C1_11 C9_11 C8_11 140.6(4)
C2_11 C1_11 C9_11 C8_11 21.9(5)
N1_11 C1_11 C10_11 O10_11 154.3(4)
C9_11 C1_11 C10_11 O10_11 -86.8(5)
C2_11 C1_11 C10_11 O10_11 27.7(6)
N1_11 C1_11 C10_11 N1_12 -25.2(6)
C9_11 C1_11 C10_11 N1_12 93.7(5)
C2_11 C1_11 C10_11 N1_12 -151.8(4)
O10_11 C10_11 N1_12 C1_12 1.0(7)
C1_11 C10_11 N1_12 C1_12 -179.5(4)
C10_11 N1_12 C1_12 C10_12 -60.9(6)
C10_11 N1_12 C1_12 C2_12 64.3(6)
C10_11 N1_12 C1_12 C9_12 178.4(4)
N1_12 C1_12 C2_12 C3_12 118.7(4)
C10_12 C1_12 C2_12 C3_12 -116.3(4)
C9_12 C1_12 C2_12 C3_12 0.9(5)
C1_12 C2_12 C3_12 C4_12 -148.2(4)
C1_12 C2_12 C3_12 C8_12 -26.7(5)
C2_12 C3_12 C4_12 C5_12 162.6(5)
C8_12 C3_12 C4_12 C5_12 44.7(6)
C3_12 C4_12 C5_12 C6_12 -15.4(8)
C4_12 C5_12 C6_12 C7_12 0.3(10)
C5_12 C6_12 C7_12 C8_12 -15.9(8)
C6_12 C7_12 C8_12 C9_12 164.8(5)
C6_12 C7_12 C8_12 C3_12 46.2(6)
C4_12 C3_12 C8_12 C7_12 -62.2(6)
C2_12 C3_12 C8_12 C7_12 170.4(4)
C4_12 C3_12 C8_12 C9_12 170.0(4)
C2_12 C3_12 C8_12 C9_12 42.6(5)
C7_12 C8_12 C9_12 C1_12 -165.7(4)
C3_12 C8_12 C9_12 C1_12 -42.4(5)
N1_12 C1_12 C9_12 C8_12 -93.8(5)
C10_12 C1_12 C9_12 C8_12 144.3(4)
C2_12 C1_12 C9_12 C8_12 25.4(5)
N1_12 C1_12 C10_12 O10_12 163.5(4)
C2_12 C1_12 C10_12 O10_12 38.3(6)
C9_12 C1_12 C10_12 O10_12 -75.5(6)
N1_12 C1_12 C10_12 N1_13 -17.2(6)
C2_12 C1_12 C10_12 N1_13 -142.4(4)
C9_12 C1_12 C10_12 N1_13 103.8(5)
O10_12 C10_12 N1_13 C1_13 -4.6(7)
C1_12 C10_12 N1_13 C1_13 176.1(4)
C10_12 N1_13 C1_13 C10_13 -58.5(5)
C10_12 N1_13 C1_13 C2_13 65.7(6)
C10_12 N1_13 C1_13 C9_13 -178.4(4)
N1_13 C1_13 C2_13 C3_13 132.3(4)
C10_13 C1_13 C2_13 C3_13 -102.9(4)
C9_13 C1_13 C2_13 C3_13 12.7(5)
C1_13 C2_13 C3_13 C4_13 -157.2(4)
C1_13 C2_13 C3_13 C8_13 -36.0(5)
C8_13 C3_13 C4_13 C5_13 43.1(6)
C2_13 C3_13 C4_13 C5_13 159.3(5)
C3_13 C4_13 C5_13 C6_13 -12.2(9)
C4_13 C5_13 C6_13 C7_13 -2.5(10)
C5_13 C6_13 C7_13 C8_13 -14.6(8)
C6_13 C7_13 C8_13 C9_13 163.3(4)
C6_13 C7_13 C8_13 C3_13 45.6(6)
C4_13 C3_13 C8_13 C9_13 171.6(4)
C2_13 C3_13 C8_13 C9_13 46.0(4)
C4_13 C3_13 C8_13 C7_13 -62.0(5)
C2_13 C3_13 C8_13 C7_13 172.4(4)
C7_13 C8_13 C9_13 C1_13 -160.6(4)
C3_13 C8_13 C9_13 C1_13 -38.4(4)
N1_13 C1_13 C9_13 C8_13 -104.9(4)
C10_13 C1_13 C9_13 C8_13 133.0(4)
C2_13 C1_13 C9_13 C8_13 15.8(5)
N1_13 C1_13 C10_13 O10_13 159.2(4)
C2_13 C1_13 C10_13 O10_13 33.9(6)
C9_13 C1_13 C10_13 O10_13 -79.5(5)
N1_13 C1_13 C10_13 N1_14 -20.6(6)
C2_13 C1_13 C10_13 N1_14 -145.9(4)
C9_13 C1_13 C10_13 N1_14 100.8(5)
O10_13 C10_13 N1_14 C1_14 -2.6(7)
C1_13 C10_13 N1_14 C1_14 177.2(4)
C10_13 N1_14 C1_14 C10_14 -59.9(5)
C10_13 N1_14 C1_14 C2_14 65.9(6)
C10_13 N1_14 C1_14 C9_14 179.3(4)
N1_14 C1_14 C2_14 C3_14 118.1(4)
C10_14 C1_14 C2_14 C3_14 -116.7(4)
C9_14 C1_14 C2_14 C3_14 2.0(5)
C1_14 C2_14 C3_14 C4_14 -151.1(5)
C1_14 C2_14 C3_14 C8_14 -29.1(5)
C2_14 C3_14 C4_14 C5_14 161.6(5)
C8_14 C3_14 C4_14 C5_14 43.6(6)
C3_14 C4_14 C5_14 C6_14 -13.1(9)
C4_14 C5_14 C6_14 C7_14 -1.0(10)
C5_14 C6_14 C7_14 C8_14 -15.9(8)
C4_14 C3_14 C8_14 C9_14 171.4(4)
C2_14 C3_14 C8_14 C9_14 45.3(4)
C4_14 C3_14 C8_14 C7_14 -62.6(5)
C2_14 C3_14 C8_14 C7_14 171.4(4)
C6_14 C7_14 C8_14 C9_14 162.5(5)
C6_14 C7_14 C8_14 C3_14 46.3(6)
C3_14 C8_14 C9_14 C1_14 -44.1(5)
C7_14 C8_14 C9_14 C1_14 -165.8(4)
N1_14 C1_14 C9_14 C8_14 -92.2(4)
C10_14 C1_14 C9_14 C8_14 146.3(4)
C2_14 C1_14 C9_14 C8_14 26.1(5)
N1_14 C1_14 C10_14 O10_14 157.7(4)
C2_14 C1_14 C10_14 O10_14 32.4(6)
C9_14 C1_14 C10_14 O10_14 -82.5(6)
N1_14 C1_14 C10_14 N1_15 -23.8(6)
C2_14 C1_14 C10_14 N1_15 -149.1(4)
C9_14 C1_14 C10_14 N1_15 95.9(5)
O10_14 C10_14 N1_15 C1_15 -6.1(7)
C1_14 C10_14 N1_15 C1_15 175.4(4)
C10_14 N1_15 C1_15 C10_15 -55.8(6)
C10_14 N1_15 C1_15 C2_15 71.5(6)
C10_14 N1_15 C1_15 C9_15 -173.2(4)
N1_15 C1_15 C2_15 C3_15 134.6(5)
C10_15 C1_15 C2_15 C3_15 -98.7(5)
C9_15 C1_15 C2_15 C3_15 15.6(6)
C1_15 C2_15 C3_15 C8_15 -37.2(6)
C1_15 C2_15 C3_15 C4_15 -159.3(6)
C8_15 C3_15 C4_15 C5_15 49.7(8)
C2_15 C3_15 C4_15 C5_15 167.7(6)
C3_15 C4_15 C5_15 C6_15 -17.6(11)
C4_15 C5_15 C6_15 C7_15 -3.4(12)
C5_15 C6_15 C7_15 C8_15 -7.8(10)
C2_15 C3_15 C8_15 C9_15 44.3(6)
C4_15 C3_15 C8_15 C9_15 170.5(5)
C2_15 C3_15 C8_15 C7_15 170.8(5)
C4_15 C3_15 C8_15 C7_15 -63.0(7)
C6_15 C7_15 C8_15 C9_15 158.6(5)
C6_15 C7_15 C8_15 C3_15 40.5(7)
C3_15 C8_15 C9_15 C1_15 -34.3(5)
C7_15 C8_15 C9_15 C1_15 -156.8(5)
N1_15 C1_15 C9_15 C8_15 -109.9(5)
C10_15 C1_15 C9_15 C8_15 129.8(5)
C2_15 C1_15 C9_15 C8_15 11.4(6)
N1_15 C1_15 C10_15 O10_15 155.5(6)
C2_15 C1_15 C10_15 O10_15 27.6(8)
C9_15 C1_15 C10_15 O10_15 -85.0(7)
N1_15 C1_15 C10_15 N1_16 -32.7(7)
C2_15 C1_15 C10_15 N1_16 -160.5(5)
C9_15 C1_15 C10_15 N1_16 86.9(6)
O10_15 C10_15 N1_16 C1_16 -3.4(8)
C1_15 C10_15 N1_16 C1_16 -175.3(5)
C10_15 N1_16 C1_16 C10_16 51.2(7)
C10_15 N1_16 C1_16 C2_16 171.8(5)
C10_15 N1_16 C1_16 C9_16 -71.6(6)
N1_16 C1_16 C2_16 C3_16 138.4(5)
C10_16 C1_16 C2_16 C3_16 -103.3(6)
C9_16 C1_16 C2_16 C3_16 17.1(6)
C1_16 C2_16 C3_16 C8_16 -37.7(6)
C1_16 C2_16 C3_16 C4_16 -159.3(6)
C8_16 C3_16 C4_16 C5_16 46.4(7)
C2_16 C3_16 C4_16 C5_16 163.9(6)
C3_16 C4_16 C5_16 C6_16 -16.6(11)
C4_16 C5_16 C6_16 C7_16 -0.5(13)
C5_16 C6_16 C7_16 C8_16 -12.4(11)
C2_16 C3_16 C8_16 C9_16 44.1(6)
C4_16 C3_16 C8_16 C9_16 170.9(5)
C2_16 C3_16 C8_16 C7_16 170.3(5)
C4_16 C3_16 C8_16 C7_16 -62.9(7)
C6_16 C7_16 C8_16 C3_16 43.5(7)
C6_16 C7_16 C8_16 C9_16 162.7(6)
C3_16 C8_16 C9_16 C1_16 -33.3(6)
C7_16 C8_16 C9_16 C1_16 -157.3(5)
N1_16 C1_16 C9_16 C8_16 -110.7(5)
C10_16 C1_16 C9_16 C8_16 129.4(6)
C2_16 C1_16 C9_16 C8_16 9.8(6)
N1_16 C1_16 C10_16 O10_16 -141.1(9)
C2_16 C1_16 C10_16 O10_16 97.9(10)
C9_16 C1_16 C10_16 O10_16 -18.0(12)
N1_16 C1_16 C10_16 O1E_16 46.7(8)
C2_16 C1_16 C10_16 O1E_16 -74.3(8)
C9_16 C1_16 C10_16 O1E_16 169.8(6)
O10_16 C10_16 O1E_16 C1E_16 -14.3(14)
C1_16 C10_16 O1E_16 C1E_16 157.9(7)
C10_16 O1E_16 C1E_16 C2E_16 94.0(11)
C3_20 C1_20 O1_20 C5_20 177.9(4)
C4_20 C1_20 O1_20 C5_20 59.6(6)
C2_20 C1_20 O1_20 C5_20 -64.3(6)
C1_20 O1_20 C5_20 O5_20 0.8(7)
C1_20 O1_20 C5_20 N1_21 -179.4(4)
O5_20 C5_20 N1_21 C1_21 -7.7(8)
O1_20 C5_20 N1_21 C1_21 172.5(4)
C5_20 N1_21 C1_21 C10_21 61.8(6)
C5_20 N1_21 C1_21 C9_21 -63.2(6)
C5_20 N1_21 C1_21 C2_21 -179.0(4)
N1_21 C1_21 C2_21 C3_21 127.2(4)
C10_21 C1_21 C2_21 C3_21 -112.3(4)
C9_21 C1_21 C2_21 C3_21 7.3(5)
C1_21 C2_21 C3_21 C8_21 -31.8(5)
C1_21 C2_21 C3_21 C4_21 -156.3(4)
C8_21 C3_21 C4_21 C5_21 43.9(6)
C2_21 C3_21 C4_21 C5_21 163.2(4)
C3_21 C4_21 C5_21 C6_21 -12.7(8)
C4_21 C5_21 C6_21 C7_21 -3.2(11)
C5_21 C6_21 C7_21 C8_21 -11.8(9)
C4_21 C3_21 C8_21 C7_21 -61.9(6)
C2_21 C3_21 C8_21 C7_21 171.6(4)
C4_21 C3_21 C8_21 C9_21 170.5(4)
C2_21 C3_21 C8_21 C9_21 44.0(5)
C6_21 C7_21 C8_21 C3_21 42.7(7)
C6_21 C7_21 C8_21 C9_21 161.7(5)
C3_21 C8_21 C9_21 C1_21 -39.5(5)
C7_21 C8_21 C9_21 C1_21 -163.6(4)
N1_21 C1_21 C9_21 C8_21 -99.5(5)
C10_21 C1_21 C9_21 C8_21 136.4(4)
C2_21 C1_21 C9_21 C8_21 19.4(5)
N1_21 C1_21 C10_21 O10_21 -155.2(4)
C9_21 C1_21 C10_21 O10_21 -30.6(6)
C2_21 C1_21 C10_21 O10_21 84.5(5)
N1_21 C1_21 C10_21 N1_22 26.7(6)
C9_21 C1_21 C10_21 N1_22 151.3(4)
C2_21 C1_21 C10_21 N1_22 -93.6(5)
O10_21 C10_21 N1_22 C1_22 0.7(7)
C1_21 C10_21 N1_22 C1_22 178.7(4)
C10_21 N1_22 C1_22 C10_22 56.8(6)
C10_21 N1_22 C1_22 C9_22 -67.8(6)
C10_21 N1_22 C1_22 C2_22 176.8(4)
N1_22 C1_22 C2_22 C3_22 118.3(4)
C10_22 C1_22 C2_22 C3_22 -120.4(4)
C9_22 C1_22 C2_22 C3_22 -0.7(5)
C1_22 C2_22 C3_22 C8_22 -24.2(5)
C1_22 C2_22 C3_22 C4_22 -149.3(5)
C8_22 C3_22 C4_22 C5_22 45.9(6)
C2_22 C3_22 C4_22 C5_22 167.3(5)
C3_22 C4_22 C5_22 C6_22 -17.7(9)
C4_22 C5_22 C6_22 C7_22 2.6(11)
C5_22 C6_22 C7_22 C8_22 -15.2(9)
C4_22 C3_22 C8_22 C9_22 169.8(4)
C2_22 C3_22 C8_22 C9_22 40.4(5)
C4_22 C3_22 C8_22 C7_22 -62.0(6)
C2_22 C3_22 C8_22 C7_22 168.6(4)
C6_22 C7_22 C8_22 C3_22 43.8(6)
C6_22 C7_22 C8_22 C9_22 164.3(5)
C3_22 C8_22 C9_22 C1_22 -40.6(5)
C7_22 C8_22 C9_22 C1_22 -165.5(5)
N1_22 C1_22 C9_22 C8_22 -93.4(5)
C10_22 C1_22 C9_22 C8_22 142.6(4)
C2_22 C1_22 C9_22 C8_22 24.9(5)
N1_22 C1_22 C10_22 O10_22 -163.5(4)
C9_22 C1_22 C10_22 O10_22 -39.5(6)
C2_22 C1_22 C10_22 O10_22 75.9(5)
N1_22 C1_22 C10_22 N1_23 19.0(6)
C9_22 C1_22 C10_22 N1_23 143.0(4)
C2_22 C1_22 C10_22 N1_23 -101.6(5)
O10_22 C10_22 N1_23 C1_23 3.8(7)
C1_22 C10_22 N1_23 C1_23 -178.8(4)
C10_22 N1_23 C1_23 C10_23 56.3(6)
C10_22 N1_23 C1_23 C9_23 -68.2(5)
C10_22 N1_23 C1_23 C2_23 175.5(4)
N1_23 C1_23 C2_23 C3_23 134.4(4)
C10_23 C1_23 C2_23 C3_23 -104.6(5)
C9_23 C1_23 C2_23 C3_23 14.5(5)
C1_23 C2_23 C3_23 C8_23 -35.5(5)
C1_23 C2_23 C3_23 C4_23 -161.6(4)
C8_23 C3_23 C4_23 C5_23 39.7(6)
C2_23 C3_23 C4_23 C5_23 161.2(4)
C3_23 C4_23 C5_23 C6_23 -11.6(8)
C4_23 C5_23 C6_23 C7_23 0.6(9)
C5_23 C6_23 C7_23 C8_23 -17.0(8)
C4_23 C3_23 C8_23 C7_23 -59.9(6)
C2_23 C3_23 C8_23 C7_23 170.7(4)
C4_23 C3_23 C8_23 C9_23 172.4(4)
C2_23 C3_23 C8_23 C9_23 43.0(5)
C6_23 C7_23 C8_23 C3_23 45.5(6)
C6_23 C7_23 C8_23 C9_23 166.5(4)
C3_23 C8_23 C9_23 C1_23 -33.3(5)
C7_23 C8_23 C9_23 C1_23 -159.3(4)
N1_23 C1_23 C9_23 C8_23 -108.2(4)
C10_23 C1_23 C9_23 C8_23 127.7(4)
C2_23 C1_23 C9_23 C8_23 11.0(5)
N1_23 C1_23 C10_23 O10_23 -159.7(4)
C9_23 C1_23 C10_23 O10_23 -35.4(6)
C2_23 C1_23 C10_23 O10_23 79.8(5)
N1_23 C1_23 C10_23 N1_24 23.6(6)
C9_23 C1_23 C10_23 N1_24 147.8(4)
C2_23 C1_23 C10_23 N1_24 -97.0(5)
O10_23 C10_23 N1_24 C1_24 4.1(7)
C1_23 C10_23 N1_24 C1_24 -179.2(4)
C10_23 N1_24 C1_24 C9_24 -70.1(5)
C10_23 N1_24 C1_24 C10_24 54.1(5)
C10_23 N1_24 C1_24 C2_24 174.6(4)
N1_24 C1_24 C2_24 C3_24 118.1(4)
C9_24 C1_24 C2_24 C3_24 -0.2(5)
C10_24 C1_24 C2_24 C3_24 -120.4(4)
C1_24 C2_24 C3_24 C8_24 -25.9(5)
C1_24 C2_24 C3_24 C4_24 -150.2(5)
C8_24 C3_24 C4_24 C5_24 42.8(6)
C2_24 C3_24 C4_24 C5_24 163.2(5)
C3_24 C4_24 C5_24 C6_24 -12.6(8)
C4_24 C5_24 C6_24 C7_24 -2.1(10)
C5_24 C6_24 C7_24 C8_24 -13.4(8)
C4_24 C3_24 C8_24 C9_24 170.8(4)
C2_24 C3_24 C8_24 C9_24 42.2(5)
C4_24 C3_24 C8_24 C7_24 -61.0(6)
C2_24 C3_24 C8_24 C7_24 170.3(4)
C6_24 C7_24 C8_24 C3_24 44.2(6)
C6_24 C7_24 C8_24 C9_24 164.0(5)
C3_24 C8_24 C9_24 C1_24 -42.1(5)
C7_24 C8_24 C9_24 C1_24 -167.1(4)
N1_24 C1_24 C9_24 C8_24 -92.8(5)
C10_24 C1_24 C9_24 C8_24 143.8(4)
C2_24 C1_24 C9_24 C8_24 25.6(5)
N1_24 C1_24 C10_24 O10_24 -156.6(4)
C9_24 C1_24 C10_24 O10_24 -33.6(6)
C2_24 C1_24 C10_24 O10_24 82.3(5)
N1_24 C1_24 C10_24 N1_25 27.1(5)
C9_24 C1_24 C10_24 N1_25 150.1(4)
C2_24 C1_24 C10_24 N1_25 -94.0(5)
O10_24 C10_24 N1_25 C1_25 2.9(7)
C1_24 C10_24 N1_25 C1_25 179.2(4)
C10_24 N1_25 C1_25 C10_25 59.1(5)
C10_24 N1_25 C1_25 C9_25 -68.5(6)
C10_24 N1_25 C1_25 C2_25 175.1(4)
N1_25 C1_25 C2_25 C3_25 140.4(4)
C10_25 C1_25 C2_25 C3_25 -100.8(4)
C9_25 C1_25 C2_25 C3_25 18.9(6)
C1_25 C2_25 C3_25 C8_25 -38.2(5)
C1_25 C2_25 C3_25 C4_25 -162.3(5)
C8_25 C3_25 C4_25 C5_25 41.5(7)
C2_25 C3_25 C4_25 C5_25 160.5(5)
C3_25 C4_25 C5_25 C6_25 -10.6(10)
C4_25 C5_25 C6_25 C7_25 -3.0(12)
C5_25 C6_25 C7_25 C8_25 -14.3(10)
C4_25 C3_25 C8_25 C7_25 -60.8(6)
C2_25 C3_25 C8_25 C7_25 171.6(5)
C4_25 C3_25 C8_25 C9_25 170.5(5)
C2_25 C3_25 C8_25 C9_25 42.9(5)
C6_25 C7_25 C8_25 C3_25 44.7(7)
C6_25 C7_25 C8_25 C9_25 165.2(5)
C3_25 C8_25 C9_25 C1_25 -31.2(6)
C7_25 C8_25 C9_25 C1_25 -155.5(5)
N1_25 C1_25 C9_25 C8_25 -111.7(5)
C10_25 C1_25 C9_25 C8_25 122.1(5)
C2_25 C1_25 C9_25 C8_25 7.1(6)
N1_25 C1_25 C10_25 O10_25 -160.7(4)
C9_25 C1_25 C10_25 O10_25 -32.9(6)
C2_25 C1_25 C10_25 O10_25 81.4(5)
N1_25 C1_25 C10_25 N1_26 27.4(6)
C9_25 C1_25 C10_25 N1_26 155.1(4)
C2_25 C1_25 C10_25 N1_26 -90.5(5)
O10_25 C10_25 N1_26 C1_26 -1.8(7)
C1_25 C10_25 N1_26 C1_26 170.1(4)
C10_25 N1_26 C1_26 C10_26 -54.5(6)
C10_25 N1_26 C1_26 C2_26 73.0(6)
C10_25 N1_26 C1_26 C9_26 -172.2(4)
N1_26 C1_26 C2_26 C3_26 129.0(5)
C10_26 C1_26 C2_26 C3_26 -104.6(5)
C9_26 C1_26 C2_26 C3_26 10.6(6)
C1_26 C2_26 C3_26 C8_26 -35.3(6)
C1_26 C2_26 C3_26 C4_26 -155.0(5)
C8_26 C3_26 C4_26 C5_26 47.4(8)
C2_26 C3_26 C4_26 C5_26 162.9(6)
C3_26 C4_26 C5_26 C6_26 -16.2(11)
C4_26 C5_26 C6_26 C7_26 -1.1(12)
C5_26 C6_26 C7_26 C8_26 -13.0(11)
C2_26 C3_26 C8_26 C9_26 46.3(5)
C4_26 C3_26 C8_26 C9_26 170.9(5)
C2_26 C3_26 C8_26 C7_26 172.8(5)
C4_26 C3_26 C8_26 C7_26 -62.5(7)
C6_26 C7_26 C8_26 C3_26 44.3(7)
C6_26 C7_26 C8_26 C9_26 161.6(6)
C3_26 C8_26 C9_26 C1_26 -39.8(6)
C7_26 C8_26 C9_26 C1_26 -161.9(5)
N1_26 C1_26 C9_26 C8_26 -102.3(5)
C10_26 C1_26 C9_26 C8_26 137.4(5)
C2_26 C1_26 C9_26 C8_26 17.7(6)
N1_26 C1_26 C10_26 O10_26 135.6(6)
C2_26 C1_26 C10_26 O10_26 8.6(8)
C9_26 C1_26 C10_26 O10_26 -104.9(7)
N1_26 C1_26 C10_26 O1E_26 -44.3(6)
C2_26 C1_26 C10_26 O1E_26 -171.3(4)
C9_26 C1_26 C10_26 O1E_26 75.2(5)
O10_26 C10_26 O1E_26 C1E_26 -0.3(8)
C1_26 C10_26 O1E_26 C1E_26 179.6(4)
C10_26 O1E_26 C1E_26 C2E_26 -83.4(6)
C4_30 C1_30 O1_30 C5_30 178.6(5)
C2_30 C1_30 O1_30 C5_30 58.7(7)
C3_30 C1_30 O1_30 C5_30 -63.8(6)
C1_30 O1_30 C5_30 O5_30 9.5(8)
C1_30 O1_30 C5_30 N1_31 -172.0(4)
O5_30 C5_30 N1_31 C1_31 -8.7(8)
O1_30 C5_30 N1_31 C1_31 172.7(4)
C5_30 N1_31 C1_31 C10_31 66.1(6)
C5_30 N1_31 C1_31 C9_31 -58.7(6)
C5_30 N1_31 C1_31 C2_31 -173.6(4)
N1_31 C1_31 C2_31 C3_31 126.8(4)
C10_31 C1_31 C2_31 C3_31 -111.0(5)
C9_31 C1_31 C2_31 C3_31 7.6(6)
C1_31 C2_31 C3_31 C8_31 -31.7(6)
C1_31 C2_31 C3_31 C4_31 -154.6(4)
C2_31 C3_31 C4_31 C5_31 161.1(4)
C8_31 C3_31 C4_31 C5_31 42.3(6)
C3_31 C4_31 C5_31 C6_31 -13.4(9)
C4_31 C5_31 C6_31 C7_31 -0.9(11)
C5_31 C6_31 C7_31 C8_31 -14.3(9)
C2_31 C3_31 C8_31 C7_31 171.8(5)
C4_31 C3_31 C8_31 C7_31 -60.6(6)
C2_31 C3_31 C8_31 C9_31 43.8(5)
C4_31 C3_31 C8_31 C9_31 171.3(4)
C6_31 C7_31 C8_31 C3_31 44.4(7)
C6_31 C7_31 C8_31 C9_31 164.1(5)
C3_31 C8_31 C9_31 C1_31 -39.0(5)
C7_31 C8_31 C9_31 C1_31 -164.2(4)
N1_31 C1_31 C9_31 C8_31 -99.3(5)
C10_31 C1_31 C9_31 C8_31 135.8(4)
C2_31 C1_31 C9_31 C8_31 19.3(6)
N1_31 C1_31 C10_31 O10_31 -159.5(5)
C9_31 C1_31 C10_31 O10_31 -34.8(7)
C2_31 C1_31 C10_31 O10_31 79.1(6)
N1_31 C1_31 C10_31 N1_32 19.0(6)
C9_31 C1_31 C10_31 N1_32 143.7(5)
C2_31 C1_31 C10_31 N1_32 -102.3(5)
O10_31 C10_31 N1_32 C1_32 -2.7(8)
C1_31 C10_31 N1_32 C1_32 178.8(4)
C10_31 N1_32 C1_32 C10_32 59.2(6)
C10_31 N1_32 C1_32 C9_32 -66.4(6)
C10_31 N1_32 C1_32 C2_32 178.0(4)
N1_32 C1_32 C2_32 C3_32 129.0(4)
C10_32 C1_32 C2_32 C3_32 -110.4(4)
C9_32 C1_32 C2_32 C3_32 9.8(5)
C1_32 C2_32 C3_32 C8_32 -33.4(5)
C1_32 C2_32 C3_32 C4_32 -156.2(4)
C8_32 C3_32 C4_32 C5_32 46.2(6)
C2_32 C3_32 C4_32 C5_32 164.1(5)
C3_32 C4_32 C5_32 C6_32 -15.9(8)
C4_32 C5_32 C6_32 C7_32 -0.9(11)
C5_32 C6_32 C7_32 C8_32 -12.3(9)
C4_32 C3_32 C8_32 C9_32 171.0(4)
C2_32 C3_32 C8_32 C9_32 44.6(5)
C4_32 C3_32 C8_32 C7_32 -62.6(6)
C2_32 C3_32 C8_32 C7_32 171.0(4)
C6_32 C7_32 C8_32 C3_32 42.8(6)
C6_32 C7_32 C8_32 C9_32 161.6(5)
C3_32 C8_32 C9_32 C1_32 -38.6(5)
C7_32 C8_32 C9_32 C1_32 -162.2(5)
N1_32 C1_32 C9_32 C8_32 -101.0(5)
C10_32 C1_32 C9_32 C8_32 134.3(4)
C2_32 C1_32 C9_32 C8_32 17.2(5)
N1_32 C1_32 C10_32 O10_32 -161.7(4)
C9_32 C1_32 C10_32 O10_32 -37.0(6)
C2_32 C1_32 C10_32 O10_32 78.5(5)
N1_32 C1_32 C10_32 N1_33 20.8(6)
C9_32 C1_32 C10_32 N1_33 145.5(4)
C2_32 C1_32 C10_32 N1_33 -99.1(5)
O10_32 C10_32 N1_33 C1_33 4.2(7)
C1_32 C10_32 N1_33 C1_33 -178.3(4)
C10_32 N1_33 C1_33 C9_33 -71.7(5)
C10_32 N1_33 C1_33 C10_33 53.7(6)
C10_32 N1_33 C1_33 C2_33 172.1(4)
N1_33 C1_33 C2_33 C3_33 125.3(4)
C9_33 C1_33 C2_33 C3_33 5.5(5)
C10_33 C1_33 C2_33 C3_33 -114.6(5)
C1_33 C2_33 C3_33 C8_33 -29.8(5)
C1_33 C2_33 C3_33 C4_33 -152.9(5)
C8_33 C3_33 C4_33 C5_33 45.1(7)
C2_33 C3_33 C4_33 C5_33 164.7(5)
C3_33 C4_33 C5_33 C6_33 -16.6(10)
C4_33 C5_33 C6_33 C7_33 1.0(11)
C5_33 C6_33 C7_33 C8_33 -14.1(9)
C2_33 C3_33 C8_33 C7_33 170.5(4)
C4_33 C3_33 C8_33 C7_33 -61.9(6)
C2_33 C3_33 C8_33 C9_33 42.8(5)
C4_33 C3_33 C8_33 C9_33 170.4(5)
C6_33 C7_33 C8_33 C3_33 44.2(7)
C6_33 C7_33 C8_33 C9_33 164.6(5)
N1_33 C1_33 C9_33 C8_33 -97.8(4)
C10_33 C1_33 C9_33 C8_33 137.4(4)
C2_33 C1_33 C9_33 C8_33 19.9(5)
C3_33 C8_33 C9_33 C1_33 -38.9(5)
C7_33 C8_33 C9_33 C1_33 -164.4(5)
N1_33 C1_33 C10_33 O10_33 -154.4(4)
C9_33 C1_33 C10_33 O10_33 -29.3(6)
C2_33 C1_33 C10_33 O10_33 87.0(6)
N1_33 C1_33 C10_33 N1_34 29.4(6)
C9_33 C1_33 C10_33 N1_34 154.6(4)
C2_33 C1_33 C10_33 N1_34 -89.1(5)
O10_33 C10_33 N1_34 C1_34 1.4(7)
C1_33 C10_33 N1_34 C1_34 177.4(4)
C10_33 N1_34 C1_34 C10_34 59.3(6)
C10_33 N1_34 C1_34 C9_34 -67.6(6)
C10_33 N1_34 C1_34 C2_34 179.9(4)
N1_34 C1_34 C2_34 C3_34 110.1(5)
C10_34 C1_34 C2_34 C3_34 -127.9(5)
C9_34 C1_34 C2_34 C3_34 -6.3(6)
C1_34 C2_34 C3_34 C4_34 -146.3(6)
C1_34 C2_34 C3_34 C8_34 -20.0(6)
C8_34 C3_34 C4_34 C5_34 42.9(8)
C2_34 C3_34 C4_34 C5_34 165.6(6)
C3_34 C4_34 C5_34 C6_34 -14.2(11)
C4_34 C5_34 C6_34 C7_34 1.0(14)
C5_34 C6_34 C7_34 C8_34 -16.5(11)
C4_34 C3_34 C8_34 C9_34 170.1(5)
C2_34 C3_34 C8_34 C9_34 39.3(6)
C4_34 C3_34 C8_34 C7_34 -61.3(8)
C2_34 C3_34 C8_34 C7_34 167.9(5)
C6_34 C7_34 C8_34 C3_34 45.5(7)
C6_34 C7_34 C8_34 C9_34 165.9(6)
C3_34 C8_34 C9_34 C1_34 -43.1(6)
C7_34 C8_34 C9_34 C1_34 -168.1(5)
N1_34 C1_34 C9_34 C8_34 -85.1(5)
C10_34 C1_34 C9_34 C8_34 148.9(4)
C2_34 C1_34 C9_34 C8_34 29.9(5)
N1_34 C1_34 C10_34 O10_34 -159.3(5)
C9_34 C1_34 C10_34 O10_34 -34.4(7)
C2_34 C1_34 C10_34 O10_34 81.1(6)
N1_34 C1_34 C10_34 N1_35 22.2(7)
C9_34 C1_34 C10_34 N1_35 147.1(5)
C2_34 C1_34 C10_34 N1_35 -97.3(5)
O10_34 C10_34 N1_35 C1_35 2.9(7)
C1_34 C10_34 N1_35 C1_35 -178.7(4)
C10_34 N1_35 C1_35 C10_35 52.8(5)
C10_34 N1_35 C1_35 C9_35 -76.8(6)
C10_34 N1_35 C1_35 C2_35 168.8(4)
N1_35 C1_35 C2_35 C3_35 122.2(4)
C10_35 C1_35 C2_35 C3_35 -119.2(4)
C9_35 C1_35 C2_35 C3_35 3.5(5)
C1_35 C2_35 C3_35 C8_35 -29.1(5)
C1_35 C2_35 C3_35 C4_35 -154.4(5)
C8_35 C3_35 C4_35 C5_35 41.7(6)
C2_35 C3_35 C4_35 C5_35 161.9(5)
C3_35 C4_35 C5_35 C6_35 -12.3(8)
C4_35 C5_35 C6_35 C7_35 -2.6(10)
C5_35 C6_35 C7_35 C8_35 -11.7(9)
C4_35 C3_35 C8_35 C7_35 -58.5(6)
C2_35 C3_35 C8_35 C7_35 173.7(4)
C4_35 C3_35 C8_35 C9_35 171.4(4)
C2_35 C3_35 C8_35 C9_35 43.5(5)
C6_35 C7_35 C8_35 C3_35 40.9(7)
C6_35 C7_35 C8_35 C9_35 161.8(5)
C3_35 C8_35 C9_35 C1_35 -41.6(5)
C7_35 C8_35 C9_35 C1_35 -167.5(5)
N1_35 C1_35 C9_35 C8_35 -94.7(5)
C10_35 C1_35 C9_35 C8_35 138.8(4)
C2_35 C1_35 C9_35 C8_35 22.9(5)
N1_35 C1_35 C10_35 O10_35 -151.9(4)
C9_35 C1_35 C10_35 O10_35 -25.0(7)
C2_35 C1_35 C10_35 O10_35 90.0(5)
N1_35 C1_35 C10_35 N1_36 37.5(6)
C9_35 C1_35 C10_35 N1_36 164.4(4)
C2_35 C1_35 C10_35 N1_36 -80.6(5)
O10_35 C10_35 N1_36 C1_36 1.1(7)
C1_35 C10_35 N1_36 C1_36 171.5(4)
C10_35 N1_36 C1_36 C10_36 -48.4(6)
C10_35 N1_36 C1_36 C2_36 78.5(5)
C10_35 N1_36 C1_36 C9_36 -165.9(4)
N1_36 C1_36 C2_36 C3_36 119.0(4)
C10_36 C1_36 C2_36 C3_36 -117.5(5)
C9_36 C1_36 C2_36 C3_36 1.8(5)
C1_36 C2_36 C3_36 C4_36 -150.0(5)
C1_36 C2_36 C3_36 C8_36 -26.3(5)
C8_36 C3_36 C4_36 C5_36 46.4(7)
C2_36 C3_36 C4_36 C5_36 166.2(5)
C3_36 C4_36 C5_36 C6_36 -15.7(9)
C4_36 C5_36 C6_36 C7_36 0.5(11)
C5_36 C6_36 C7_36 C8_36 -15.9(10)
C4_36 C3_36 C8_36 C7_36 -64.2(6)
C2_36 C3_36 C8_36 C7_36 168.5(5)
C4_36 C3_36 C8_36 C9_36 169.0(4)
C2_36 C3_36 C8_36 C9_36 41.7(5)
C6_36 C7_36 C8_36 C3_36 46.1(7)
C6_36 C7_36 C8_36 C9_36 164.9(5)
C3_36 C8_36 C9_36 C1_36 -40.1(5)
C7_36 C8_36 C9_36 C1_36 -162.6(5)
N1_36 C1_36 C9_36 C8_36 -96.7(5)
C10_36 C1_36 C9_36 C8_36 146.1(4)
C2_36 C1_36 C9_36 C8_36 23.3(5)
N1_36 C1_36 C10_36 O10_36 136.8(5)
C2_36 C1_36 C10_36 O10_36 11.2(7)
C9_36 C1_36 C10_36 O10_36 -106.0(5)
N1_36 C1_36 C10_36 O1E_36 -47.7(5)
C2_36 C1_36 C10_36 O1E_36 -173.3(4)
C9_36 C1_36 C10_36 O1E_36 69.5(5)
O10_36 C10_36 O1E_36 C1E_36 -5.0(7)
C1_36 C10_36 O1E_36 C1E_36 179.3(4)
C10_36 O1E_36 C1E_36 C2E_36 80.5(6)
C4_40 C1_40 O1_40 C5_40 -61.6(6)
C2_40 C1_40 O1_40 C5_40 65.1(6)
C3_40 C1_40 O1_40 C5_40 -178.3(4)
C1_40 O1_40 C5_40 O5_40 -3.1(7)
C1_40 O1_40 C5_40 N1_41 177.8(4)
O5_40 C5_40 N1_41 C1_41 9.0(7)
O1_40 C5_40 N1_41 C1_41 -171.9(4)
C5_40 N1_41 C1_41 C10_41 -66.8(5)
C5_40 N1_41 C1_41 C9_41 172.3(4)
C5_40 N1_41 C1_41 C2_41 56.0(6)
N1_41 C1_41 C2_41 C3_41 129.8(4)
C10_41 C1_41 C2_41 C3_41 -106.2(4)
C9_41 C1_41 C2_41 C3_41 10.7(5)
C1_41 C2_41 C3_41 C8_41 -35.5(5)
C1_41 C2_41 C3_41 C4_41 -158.6(4)
C8_41 C3_41 C4_41 C5_41 40.3(6)
C2_41 C3_41 C4_41 C5_41 158.5(5)
C3_41 C4_41 C5_41 C6_41 -10.7(9)
C4_41 C5_41 C6_41 C7_41 -0.9(11)
C5_41 C6_41 C7_41 C8_41 -17.2(9)
C6_41 C7_41 C8_41 C3_41 47.1(6)
C6_41 C7_41 C8_41 C9_41 164.6(5)
C2_41 C3_41 C8_41 C7_41 172.3(4)
C4_41 C3_41 C8_41 C7_41 -61.7(5)
C2_41 C3_41 C8_41 C9_41 47.0(4)
C4_41 C3_41 C8_41 C9_41 173.0(4)
C7_41 C8_41 C9_41 C1_41 -162.8(4)
C3_41 C8_41 C9_41 C1_41 -39.6(4)
N1_41 C1_41 C9_41 C8_41 -103.4(4)
C10_41 C1_41 C9_41 C8_41 134.5(4)
C2_41 C1_41 C9_41 C8_41 17.5(5)
N1_41 C1_41 C10_41 O10_41 162.1(4)
C9_41 C1_41 C10_41 O10_41 -76.8(5)
C2_41 C1_41 C10_41 O10_41 37.4(6)
N1_41 C1_41 C10_41 N1_42 -19.9(6)
C9_41 C1_41 C10_41 N1_42 101.2(5)
C2_41 C1_41 C10_41 N1_42 -144.6(4)
O10_41 C10_41 N1_42 C1_42 -2.7(7)
C1_41 C10_41 N1_42 C1_42 179.4(4)
C10_41 N1_42 C1_42 C10_42 -59.1(5)
C10_41 N1_42 C1_42 C2_42 63.9(6)
C10_41 N1_42 C1_42 C9_42 -178.7(4)
N1_42 C1_42 C2_42 C3_42 133.0(4)
C10_42 C1_42 C2_42 C3_42 -103.5(4)
C9_42 C1_42 C2_42 C3_42 12.7(5)
C1_42 C2_42 C3_42 C8_42 -35.4(5)
C1_42 C2_42 C3_42 C4_42 -157.0(4)
C2_42 C3_42 C4_42 C5_42 161.7(5)
C8_42 C3_42 C4_42 C5_42 44.0(6)
C3_42 C4_42 C5_42 C6_42 -13.1(8)
C4_42 C5_42 C6_42 C7_42 -2.3(10)
C5_42 C6_42 C7_42 C8_42 -14.1(9)
C6_42 C7_42 C8_42 C3_42 46.0(6)
C6_42 C7_42 C8_42 C9_42 164.4(4)
C2_42 C3_42 C8_42 C7_42 171.2(4)
C4_42 C3_42 C8_42 C7_42 -63.1(6)
C2_42 C3_42 C8_42 C9_42 45.0(5)
C4_42 C3_42 C8_42 C9_42 170.7(4)
C7_42 C8_42 C9_42 C1_42 -159.7(4)
C3_42 C8_42 C9_42 C1_42 -36.3(5)
N1_42 C1_42 C9_42 C8_42 -107.0(4)
C10_42 C1_42 C9_42 C8_42 131.9(4)
C2_42 C1_42 C9_42 C8_42 14.5(5)
N1_42 C1_42 C10_42 O10_42 161.7(4)
C2_42 C1_42 C10_42 O10_42 37.3(6)
C9_42 C1_42 C10_42 O10_42 -77.2(5)
N1_42 C1_42 C10_42 N1_43 -20.0(6)
C2_42 C1_42 C10_42 N1_43 -144.4(4)
C9_42 C1_42 C10_42 N1_43 101.0(5)
O10_42 C10_42 N1_43 C1_43 -6.9(7)
C1_42 C10_42 N1_43 C1_43 174.9(4)
C10_42 N1_43 C1_43 C10_43 -56.2(6)
C10_42 N1_43 C1_43 C2_43 69.6(5)
C10_42 N1_43 C1_43 C9_43 -176.9(4)
N1_43 C1_43 C2_43 C3_43 125.5(4)
C10_43 C1_43 C2_43 C3_43 -108.2(4)
C9_43 C1_43 C2_43 C3_43 8.5(5)
C1_43 C2_43 C3_43 C8_43 -35.0(5)
C1_43 C2_43 C3_43 C4_43 -158.5(5)
C8_43 C3_43 C4_43 C5_43 43.9(7)
C2_43 C3_43 C4_43 C5_43 163.0(5)
C3_43 C4_43 C5_43 C6_43 -18.4(11)
C4_43 C5_43 C6_43 C7_43 3.6(13)
C5_43 C6_43 C7_43 C8_43 -14.1(11)
C2_43 C3_43 C8_43 C7_43 174.1(5)
C4_43 C3_43 C8_43 C7_43 -58.6(7)
C2_43 C3_43 C8_43 C9_43 48.0(5)
C4_43 C3_43 C8_43 C9_43 175.3(5)
C6_43 C7_43 C8_43 C3_43 41.5(8)
C6_43 C7_43 C8_43 C9_43 159.2(6)
C3_43 C8_43 C9_43 C1_43 -42.4(5)
C7_43 C8_43 C9_43 C1_43 -167.0(5)
N1_43 C1_43 C9_43 C8_43 -98.6(5)
C10_43 C1_43 C9_43 C8_43 138.8(4)
C2_43 C1_43 C9_43 C8_43 20.5(5)
N1_43 C1_43 C10_43 O10_43 155.4(4)
C2_43 C1_43 C10_43 O10_43 29.3(6)
C9_43 C1_43 C10_43 O10_43 -83.9(5)
N1_43 C1_43 C10_43 N1_44 -24.8(6)
C2_43 C1_43 C10_43 N1_44 -151.0(4)
C9_43 C1_43 C10_43 N1_44 95.9(5)
O10_43 C10_43 N1_44 C1_44 -0.3(7)
C1_43 C10_43 N1_44 C1_44 179.9(4)
C10_43 N1_44 C1_44 C10_44 -59.8(5)
C10_43 N1_44 C1_44 C2_44 65.4(6)
C10_43 N1_44 C1_44 C9_44 -179.1(4)
N1_44 C1_44 C2_44 C3_44 116.1(4)
C10_44 C1_44 C2_44 C3_44 -120.3(4)
C9_44 C1_44 C2_44 C3_44 -1.7(5)
C1_44 C2_44 C3_44 C8_44 -24.9(5)
C1_44 C2_44 C3_44 C4_44 -148.2(5)
C8_44 C3_44 C4_44 C5_44 43.0(7)
C2_44 C3_44 C4_44 C5_44 164.0(5)
C3_44 C4_44 C5_44 C6_44 -13.3(10)
C4_44 C5_44 C6_44 C7_44 -1.8(13)
C5_44 C6_44 C7_44 C8_44 -13.7(10)
C2_44 C3_44 C8_44 C9_44 41.9(5)
C4_44 C3_44 C8_44 C9_44 171.1(5)
C2_44 C3_44 C8_44 C7_44 168.3(4)
C4_44 C3_44 C8_44 C7_44 -62.4(6)
C6_44 C7_44 C8_44 C3_44 46.5(7)
C6_44 C7_44 C8_44 C9_44 165.1(5)
C3_44 C8_44 C9_44 C1_44 -42.3(5)
C7_44 C8_44 C9_44 C1_44 -167.3(5)
N1_44 C1_44 C9_44 C8_44 -92.7(4)
C10_44 C1_44 C9_44 C8_44 147.7(4)
C2_44 C1_44 C9_44 C8_44 26.8(5)
N1_44 C1_44 C10_44 O10_44 157.3(4)
C2_44 C1_44 C10_44 O10_44 32.7(6)
C9_44 C1_44 C10_44 O10_44 -83.6(5)
N1_44 C1_44 C10_44 N1_45 -25.2(6)
C2_44 C1_44 C10_44 N1_45 -149.8(4)
C9_44 C1_44 C10_44 N1_45 94.0(5)
O10_44 C10_44 N1_45 C1_45 -1.5(7)
C1_44 C10_44 N1_45 C1_45 -179.0(4)
C10_44 N1_45 C1_45 C10_45 -53.9(5)
C10_44 N1_45 C1_45 C9_45 -170.1(4)
C10_44 N1_45 C1_45 C2_45 73.4(6)
N1_45 C1_45 C2_45 C3_45 121.5(4)
C10_45 C1_45 C2_45 C3_45 -112.9(4)
C9_45 C1_45 C2_45 C3_45 2.0(5)
C1_45 C2_45 C3_45 C8_45 -28.6(5)
C1_45 C2_45 C3_45 C4_45 -149.0(4)
C8_45 C3_45 C4_45 C5_45 45.5(6)
C2_45 C3_45 C4_45 C5_45 163.0(4)
C3_45 C4_45 C5_45 C6_45 -12.2(8)
C4_45 C5_45 C6_45 C7_45 -3.5(10)
C5_45 C6_45 C7_45 C8_45 -15.3(8)
C6_45 C7_45 C8_45 C9_45 163.8(4)
C6_45 C7_45 C8_45 C3_45 49.0(6)
C4_45 C3_45 C8_45 C9_45 170.0(4)
C2_45 C3_45 C8_45 C9_45 44.4(5)
C4_45 C3_45 C8_45 C7_45 -65.7(5)
C2_45 C3_45 C8_45 C7_45 168.8(4)
C7_45 C8_45 C9_45 C1_45 -162.6(4)
C3_45 C8_45 C9_45 C1_45 -43.0(4)
N1_45 C1_45 C9_45 C8_45 -95.9(4)
C10_45 C1_45 C9_45 C8_45 145.4(4)
C2_45 C1_45 C9_45 C8_45 25.4(5)
N1_45 C1_45 C10_45 O10_45 151.6(4)
C9_45 C1_45 C10_45 O10_45 -89.7(5)
C2_45 C1_45 C10_45 O10_45 24.6(6)
N1_45 C1_45 C10_45 N1_46 -37.6(6)
C9_45 C1_45 C10_45 N1_46 81.1(5)
C2_45 C1_45 C10_45 N1_46 -164.6(4)
O10_45 C10_45 N1_46 C1_46 -3.1(7)
C1_45 C10_45 N1_46 C1_46 -174.0(4)
C10_45 N1_46 C1_46 C10_46 48.5(6)
C10_45 N1_46 C1_46 C9_46 -75.1(6)
C10_45 N1_46 C1_46 C2_46 168.2(4)
N1_46 C1_46 C2_46 C3_46 128.1(5)
C10_46 C1_46 C2_46 C3_46 -112.7(5)
C9_46 C1_46 C2_46 C3_46 8.4(6)
C1_46 C2_46 C3_46 C8_46 -31.5(6)
C1_46 C2_46 C3_46 C4_46 -156.6(5)
C2_46 C3_46 C4_46 C5_46 163.6(6)
C8_46 C3_46 C4_46 C5_46 42.7(8)
C3_46 C4_46 C5_46 C6_46 -14.5(12)
C4_46 C5_46 C6_46 C7_46 0.5(15)
C5_46 C6_46 C7_46 C8_46 -14.3(12)
C2_46 C3_46 C8_46 C9_46 43.7(6)
C4_46 C3_46 C8_46 C9_46 171.8(5)
C2_46 C3_46 C8_46 C7_46 172.4(5)
C4_46 C3_46 C8_46 C7_46 -59.5(7)
C6_46 C7_46 C8_46 C3_46 42.8(8)
C6_46 C7_46 C8_46 C9_46 164.1(6)
C3_46 C8_46 C9_46 C1_46 -37.2(6)
C7_46 C8_46 C9_46 C1_46 -163.3(5)
N1_46 C1_46 C9_46 C8_46 -101.8(5)
C10_46 C1_46 C9_46 C8_46 136.9(5)
C2_46 C1_46 C9_46 C8_46 17.5(6)
N1_46 C1_46 C10_46 O10_46 -140.2(5)
C9_46 C1_46 C10_46 O10_46 -17.6(8)
C2_46 C1_46 C10_46 O10_46 99.6(6)
N1_46 C1_46 C10_46 O1E_46 45.2(5)
C9_46 C1_46 C10_46 O1E_46 167.8(4)
C2_46 C1_46 C10_46 O1E_46 -75.0(5)
O10_46 C10_46 O1E_46 C1E_46 5.0(7)
C1_46 C10_46 O1E_46 C1E_46 179.7(4)
C10_46 O1E_46 C1E_46 C2E_46 -84.4(6)
